data_4305147
loop_
_publ_author_name
'Taohai Li'
'Feng Li'
'Jian L\"u'
'Zhengang Guo'
'Shuiying Gao'
'Rong Cao'

_publ_section_title
;
Pentadecatungstate with Dinuclear Cerium(III) Unit: Synthesis, Crystal
Structure and Properties
;
_journal_name_full 'Inorganic Chemistry'
_journal_page_first 5612
_journal_page_last 5615
_journal_paper_doi 10.1021/ic700726d
_journal_volume 47
_journal_year 2008
_chemical_formula_sum 'Ce2 Cl K5 Na2 O67 W15'
_chemical_formula_weight 4386.92
_chemical_name_systematic
; 
 ? 
;
_space_group_IT_number 14
_symmetry_cell_setting monoclinic
_symmetry_space_group_name_Hall '-P 2ybc'
_symmetry_space_group_name_H-M 'P 1 21/c 1'
_atom_sites_solution_hydrogens none
_atom_sites_solution_primary direct
_atom_sites_solution_secondary difmap
_audit_creation_method SHELXL-97
_cell_angle_alpha 90.00
_cell_angle_beta 95.746(9)
_cell_angle_gamma 90.00
_cell_formula_units_Z 4
_cell_length_a 13.3045(18)
_cell_length_b 19.803(3)
_cell_length_c 25.261(4)
_cell_measurement_reflns_used 8884
_cell_measurement_temperature 173(2)
_cell_measurement_theta_max 27.4835
_cell_measurement_theta_min 3.0770
_cell_volume 6622.1(17)
_computing_cell_refinement 'CrystalClear (Rigaku Corp., 2000)'
_computing_data_collection 'CrystalClear (Rigaku Corp., 2000)'
_computing_data_reduction 'CrystalClear (Rigaku Corp., 2000)'
_computing_molecular_graphics 'SHELXL-97 (Sheldrick, 1997)'
_computing_publication_material 'SHELXL-97 (Sheldrick, 1997)'
_computing_structure_refinement 'SHELXL-97 (Sheldrick, 1997)'
_computing_structure_solution 'SHELXS-97 (Sheldrick, 1990)'
_diffrn_ambient_temperature 173(2)
_diffrn_detector_area_resol_mean 14.6306
_diffrn_measured_fraction_theta_full 0.997
_diffrn_measured_fraction_theta_max 0.997
_diffrn_measurement_device_type
;
Mercury70 (2x2 bin mode)
;
_diffrn_measurement_method dtprofit.ref
_diffrn_radiation_monochromator graphite
_diffrn_radiation_source 'fine-focus sealed tube'
_diffrn_radiation_type MoK\a
_diffrn_radiation_wavelength 0.71073
_diffrn_reflns_av_R_equivalents 0.1092
_diffrn_reflns_av_sigmaI/netI 0.0949
_diffrn_reflns_limit_h_max 15
_diffrn_reflns_limit_h_min -15
_diffrn_reflns_limit_k_max 23
_diffrn_reflns_limit_k_min -17
_diffrn_reflns_limit_l_max 29
_diffrn_reflns_limit_l_min -30
_diffrn_reflns_number 41000
_diffrn_reflns_theta_full 25.00
_diffrn_reflns_theta_max 25.00
_diffrn_reflns_theta_min 3.08
_diffrn_standards_decay_% 0
_diffrn_standards_interval_count 0
_diffrn_standards_interval_time .
_diffrn_standards_number 0
_exptl_absorpt_coefficient_mu 27.758
_exptl_absorpt_correction_T_max 0.328
_exptl_absorpt_correction_T_min 0.024
_exptl_absorpt_correction_type numerical
_exptl_crystal_colour Yellow
_exptl_crystal_density_diffrn 4.400
_exptl_crystal_density_method 'not measured'
_exptl_crystal_description Prism
_exptl_crystal_F_000 7584
_exptl_crystal_size_max 0.3600
_exptl_crystal_size_mid 0.1200
_exptl_crystal_size_min 0.0400
_refine_diff_density_max 2.448
_refine_diff_density_min -1.633
_refine_diff_density_rms 0.640
_refine_ls_extinction_method none
_refine_ls_goodness_of_fit_ref 1.117
_refine_ls_hydrogen_treatment none
_refine_ls_matrix_type full
_refine_ls_number_parameters 790
_refine_ls_number_reflns 11638
_refine_ls_number_restraints 66
_refine_ls_restrained_S_all 1.114
_refine_ls_R_factor_all 0.0907
_refine_ls_R_factor_gt 0.0767
_refine_ls_shift/su_max 0.008
_refine_ls_shift/su_mean 0.000
_refine_ls_structure_factor_coef Fsqd
_refine_ls_weighting_details 'calc w=1/[\s^2^(Fo^2^)+(0.1116P)^2^+177.6516P] where P=(Fo^2^+2Fc^2^)/3'
_refine_ls_weighting_scheme calc
_refine_ls_wR_factor_gt 0.2027
_refine_ls_wR_factor_ref 0.2170
_reflns_number_gt 9839
_reflns_number_total 11638
_reflns_threshold_expression >2sigma(I)
_cod_data_source_file ic700726d-file001.cif
_cod_data_source_block a
_cod_depositor_comments
;
The following automatic conversions were performed:
'_exptl_absorpt_correction_type' value 'Numerical' changed to 'numerical'
according to '/home/saulius/struct/CIF-dictionaries/cif_core.dic'
dictionary named 'cif_core.dic' version 2.4.1 from 2010-06-29.

Automatic conversion script
Id: cif_fix_enum 1527 2010-12-29 10:47:43Z saulius 
;
_cod_original_cell_volume 6622.0(17)
_cod_original_sg_symbol_Hall -P2ybc
_cod_database_code 4305147

loop_
_symmetry_equiv_pos_as_xyz
'x, y, z'
'-x, y+1/2, -z+1/2'
'-x, -y, -z'
'x, -y-1/2, z-1/2'

loop_
_atom_site_label
_atom_site_type_symbol
_atom_site_fract_x
_atom_site_fract_y
_atom_site_fract_z
_atom_site_U_iso_or_equiv
_atom_site_adp_type
_atom_site_occupancy
_atom_site_symmetry_multiplicity
_atom_site_calc_flag
_atom_site_refinement_flags
_atom_site_disorder_assembly
_atom_site_disorder_group
W1 W 0.34569(8) 0.39511(5) 0.45041(4) 0.0203(3) Uani 1 1 d . . .
Ce1 Ce 0.20284(12) 0.23050(8) 0.35541(6) 0.0240(4) Uani 1 1 d . . .
K1 K 0.5726(8) 0.4006(5) 0.5491(4) 0.074(3) Uani 1 1 d . . .
Cl1 Cl 0.2596(8) 0.1653(6) 0.2687(4) 0.067(3) Uani 1 1 d . . .
Na1 Na -0.0544(12) 0.0364(6) 0.2609(5) 0.055(4) Uani 1 1 d . . .
O1 O -0.2779(18) 0.1223(11) 0.3738(9) 0.042(6) Uani 1 1 d . . .
W2 W 0.11272(8) 0.37074(5) 0.29719(4) 0.0219(3) Uani 1 1 d . . .
Ce2 Ce 0.12937(12) 0.31671(8) 0.46254(6) 0.0226(3) Uani 1 1 d . . .
K2 K -0.1556(8) 0.1716(5) 0.1383(3) 0.063(2) Uani 1 1 d . . .
Na2 Na 0.1294(11) 0.3773(8) 0.6604(5) 0.057(4) Uani 1 1 d . . .
O2 O -0.3134(13) 0.2413(11) 0.3219(7) 0.030(5) Uani 1 1 d . . .
W3 W 0.42319(8) 0.24399(6) 0.43088(4) 0.0227(3) Uani 1 1 d . . .
K3 K -0.3583(5) 0.0866(4) 0.4701(3) 0.0429(17) Uani 1 1 d . . .
O3 O -0.1790(13) 0.3925(9) 0.3761(8) 0.047(4) Uani 1 1 d . . .
W4 W 0.11037(8) 0.49709(5) 0.40939(5) 0.0225(3) Uani 1 1 d . . .
K4 K 0.0686(7) -0.0496(4) 0.4491(3) 0.052(2) Uani 1 1 d . . .
O4 O -0.2177(14) 0.2472(10) 0.4224(8) 0.027(4) Uani 1 1 d U . .
W5 W 0.34567(8) 0.27984(6) 0.56865(4) 0.0236(3) Uani 1 1 d . . .
K5 K 0.6384(5) 0.3448(4) 0.4007(3) 0.0377(16) Uani 1 1 d . . .
O5 O -0.1816(16) 0.1570(10) 0.5064(8) 0.035(5) Uani 1 1 d . . .
W6 W -0.05054(9) 0.21912(6) 0.27011(4) 0.0252(3) Uani 1 1 d . . .
O6 O -0.1453(13) 0.1630(9) 0.3028(7) 0.044(4) Uani 1 1 d U . .
W7 W 0.03615(8) 0.12350(5) 0.39650(4) 0.0226(3) Uani 1 1 d . . .
O7 O -0.1355(16) 0.2642(12) 0.2288(9) 0.043(6) Uani 1 1 d . . .
W8 W -0.06457(8) 0.35331(5) 0.37526(4) 0.0210(3) Uani 1 1 d . . .
O8 O -0.1030(16) 0.2743(10) 0.3379(8) 0.032(5) Uani 1 1 d . . .
W9 W 0.41229(9) 0.12100(6) 0.54065(5) 0.0273(3) Uani 1 1 d . . .
O9 O -0.1556(15) 0.2913(10) 0.5258(7) 0.028(5) Uani 1 1 d . . .
W10 W -0.12155(8) 0.22998(6) 0.48328(4) 0.0229(3) Uani 1 1 d . . .
O10 O -0.0427(18) 0.3085(10) 0.4401(9) 0.042(6) Uani 1 1 d . . .
W11 W 0.30215(9) 0.50521(6) 0.33348(5) 0.0270(3) Uani 1 1 d . . .
O11 O -0.0243(15) 0.3903(9) 0.3100(7) 0.026(4) Uani 1 1 d . . .
W12 W 0.14234(8) 0.16085(5) 0.51298(4) 0.0219(3) Uani 1 1 d . . .
O12 O 0.0159(14) 0.4239(10) 0.4126(7) 0.027(4) Uani 1 1 d . . .
W13 W 0.39713(9) 0.35421(6) 0.30760(4) 0.0266(3) Uani 1 1 d . . .
O13 O 0.0371(15) 0.5490(11) 0.3664(7) 0.032(5) Uani 1 1 d . . .
W14 W -0.21814(9) 0.19719(6) 0.35883(5) 0.0264(3) Uani 1 1 d . . .
O14 O 0.1009(14) 0.5345(9) 0.4688(9) 0.034(5) Uani 1 1 d . . .
W15 W 0.30910(9) 0.06947(6) 0.42134(5) 0.0269(3) Uani 1 1 d . . .
O15 O 0.1587(15) 0.4447(8) 0.3352(7) 0.027(4) Uani 1 1 d . . .
O16 O 0.1090(14) 0.4020(10) 0.2331(9) 0.033(5) Uani 1 1 d . . .
O17 O 0.2433(15) 0.5320(10) 0.3962(7) 0.029(5) Uani 1 1 d . . .
O18 O 0.2394(16) 0.5603(11) 0.2885(8) 0.039(5) Uani 1 1 d . . .
O19 O 0.2089(13) 0.4187(9) 0.4480(7) 0.022(4) Uani 1 1 d U . .
O20 O 0.0943(12) 0.3190(8) 0.3732(6) 0.015(4) Uani 1 1 d . . .
O21 O 0.0614(14) 0.2772(10) 0.2750(8) 0.029(5) Uani 1 1 d . . .
O22 O 0.5413(16) 0.1325(11) 0.5582(9) 0.042(6) Uani 1 1 d U . .
O23 O -0.0768(14) 0.1691(10) 0.4135(8) 0.029(4) Uani 1 1 d U . .
O24 O -0.0107(17) 0.1588(11) 0.2287(8) 0.040(5) Uani 1 1 d . . .
O25 O 0.0517(13) 0.1733(9) 0.3379(8) 0.027(4) Uani 1 1 d . . .
O26 O 0.1264(14) 0.2038(10) 0.4325(8) 0.031(5) Uani 1 1 d . . .
O27 O 0.2000(15) 0.2451(9) 0.5259(8) 0.030(5) Uani 1 1 d . . .
O28 O 0.2335(16) 0.3257(11) 0.3071(9) 0.038(5) Uani 1 1 d . . .
O29 O 0.2796(14) 0.2977(9) 0.4241(7) 0.024(4) Uani 1 1 d . . .
O30 O 0.2805(16) 0.3070(11) 0.6204(8) 0.038(5) Uani 1 1 d . . .
O31 O 0.3152(14) 0.3497(9) 0.5182(7) 0.023(4) Uani 1 1 d U . .
O32 O 0.3551(12) 0.4144(8) 0.3808(6) 0.015(4) Uiso 1 1 d . . .
O33 O 0.3343(16) 0.4363(11) 0.2820(9) 0.040(5) Uani 1 1 d . . .
O34 O 0.4046(15) 0.4664(10) 0.4816(8) 0.034(5) Uani 1 1 d . . .
O35 O 0.4162(15) 0.5409(11) 0.3510(9) 0.040(5) Uani 1 1 d . . .
O36 O -0.0133(16) 0.0458(9) 0.3712(8) 0.032(5) Uani 1 1 d . . .
O37 O 0.0614(13) 0.0959(10) 0.4692(7) 0.026(4) Uani 1 1 d . . .
O38 O 0.1289(17) 0.1290(10) 0.5754(9) 0.038(5) Uani 1 1 d . . .
O39 O 0.4020(15) 0.3155(10) 0.2472(8) 0.031(5) Uani 1 1 d . . .
O40 O 0.4268(13) 0.0867(9) 0.4718(7) 0.020(4) Uani 1 1 d U . .
O41 O 0.4588(14) 0.3358(9) 0.4528(8) 0.026(4) Uani 1 1 d . . .
O42 O 0.4691(15) 0.3008(10) 0.5877(8) 0.033(5) Uani 1 1 d U . .
O43 O 0.5195(19) 0.3889(10) 0.3167(8) 0.043(6) Uani 1 1 d . . .
O44 O 0.4017(14) 0.2220(10) 0.4998(7) 0.028(4) Uani 1 1 d U . .
O45 O 0.3539(14) 0.1829(10) 0.5862(7) 0.030(5) Uani 1 1 d . . .
O46 O 0.3396(14) 0.1771(9) 0.4005(8) 0.045(5) Uani 1 1 d . . .
O47 O 0.2603(15) 0.1217(9) 0.4929(8) 0.048(5) Uani 1 1 d . . .
O48 O 0.1830(14) 0.0978(11) 0.3897(8) 0.033(5) Uani 1 1 d . . .
O49 O 0.2738(16) -0.0060(10) 0.4484(10) 0.045(6) Uani 1 1 d . . .
O50 O 0.3695(16) 0.0441(11) 0.3679(8) 0.038(5) Uani 1 1 d . . .
O51 O 0.3872(18) 0.0483(11) 0.5755(8) 0.040(5) Uani 1 1 d . . .
O52 O 0.5447(15) 0.2104(10) 0.4270(8) 0.033(5) Uani 1 1 d U . .
O53 O 0.0106(14) 0.2139(10) 0.5109(7) 0.028(4) Uani 1 1 d U . .
O54 O 0.4074(14) 0.2807(9) 0.3534(7) 0.043(4) Uani 1 1 d . . .
O1W O 0.0679(15) 0.3810(10) 0.5343(9) 0.047(6) Uani 1 1 d . . .
O2W O 0.2671(12) 0.3800(8) 0.1681(6) 0.017(4) Uiso 1 1 d . . .
O3W O 0.5000(17) 0.1553(12) 0.3149(9) 0.042(5) Uiso 1 1 d . . .
O4W O 0.703(3) 0.3455(19) 0.2498(14) 0.095(11) Uiso 1 1 d . . .
O5W O 0.559(3) 0.6311(18) 0.3043(13) 0.085(10) Uiso 1 1 d . . .
O6W O 0.663(3) 0.094(2) 0.6483(16) 0.032(9) Uiso 0.50 1 d P . .
O7W O 0.2034(19) 0.4854(13) 0.5636(10) 0.055(7) Uiso 1 1 d . . .
O8W O 0.547(3) 0.200(2) 0.6683(16) 0.033(9) Uiso 0.50 1 d P . .
O9W O 0.022(4) 0.234(2) 0.1186(19) 0.046(12) Uiso 0.50 1 d P . .
O10W O -0.344(4) 0.193(3) 0.207(2) 0.060(14) Uiso 0.50 1 d P . .
O11W O -0.161(4) 0.027(3) 0.298(2) 0.058(14) Uiso 0.50 1 d P . .
O12W O 0.142(6) 0.011(4) 0.294(3) 0.11(3) Uiso 0.50 1 d P . .
O13W O 0.059(4) -0.123(3) 0.347(2) 0.056(13) Uiso 0.50 1 d P . .
O14W O 0.159(2) -0.0167(12) 0.5507(10) 0.057(7) Uani 1 1 d . . .
O15W O 0.4065(19) 0.5082(15) 0.5898(12) 0.067(8) Uani 1 1 d . . .
O16W O 0.646(5) 0.263(3) 0.558(2) 0.076(18) Uiso 0.50 1 d P . .
O17W O 0.722(2) 0.3955(17) 0.4908(13) 0.081(9) Uiso 1 1 d . . .

loop_
_atom_site_aniso_label
_atom_site_aniso_U_11
_atom_site_aniso_U_22
_atom_site_aniso_U_33
_atom_site_aniso_U_23
_atom_site_aniso_U_13
_atom_site_aniso_U_12
W1 0.0218(6) 0.0165(5) 0.0225(5) 0.0021(4) 0.0023(4) -0.0025(4)
Ce1 0.0272(8) 0.0198(7) 0.0252(8) -0.0015(7) 0.0044(7) 0.0009(7)
K1 0.074(7) 0.065(6) 0.083(7) -0.001(5) -0.005(5) -0.010(5)
Cl1 0.066(7) 0.068(7) 0.068(7) -0.016(6) 0.014(5) 0.013(6)
Na1 0.093(11) 0.011(5) 0.047(8) 0.004(5) -0.053(8) -0.009(6)
O1 0.054(14) 0.033(12) 0.040(13) -0.005(10) 0.002(11) -0.028(11)
W2 0.0256(6) 0.0188(5) 0.0215(6) 0.0020(4) 0.0034(5) -0.0015(5)
Ce2 0.0275(8) 0.0178(7) 0.0231(8) 0.0004(6) 0.0058(6) -0.0003(6)
K2 0.080(6) 0.056(5) 0.049(5) -0.010(4) -0.006(5) -0.010(5)
Na2 0.049(8) 0.085(11) 0.038(7) 0.008(7) 0.012(6) 0.048(8)
O2 0.008(9) 0.052(13) 0.028(10) -0.013(10) -0.006(8) 0.009(9)
W3 0.0223(6) 0.0194(6) 0.0271(6) 0.0047(5) 0.0068(5) 0.0033(4)
K3 0.035(4) 0.044(4) 0.051(4) 0.002(4) 0.009(3) 0.001(3)
O3 0.048(9) 0.043(10) 0.040(11) 0.011(9) 0.004(8) 0.018(8)
W4 0.0257(6) 0.0127(5) 0.0295(6) -0.0007(5) 0.0042(5) -0.0003(4)
K4 0.062(5) 0.037(4) 0.057(5) 0.016(4) 0.009(4) -0.003(4)
O4 0.026(5) 0.027(5) 0.029(5) 0.001(3) 0.002(3) 0.001(3)
W5 0.0263(6) 0.0214(6) 0.0229(6) 0.0039(5) 0.0018(5) -0.0015(5)
K5 0.022(3) 0.038(4) 0.053(4) -0.005(3) 0.002(3) -0.001(3)
O5 0.041(12) 0.031(11) 0.035(12) 0.013(10) 0.010(10) -0.017(10)
W6 0.0314(6) 0.0221(6) 0.0217(6) -0.0030(5) 0.0008(5) -0.0037(5)
O6 0.043(9) 0.047(9) 0.041(10) -0.012(8) -0.012(8) -0.016(8)
W7 0.0250(6) 0.0155(5) 0.0274(6) -0.0004(5) 0.0028(5) -0.0016(4)
O7 0.031(12) 0.046(14) 0.051(14) 0.010(12) 0.004(10) -0.010(11)
W8 0.0214(6) 0.0162(5) 0.0256(6) -0.0010(4) 0.0039(4) -0.0010(4)
O8 0.041(12) 0.021(10) 0.033(11) 0.001(9) -0.006(9) 0.016(9)
W9 0.0256(6) 0.0227(6) 0.0334(6) 0.0061(5) 0.0026(5) 0.0041(5)
O9 0.040(12) 0.027(10) 0.021(10) 0.004(8) 0.023(9) 0.006(9)
W10 0.0205(6) 0.0229(6) 0.0259(6) 0.0021(5) 0.0048(5) -0.0008(5)
O10 0.059(15) 0.019(10) 0.050(14) 0.017(10) 0.009(12) 0.016(10)
W11 0.0298(6) 0.0241(6) 0.0277(6) 0.0078(5) 0.0050(5) -0.0027(5)
O11 0.037(11) 0.023(10) 0.018(9) -0.002(8) 0.007(8) 0.010(9)
W12 0.0220(6) 0.0178(5) 0.0260(6) 0.0032(5) 0.0032(5) -0.0003(4)
O12 0.026(10) 0.030(11) 0.025(10) -0.009(9) -0.006(8) 0.004(9)
W13 0.0269(6) 0.0307(6) 0.0233(6) 0.0060(5) 0.0077(5) 0.0007(5)
O13 0.036(11) 0.040(12) 0.019(10) -0.001(9) -0.008(8) 0.020(10)
W14 0.0254(6) 0.0244(6) 0.0290(6) -0.0013(5) 0.0008(5) -0.0038(5)
O14 0.025(11) 0.014(9) 0.063(15) -0.004(10) 0.010(10) -0.003(8)
W15 0.0278(6) 0.0187(6) 0.0345(7) 0.0005(5) 0.0047(5) 0.0048(5)
O15 0.048(12) 0.008(8) 0.023(10) 0.004(8) 0.001(9) -0.006(9)
O16 0.016(9) 0.030(11) 0.053(13) 0.026(10) -0.003(9) 0.004(9)
O17 0.043(12) 0.025(10) 0.017(9) -0.002(8) 0.002(9) -0.016(9)
O18 0.041(12) 0.043(13) 0.033(12) 0.019(10) 0.005(10) 0.010(11)
O19 0.022(5) 0.023(5) 0.021(5) 0.001(3) 0.004(3) -0.001(3)
O20 0.016(8) 0.014(8) 0.014(8) 0.000(7) 0.006(7) -0.006(7)
O21 0.021(10) 0.030(11) 0.036(11) 0.006(9) 0.009(9) 0.012(9)
O22 0.038(12) 0.033(11) 0.054(13) 0.011(10) 0.000(10) 0.001(10)
O23 0.030(5) 0.029(5) 0.029(5) -0.001(3) 0.005(3) 0.001(3)
O24 0.049(14) 0.031(12) 0.038(12) -0.007(10) -0.001(11) -0.006(11)
O25 0.014(9) 0.016(9) 0.049(12) -0.014(9) -0.002(8) -0.006(8)
O26 0.022(10) 0.035(12) 0.035(11) -0.006(9) 0.002(9) -0.014(9)
O27 0.035(11) 0.017(9) 0.034(11) 0.004(9) -0.012(9) -0.005(9)
O28 0.037(12) 0.030(12) 0.049(13) 0.003(10) 0.008(10) -0.001(10)
O29 0.035(11) 0.015(9) 0.023(10) -0.007(8) 0.007(8) -0.012(8)
O30 0.039(12) 0.039(13) 0.035(12) 0.008(10) -0.003(10) -0.013(10)
O31 0.025(5) 0.023(5) 0.023(5) -0.001(3) 0.004(3) -0.001(3)
O33 0.032(12) 0.035(12) 0.054(14) 0.015(11) 0.014(11) 0.002(10)
O34 0.026(11) 0.029(11) 0.044(12) -0.002(10) -0.010(9) -0.004(9)
O35 0.029(11) 0.041(13) 0.048(13) -0.003(11) -0.004(10) -0.026(10)
O36 0.050(13) 0.013(9) 0.034(11) -0.004(9) 0.005(10) -0.011(9)
O37 0.021(10) 0.027(11) 0.030(10) 0.002(9) 0.003(8) -0.003(8)
O38 0.043(13) 0.025(11) 0.047(13) 0.012(10) 0.006(11) -0.001(10)
O39 0.037(11) 0.026(10) 0.034(11) -0.009(9) 0.027(10) -0.011(9)
O40 0.018(4) 0.020(5) 0.021(5) -0.001(3) 0.001(3) 0.001(3)
O41 0.029(10) 0.015(9) 0.037(11) -0.004(8) 0.019(9) 0.002(8)
O42 0.032(5) 0.032(5) 0.034(5) -0.001(3) 0.002(3) -0.001(3)
O43 0.069(16) 0.022(11) 0.033(12) -0.002(10) -0.012(11) -0.004(11)
O44 0.026(10) 0.037(11) 0.022(9) -0.016(8) 0.016(8) 0.000(9)
O45 0.030(11) 0.037(12) 0.023(10) 0.010(9) 0.000(8) 0.008(9)
O46 0.040(10) 0.048(9) 0.048(12) 0.003(9) -0.006(9) 0.005(8)
O47 0.046(11) 0.047(8) 0.043(12) -0.013(8) 0.008(9) 0.009(8)
O48 0.026(10) 0.035(12) 0.038(12) -0.009(10) 0.001(9) 0.000(9)
O49 0.038(13) 0.018(10) 0.081(18) 0.024(11) 0.016(12) 0.004(10)
O50 0.044(13) 0.033(12) 0.038(12) -0.006(10) 0.013(10) 0.018(10)
O51 0.064(15) 0.028(11) 0.028(11) 0.013(9) 0.005(11) 0.004(11)
O52 0.034(5) 0.032(5) 0.034(5) 0.001(3) 0.005(3) 0.000(3)
O53 0.029(5) 0.029(5) 0.028(5) -0.003(3) 0.004(3) 0.002(3)
O54 0.044(11) 0.046(10) 0.043(9) 0.013(8) 0.018(8) 0.0017(9)
O1W 0.046(11) 0.048(11) 0.054(15) -0.004(11) -0.004(10) 0.003(9)
O14W 0.077(19) 0.034(13) 0.059(16) -0.002(12) 0.013(14) 0.003(13)
O15W 0.044(15) 0.08(2) 0.08(2) -0.006(17) 0.020(14) 0.001(15)

loop_
_atom_type_symbol
_atom_type_description
_atom_type_scat_dispersion_real
_atom_type_scat_dispersion_imag
_atom_type_scat_source
O O 0.0106 0.0060 'International Tables Vol C Tables 4.2.6.8 and 6.1.1.4'
Na Na 0.0362 0.0249 'International Tables Vol C Tables 4.2.6.8 and 6.1.1.4'
K K 0.2009 0.2494 'International Tables Vol C Tables 4.2.6.8 and 6.1.1.4'
Ce Ce -0.2486 2.6331 'International Tables Vol C Tables 4.2.6.8 and 6.1.1.4'
W W -0.8490 6.8722 'International Tables Vol C Tables 4.2.6.8 and 6.1.1.4'
Cl Cl 0.1484 0.1585 'International Tables Vol C Tables 4.2.6.8 and 6.1.1.4'

loop_
_geom_angle_atom_site_label_1
_geom_angle_atom_site_label_2
_geom_angle_atom_site_label_3
_geom_angle
_geom_angle_site_symmetry_1
_geom_angle_site_symmetry_3
_geom_angle_publ_flag
O34 W1 O32 101.1(9) . . ?
O34 W1 O19 101.6(9) . . ?
O32 W1 O19 94.4(7) . . ?
O34 W1 O41 99.5(9) . . ?
O32 W1 O41 91.7(8) . . ?
O19 W1 O41 156.3(8) . . ?
O34 W1 O31 95.5(9) . . ?
O32 W1 O31 163.3(7) . . ?
O19 W1 O31 82.0(7) . . ?
O41 W1 O31 85.6(8) . . ?
O34 W1 O29 170.5(8) . . ?
O32 W1 O29 87.5(7) . . ?
O19 W1 O29 81.4(8) . . ?
O41 W1 O29 76.0(8) . . ?
O31 W1 O29 75.9(7) . . ?
O34 W1 W3 132.7(6) . . ?
O32 W1 W3 89.6(5) . . ?
O19 W1 W3 123.5(6) . . ?
O41 W1 W3 33.6(6) . . ?
O31 W1 W3 79.0(5) . . ?
O29 W1 W3 42.4(5) . . ?
O34 W1 Ce2 133.3(7) . . ?
O32 W1 Ce2 109.5(5) . . ?
O19 W1 Ce2 43.1(5) . . ?
O41 W1 Ce2 113.5(5) . . ?
O31 W1 Ce2 57.4(5) . . ?
O29 W1 Ce2 44.8(5) . . ?
W3 W1 Ce2 82.70(4) . . ?
O34 W1 K1 51.9(7) . . ?
O32 W1 K1 120.8(5) . . ?
O19 W1 K1 137.3(6) . . ?
O41 W1 K1 54.0(6) . . ?
O31 W1 K1 70.2(5) . . ?
O29 W1 K1 120.2(5) . . ?
W3 W1 K1 83.04(17) . . ?
Ce2 W1 K1 127.34(17) . . ?
O28 Ce1 O46 117.7(7) . . ?
O28 Ce1 O25 119.8(8) . . ?
O46 Ce1 O25 119.9(7) . . ?
O28 Ce1 O29 80.8(7) . . ?
O46 Ce1 O29 68.3(7) . . ?
O25 Ce1 O29 136.7(7) . . ?
O28 Ce1 O20 68.6(6) . . ?
O46 Ce1 O20 136.0(6) . . ?
O25 Ce1 O20 82.1(6) . . ?
O29 Ce1 O20 70.3(6) . . ?
O28 Ce1 O26 137.6(7) . . ?
O46 Ce1 O26 82.7(7) . . ?
O25 Ce1 O26 66.9(7) . . ?
O29 Ce1 O26 72.9(6) . . ?
O20 Ce1 O26 71.5(6) . . ?
O28 Ce1 Cl1 83.3(6) . . ?
O46 Ce1 Cl1 84.9(6) . . ?
O25 Ce1 Cl1 85.4(5) . . ?
O29 Ce1 Cl1 137.2(5) . . ?
O20 Ce1 Cl1 137.5(5) . . ?
O26 Ce1 Cl1 137.9(6) . . ?
O28 Ce1 O21 59.0(7) . . ?
O46 Ce1 O21 162.8(7) . . ?
O25 Ce1 O21 60.8(6) . . ?
O29 Ce1 O21 124.4(6) . . ?
O20 Ce1 O21 60.5(6) . . ?
O26 Ce1 O21 111.3(6) . . ?
Cl1 Ce1 O21 78.0(5) . . ?
O28 Ce1 O48 164.4(7) . . ?
O46 Ce1 O48 60.6(6) . . ?
O25 Ce1 O48 59.3(6) . . ?
O29 Ce1 O48 110.7(6) . . ?
O20 Ce1 O48 124.5(6) . . ?
O26 Ce1 O48 57.8(6) . . ?
Cl1 Ce1 O48 81.1(5) . . ?
O21 Ce1 O48 117.5(6) . . ?
O28 Ce1 O54 59.6(6) . . ?
O46 Ce1 O54 58.0(6) . . ?
O25 Ce1 O54 164.5(6) . . ?
O29 Ce1 O54 58.5(6) . . ?
O20 Ce1 O54 110.1(5) . . ?
O26 Ce1 O54 125.2(6) . . ?
Cl1 Ce1 O54 79.1(4) . . ?
O21 Ce1 O54 116.1(5) . . ?
O48 Ce1 O54 116.5(5) . . ?
O28 Ce1 W7 148.2(5) . . ?
O46 Ce1 W7 94.1(5) . . ?
O25 Ce1 W7 31.6(5) . . ?
O29 Ce1 W7 112.8(4) . . ?
O20 Ce1 W7 88.5(4) . . ?
O26 Ce1 W7 40.1(5) . . ?
Cl1 Ce1 W7 101.4(3) . . ?
O21 Ce1 W7 90.9(4) . . ?
O48 Ce1 W7 37.9(4) . . ?
O54 Ce1 W7 152.1(3) . . ?
O28 Ce1 W2 32.2(5) . . ?
O46 Ce1 W2 146.9(5) . . ?
O25 Ce1 W2 93.3(5) . . ?
O29 Ce1 W2 87.9(5) . . ?
O20 Ce1 W2 41.8(4) . . ?
O26 Ce1 W2 112.9(5) . . ?
Cl1 Ce1 W2 99.1(3) . . ?
O21 Ce1 W2 37.8(4) . . ?
O48 Ce1 W2 152.5(4) . . ?
O54 Ce1 W2 90.2(3) . . ?
W7 Ce1 W2 116.89(5) . . ?
O17W K1 O42 129.5(10) . . ?
O17W K1 O35 124.0(9) . 3_666 ?
O42 K1 O35 87.7(7) . 3_666 ?
O17W K1 O34 76.5(9) . 3_666 ?
O42 K1 O34 152.5(8) . 3_666 ?
O35 K1 O34 81.9(7) 3_666 3_666 ?
O17W K1 O16W 74.7(14) . . ?
O42 K1 O16W 56.8(13) . . ?
O35 K1 O16W 109.6(14) 3_666 . ?
O34 K1 O16W 150.6(14) 3_666 . ?
O17W K1 O34 105.5(9) . . ?
O42 K1 O34 98.6(7) . . ?
O35 K1 O34 107.9(7) 3_666 . ?
O34 K1 O34 61.3(7) 3_666 . ?
O16W K1 O34 133.2(14) . . ?
O17W K1 O17 69.0(9) . 3_666 ?
O42 K1 O17 126.3(7) . 3_666 ?
O35 K1 O17 55.1(6) 3_666 3_666 ?
O34 K1 O17 66.3(6) 3_666 3_666 ?
O16W K1 O17 97.5(14) . 3_666 ?
O34 K1 O17 126.9(7) . 3_666 ?
O17W K1 O41 83.0(8) . . ?
O42 K1 O41 75.0(6) . . ?
O35 K1 O41 152.8(7) 3_666 . ?
O34 K1 O41 103.8(6) 3_666 . ?
O16W K1 O41 78.5(13) . . ?
O34 K1 O41 55.7(6) . . ?
O17 K1 O41 151.6(6) 3_666 . ?
O17W K1 O15W 141.0(10) . . ?
O42 K1 O15W 88.7(7) . . ?
O35 K1 O15W 54.8(7) 3_666 . ?
O34 K1 O15W 64.5(7) 3_666 . ?
O16W K1 O15W 144.3(14) . . ?
O34 K1 O15W 53.8(7) . . ?
O17 K1 O15W 96.3(7) 3_666 . ?
O41 K1 O15W 103.2(7) . . ?
O17W K1 W1 103.7(8) . . ?
O42 K1 W1 78.9(5) . . ?
O35 K1 W1 126.1(6) 3_666 . ?
O34 K1 W1 86.8(5) 3_666 . ?
O16W K1 W1 105.6(13) . . ?
O34 K1 W1 27.8(4) . . ?
O17 K1 W1 153.1(5) 3_666 . ?
O41 K1 W1 30.7(4) . . ?
O15W K1 W1 72.8(6) . . ?
O17W K1 W11 99.4(8) . 3_666 ?
O42 K1 W11 106.6(5) . 3_666 ?
O35 K1 W11 24.7(4) 3_666 3_666 ?
O34 K1 W11 72.3(5) 3_666 3_666 ?
O16W K1 W11 106.7(13) . 3_666 ?
O34 K1 W11 119.0(5) . 3_666 ?
O17 K1 W11 30.4(4) 3_666 3_666 ?
O41 K1 W11 174.7(5) . 3_666 ?
O15W K1 W11 72.0(6) . 3_666 ?
W1 K1 W11 144.2(3) . 3_666 ?
O17W K1 W5 133.8(8) . . ?
O42 K1 W5 20.6(5) . . ?
O35 K1 W5 96.4(5) 3_666 . ?
O34 K1 W5 136.2(5) 3_666 . ?
O16W K1 W5 70.9(12) . . ?
O34 K1 W5 78.2(5) . . ?
O17 K1 W5 144.7(5) 3_666 . ?
O41 K1 W5 60.8(4) . . ?
O15W K1 W5 78.9(6) . . ?
W1 K1 W5 58.87(15) . . ?
W11 K1 W5 119.3(3) 3_666 . ?
Ce1 Cl1 Na2 130.1(5) . 4_565 ?
O11W Na1 O24 117.7(19) . . ?
O11W Na1 O18 61.4(18) . 2_545 ?
O24 Na1 O18 85.1(8) . 2_545 ?
O11W Na1 O12W 128(2) . . ?
O24 Na1 O12W 91.9(19) . . ?
O18 Na1 O12W 170.6(19) 2_545 . ?
O11W Na1 O16 69.4(19) . 2_545 ?
O24 Na1 O16 165.2(8) . 2_545 ?
O18 Na1 O16 87.8(7) 2_545 2_545 ?
O12W Na1 O16 93.1(19) . 2_545 ?
O11W Na1 O36 64.6(18) . . ?
O24 Na1 O36 102.7(7) . . ?
O18 Na1 O36 122.1(9) 2_545 . ?
O12W Na1 O36 67.3(18) . . ?
O16 Na1 O36 92.1(7) 2_545 . ?
O11W Na1 W6 94.2(18) . . ?
O24 Na1 W6 26.0(5) . . ?
O18 Na1 W6 82.0(6) 2_545 . ?
O12W Na1 W6 99.2(18) . . ?
O16 Na1 W6 163.4(7) 2_545 . ?
O36 Na1 W6 82.5(5) . . ?
O11W Na1 W2 88.4(18) . 2_545 ?
O24 Na1 W2 138.3(7) . 2_545 ?
O18 Na1 W2 79.8(5) 2_545 2_545 ?
O12W Na1 W2 96.7(18) . 2_545 ?
O16 Na1 W2 27.1(5) 2_545 2_545 ?
O36 Na1 W2 118.3(5) . 2_545 ?
W6 Na1 W2 157.6(3) . 2_545 ?
O11W Na1 Na2 157.9(19) . 4_565 ?
O24 Na1 Na2 42.1(6) . 4_565 ?
O18 Na1 Na2 102.4(6) 2_545 4_565 ?
O12W Na1 Na2 69.7(18) . 4_565 ?
O16 Na1 Na2 128.0(7) 2_545 4_565 ?
O36 Na1 Na2 121.6(6) . 4_565 ?
W6 Na1 Na2 67.4(3) . 4_565 ?
W2 Na1 Na2 104.1(4) 2_545 4_565 ?
O11W Na1 K2 103.6(18) . . ?
O24 Na1 K2 41.7(5) . . ?
O18 Na1 K2 48.4(5) 2_545 . ?
O12W Na1 K2 125.1(18) . . ?
O16 Na1 K2 125.8(6) 2_545 . ?
O36 Na1 K2 135.1(6) . . ?
W6 Na1 K2 54.12(19) . . ?
W2 Na1 K2 103.7(3) 2_545 . ?
Na2 Na1 K2 56.1(3) 4_565 . ?
W14 O1 K3 128.1(10) . . ?
O16 W2 O15 100.5(9) . . ?
O16 W2 O28 104.2(9) . . ?
O15 W2 O28 94.3(9) . . ?
O16 W2 O11 98.5(8) . . ?
O15 W2 O11 91.3(9) . . ?
O28 W2 O11 155.2(8) . . ?
O16 W2 O21 95.2(9) . . ?
O15 W2 O21 164.3(8) . . ?
O28 W2 O21 82.0(8) . . ?
O11 W2 O21 86.1(8) . . ?
O16 W2 O20 169.6(8) . . ?
O15 W2 O20 88.6(7) . . ?
O28 W2 O20 80.1(8) . . ?
O11 W2 O20 76.0(7) . . ?
O21 W2 O20 75.8(7) . . ?
O16 W2 Ce1 133.7(7) . . ?
O15 W2 Ce1 110.6(6) . . ?
O28 W2 Ce1 42.0(7) . . ?
O11 W2 Ce1 113.7(6) . . ?
O21 W2 Ce1 57.0(5) . . ?
O20 W2 Ce1 45.0(4) . . ?
O16 W2 Na1 46.8(7) . 2 ?
O15 W2 Na1 62.4(6) . 2 ?
O28 W2 Na1 129.9(7) . 2 ?
O11 W2 Na1 73.7(6) . 2 ?
O21 W2 Na1 131.0(6) . 2 ?
O20 W2 Na1 136.8(5) . 2 ?
Ce1 W2 Na1 170.7(2) . 2 ?
O20 Ce2 O27 138.3(7) . . ?
O20 Ce2 O10 69.9(7) . . ?
O27 Ce2 O10 117.4(7) . . ?
O20 Ce2 O19 82.9(6) . . ?
O27 Ce2 O19 119.4(7) . . ?
O10 Ce2 O19 118.5(7) . . ?
O20 Ce2 O29 71.8(6) . . ?
O27 Ce2 O29 83.2(7) . . ?
O10 Ce2 O29 139.0(7) . . ?
O19 Ce2 O29 69.7(6) . . ?
O20 Ce2 O26 72.7(6) . . ?
O27 Ce2 O26 68.1(7) . . ?
O10 Ce2 O26 82.5(7) . . ?
O19 Ce2 O26 139.9(6) . . ?
O29 Ce2 O26 72.6(6) . . ?
O20 Ce2 O1W 133.3(6) . . ?
O27 Ce2 O1W 87.0(7) . . ?
O10 Ce2 O1W 79.6(7) . . ?
O19 Ce2 O1W 81.6(7) . . ?
O29 Ce2 O1W 139.6(7) . . ?
O26 Ce2 O1W 137.9(7) . . ?
O20 Ce2 O31 125.5(5) . . ?
O27 Ce2 O31 60.6(6) . . ?
O10 Ce2 O31 160.9(7) . . ?
O19 Ce2 O31 58.9(6) . . ?
O29 Ce2 O31 59.8(6) . . ?
O26 Ce2 O31 111.6(6) . . ?
O1W Ce2 O31 81.3(6) . . ?
O20 Ce2 O12 59.4(6) . . ?
O27 Ce2 O12 161.5(6) . . ?
O10 Ce2 O12 58.1(6) . . ?
O19 Ce2 O12 60.6(6) . . ?
O29 Ce2 O12 112.1(6) . . ?
O26 Ce2 O12 125.2(6) . . ?
O1W Ce2 O12 74.6(6) . . ?
O31 Ce2 O12 117.0(5) . . ?
O20 Ce2 O53 111.5(5) . . ?
O27 Ce2 O53 58.2(6) . . ?
O10 Ce2 O53 59.2(6) . . ?
O19 Ce2 O53 161.0(6) . . ?
O29 Ce2 O53 125.6(6) . . ?
O26 Ce2 O53 58.8(6) . . ?
O1W Ce2 O53 79.4(7) . . ?
O31 Ce2 O53 116.2(5) . . ?
O12 Ce2 O53 115.0(6) . . ?
O20 Ce2 W8 42.2(4) . . ?
O27 Ce2 W8 148.0(5) . . ?
O10 Ce2 W8 33.1(5) . . ?
O19 Ce2 W8 92.4(4) . . ?
O29 Ce2 W8 113.6(5) . . ?
O26 Ce2 W8 90.4(5) . . ?
O1W Ce2 W8 94.8(5) . . ?
O31 Ce2 W8 151.3(4) . . ?
O12 Ce2 W8 36.0(4) . . ?
O53 Ce2 W8 90.7(4) . . ?
O20 Ce2 W1 89.6(4) . . ?
O27 Ce2 W1 93.2(5) . . ?
O10 Ce2 W1 149.3(5) . . ?
O19 Ce2 W1 33.4(4) . . ?
O29 Ce2 W1 41.4(4) . . ?
O26 Ce2 W1 113.6(5) . . ?
O1W Ce2 W1 100.6(5) . . ?
O31 Ce2 W1 37.3(4) . . ?
O12 Ce2 W1 92.1(4) . . ?
O53 Ce2 W1 151.4(4) . . ?
W8 Ce2 W1 117.62(5) . . ?
O9W K2 O24 70.2(11) . . ?
O9W K2 O13 83.6(11) . 2_545 ?
O24 K2 O13 68.4(6) . 2_545 ?
O9W K2 O7 81.2(11) . . ?
O24 K2 O7 55.0(6) . . ?
O13 K2 O7 123.3(7) 2_545 . ?
O9W K2 O9 68.3(11) . 4_565 ?
O24 K2 O9 137.1(7) . 4_565 ?
O13 K2 O9 96.7(6) 2_545 4_565 ?
O7 K2 O9 126.3(7) . 4_565 ?
O9W K2 O17 131.0(11) . 2_545 ?
O24 K2 O17 110.6(6) . 2_545 ?
O13 K2 O17 55.4(5) 2_545 2_545 ?
O7 K2 O17 141.6(6) . 2_545 ?
O9 K2 O17 89.3(5) 4_565 2_545 ?
O9W K2 O18 141.2(11) . 2_545 ?
O24 K2 O18 73.6(6) . 2_545 ?
O13 K2 O18 70.4(6) 2_545 2_545 ?
O7 K2 O18 89.4(6) . 2_545 ?
O9 K2 O18 141.0(6) 4_565 2_545 ?
O17 K2 O18 52.7(5) 2_545 2_545 ?
O9W K2 O10W 140.2(14) . . ?
O24 K2 O10W 94.7(11) . . ?
O13 K2 O10W 125.9(11) 2_545 . ?
O7 K2 O10W 60.8(11) . . ?
O9 K2 O10W 124.5(11) 4_565 . ?
O17 K2 O10W 88.6(11) 2_545 . ?
O18 K2 O10W 55.5(11) 2_545 . ?
O9W K2 O16W 110.4(15) . 4_465 ?
O24 K2 O16W 158.4(12) . 4_465 ?
O13 K2 O16W 133.1(12) 2_545 4_465 ?
O7 K2 O16W 103.4(12) . 4_465 ?
O9 K2 O16W 53.6(11) 4_565 4_465 ?
O17 K2 O16W 85.7(12) 2_545 4_465 ?
O18 K2 O16W 108.4(12) 2_545 4_465 ?
O10W K2 O16W 70.9(14) . 4_465 ?
O9W K2 W6 77.8(10) . . ?
O24 K2 W6 27.6(4) . . ?
O13 K2 W6 95.4(4) 2_545 . ?
O7 K2 W6 28.0(5) . . ?
O9 K2 W6 142.3(5) 4_565 . ?
O17 K2 W6 126.5(4) 2_545 . ?
O18 K2 W6 76.6(4) 2_545 . ?
O10W K2 W6 73.7(10) . . ?
O16W K2 W6 130.8(11) 4_465 . ?
O9W K2 W4 100.8(10) . 2_545 ?
O24 K2 W4 93.3(5) . 2_545 ?
O13 K2 W4 26.6(4) 2_545 2_545 ?
O7 K2 W4 146.0(6) . 2_545 ?
O9 K2 W4 84.5(4) 4_565 2_545 ?
O17 K2 W4 31.6(4) 2_545 2_545 ?
O18 K2 W4 67.6(4) 2_545 2_545 ?
O10W K2 W4 117.0(10) . 2_545 ?
O16W K2 W4 107.4(11) 4_465 2_545 ?
W6 K2 W4 118.7(3) . 2_545 ?
O9W K2 Na2 45.4(10) . 4_565 ?
O24 K2 Na2 45.0(5) . 4_565 ?
O13 K2 Na2 43.4(4) 2_545 4_565 ?
O7 K2 Na2 91.8(5) . 4_565 ?
O9 K2 Na2 96.1(5) 4_565 4_565 ?
O17 K2 Na2 98.7(5) 2_545 4_565 ?
O18 K2 Na2 97.9(5) 2_545 4_565 ?
O10W K2 Na2 139.0(10) . 4_565 ?
O16W K2 Na2 149.5(11) 4_465 4_565 ?
W6 K2 Na2 69.5(3) . 4_565 ?
W4 K2 Na2 68.3(3) 2_545 4_565 ?
O13 Na2 O30 143.7(8) 3_566 . ?
O13 Na2 O24 72.9(7) 3_566 4_566 ?
O30 Na2 O24 132.1(9) . 4_566 ?
O13 Na2 O9W 87.6(12) 3_566 4_566 ?
O30 Na2 O9W 79.7(11) . 4_566 ?
O24 Na2 O9W 71.3(11) 4_566 4_566 ?
O13 Na2 Cl1 136.2(6) 3_566 4_566 ?
O30 Na2 Cl1 80.0(6) . 4_566 ?
O24 Na2 Cl1 74.9(6) 4_566 4_566 ?
O9W Na2 Cl1 109.2(11) 4_566 4_566 ?
O13 Na2 K2 48.1(6) 3_566 4_566 ?
O30 Na2 K2 124.3(7) . 4_566 ?
O24 Na2 K2 46.9(5) 4_566 4_566 ?
O9W Na2 K2 45.1(10) 4_566 4_566 ?
Cl1 Na2 K2 119.5(5) 4_566 4_566 ?
O13 Na2 Na1 52.9(5) 3_566 4_566 ?
O30 Na2 Na1 163.3(7) . 4_566 ?
O24 Na2 Na1 39.9(5) 4_566 4_566 ?
O9W Na2 Na1 104.7(10) 4_566 4_566 ?
Cl1 Na2 Na1 83.4(4) 4_566 4_566 ?
K2 Na2 Na1 63.8(3) 4_566 4_566 ?
W14 O2 K5 100.5(8) . 1_455 ?
O52 W3 O44 101.2(9) . . ?
O52 W3 O46 102.9(9) . . ?
O44 W3 O46 94.5(9) . . ?
O52 W3 O41 99.8(9) . . ?
O44 W3 O41 90.5(8) . . ?
O46 W3 O41 155.3(8) . . ?
O52 W3 O54 94.9(8) . . ?
O44 W3 O54 163.9(8) . . ?
O46 W3 O54 82.0(8) . . ?
O41 W3 O54 86.5(8) . . ?
O52 W3 O29 169.6(8) . . ?
O44 W3 O29 88.4(8) . . ?
O46 W3 O29 80.2(7) . . ?
O41 W3 O29 75.7(7) . . ?
O54 W3 O29 75.5(7) . . ?
O52 W3 W1 132.1(7) . . ?
O44 W3 W1 89.6(6) . . ?
O46 W3 W1 122.8(6) . . ?
O41 W3 W1 32.9(6) . . ?
O54 W3 W1 79.4(5) . . ?
O29 W3 W1 42.8(4) . . ?
O52 W3 Ce1 134.1(7) . . ?
O44 W3 Ce1 108.0(6) . . ?
O46 W3 Ce1 41.3(5) . . ?
O41 W3 Ce1 114.3(6) . . ?
O54 W3 Ce1 59.4(5) . . ?
O29 W3 Ce1 44.1(5) . . ?
W1 W3 Ce1 83.43(4) . . ?
O52 W3 K5 56.5(7) . . ?
O44 W3 K5 121.8(6) . . ?
O46 W3 K5 139.6(7) . . ?
O41 W3 K5 51.1(5) . . ?
O54 W3 K5 67.5(5) . . ?
O29 W3 K5 114.7(5) . . ?
W1 W3 K5 78.02(12) . . ?
Ce1 W3 K5 126.04(12) . . ?
O49 K3 O5 77.2(6) 3_556 . ?
O49 K3 O1 128.5(7) 3_556 . ?
O5 K3 O1 77.3(6) . . ?
O49 K3 O22 77.9(7) 3_556 1_455 ?
O5 K3 O22 91.7(7) . 1_455 ?
O1 K3 O22 146.4(7) . 1_455 ?
O49 K3 O40 108.9(6) 3_556 1_455 ?
O5 K3 O40 143.1(6) . 1_455 ?
O1 K3 O40 118.3(6) . 1_455 ?
O22 K3 O40 56.2(6) 1_455 1_455 ?
O49 K3 O51 78.0(7) 3_556 3_556 ?
O5 K3 O51 131.0(7) . 3_556 ?
O1 K3 O51 86.3(6) . 3_556 ?
O22 K3 O51 123.0(7) 1_455 3_556 ?
O40 K3 O51 85.1(6) 1_455 3_556 ?
O49 K3 O52 153.5(7) 3_556 1_455 ?
O5 K3 O52 91.7(6) . 1_455 ?
O1 K3 O52 70.3(6) . 1_455 ?
O22 K3 O52 78.5(6) 1_455 1_455 ?
O40 K3 O52 66.5(5) 1_455 1_455 ?
O51 K3 O52 125.7(6) 3_556 1_455 ?
O49 K3 O14W 64.8(7) 3_556 3_556 ?
O5 K3 O14W 64.7(7) . 3_556 ?
O1 K3 O14W 64.0(7) . 3_556 ?
O22 K3 O14W 138.9(7) 1_455 3_556 ?
O40 K3 O14W 151.6(7) 1_455 3_556 ?
O51 K3 O14W 66.6(7) 3_556 3_556 ?
O52 K3 O14W 131.8(7) 1_455 3_556 ?
O49 K3 W9 92.4(5) 3_556 1_455 ?
O5 K3 W9 116.7(5) . 1_455 ?
O1 K3 W9 139.1(6) . 1_455 ?
O22 K3 W9 26.5(5) 1_455 1_455 ?
O40 K3 W9 29.7(3) 1_455 1_455 ?
O51 K3 W9 105.8(5) 3_556 1_455 ?
O52 K3 W9 71.1(4) 1_455 1_455 ?
O14W K3 W9 156.7(5) 3_556 1_455 ?
O49 K3 W15 17.6(5) 3_556 3_556 ?
O5 K3 W15 94.8(4) . 3_556 ?
O1 K3 W15 134.8(5) . 3_556 ?
O22 K3 W15 77.1(5) 1_455 3_556 ?
O40 K3 W15 94.8(4) 1_455 3_556 ?
O51 K3 W15 65.4(4) 3_556 3_556 ?
O52 K3 W15 154.9(5) 1_455 3_556 ?
O14W K3 W15 72.3(5) 3_556 3_556 ?
W9 K3 W15 84.44(15) 1_455 3_556 ?
O49 K3 K4 42.0(5) 3_556 3_556 ?
O5 K3 K4 40.3(5) . 3_556 ?
O1 K3 K4 93.0(5) . 3_556 ?
O22 K3 K4 98.8(5) 1_455 3_556 ?
O40 K3 K4 148.6(4) 1_455 3_556 ?
O51 K3 K4 96.3(5) 3_556 3_556 ?
O52 K3 K4 132.0(5) 1_455 3_556 ?
O14W K3 K4 41.3(5) 3_556 3_556 ?
W9 K3 K4 123.2(2) 1_455 3_556 ?
W15 K3 K4 58.44(14) 3_556 3_556 ?
W8 O3 K5 131.1(9) . 1_455 ?
O14 W4 O13 102.1(9) . . ?
O14 W4 O12 100.7(8) . . ?
O13 W4 O12 98.3(9) . . ?
O14 W4 O17 98.3(8) . . ?
O13 W4 O17 98.4(9) . . ?
O12 W4 O17 151.3(8) . . ?
O14 W4 O19 90.5(8) . . ?
O13 W4 O19 167.3(8) . . ?
O12 W4 O19 79.2(7) . . ?
O17 W4 O19 79.4(7) . . ?
O14 W4 O15 167.8(8) . . ?
O13 W4 O15 86.7(8) . . ?
O12 W4 O15 86.0(7) . . ?
O17 W4 O15 71.9(7) . . ?
O19 W4 O15 80.8(6) . . ?
O14 W4 K2 84.8(7) . 2 ?
O13 W4 K2 48.9(8) . 2 ?
O12 W4 K2 147.0(6) . 2 ?
O17 W4 K2 56.0(6) . 2 ?
O19 W4 K2 133.6(5) . 2 ?
O15 W4 K2 95.1(4) . 2 ?
O5 K4 O14W 68.9(7) 3_556 . ?
O5 K4 O36 159.6(7) 3_556 . ?
O14W K4 O36 125.1(7) . . ?
O5 K4 O49 75.9(6) 3_556 . ?
O14W K4 O49 67.1(8) . . ?
O36 K4 O49 95.4(6) . . ?
O5 K4 O37 135.1(7) 3_556 . ?
O14W K4 O37 68.3(7) . . ?
O36 K4 O37 56.9(5) . . ?
O49 K4 O37 75.6(6) . . ?
O5 K4 O13W 87.0(11) 3_556 . ?
O14W K4 O13W 153.0(12) . . ?
O36 K4 O13W 75.4(11) . . ?
O49 K4 O13W 95.9(12) . . ?
O37 K4 O13W 129.8(11) . . ?
O5 K4 O37 79.1(6) 3_556 3_556 ?
O14W K4 O37 70.3(7) . 3_556 ?
O36 K4 O37 118.3(6) . 3_556 ?
O49 K4 O37 136.0(7) . 3_556 ?
O37 K4 O37 98.7(5) . 3_556 ?
O13W K4 O37 118.4(11) . 3_556 ?
O5 K4 O38 96.2(6) 3_556 3_556 ?
O14W K4 O38 125.8(7) . 3_556 ?
O36 K4 O38 86.6(6) . 3_556 ?
O49 K4 O38 161.8(7) . 3_556 ?
O37 K4 O38 119.8(6) . 3_556 ?
O13W K4 O38 67.0(11) . 3_556 ?
O37 K4 O38 55.7(6) 3_556 3_556 ?
O5 K4 O14W 139.8(6) 3_556 3_556 ?
O14W K4 O14W 102.6(7) . 3_556 ?
O36 K4 O14W 56.8(6) . 3_556 ?
O49 K4 O14W 139.0(7) . 3_556 ?
O37 K4 O14W 64.1(6) . 3_556 ?
O13W K4 O14W 103.8(12) . 3_556 ?
O37 K4 O14W 61.5(6) 3_556 3_556 ?
O38 K4 O14W 55.7(6) 3_556 3_556 ?
O5 K4 W7 153.8(5) 3_556 . ?
O14W K4 W7 97.9(6) . . ?
O36 K4 W7 27.9(4) . . ?
O49 K4 W7 78.1(4) . . ?
O37 K4 W7 31.0(4) . . ?
O13W K4 W7 98.9(11) . . ?
O37 K4 W7 118.8(4) 3_556 . ?
O38 K4 W7 109.6(5) 3_556 . ?
O14W K4 W7 63.7(5) 3_556 . ?
O5 K4 W12 80.6(4) 3_556 3_556 ?
O14W K4 W12 99.6(6) . 3_556 ?
O36 K4 W12 108.6(5) . 3_556 ?
O49 K4 W12 155.9(5) . 3_556 ?
O37 K4 W12 119.6(4) . 3_556 ?
O13W K4 W12 87.9(10) . 3_556 ?
O37 K4 W12 30.9(4) 3_556 3_556 ?
O38 K4 W12 26.8(4) 3_556 3_556 ?
O14W K4 W12 61.6(5) 3_556 3_556 ?
W7 K4 W12 124.9(2) . 3_556 ?
O5 K4 K4 113.2(5) 3_556 3_556 ?
O14W K4 K4 57.1(6) . 3_556 ?
O36 K4 K4 87.1(5) . 3_556 ?
O49 K4 K4 111.5(6) . 3_556 ?
O37 K4 K4 49.8(4) . 3_556 ?
O13W K4 K4 148.8(11) . 3_556 ?
O37 K4 K4 48.9(4) 3_556 3_556 ?
O38 K4 K4 86.7(5) 3_556 3_556 ?
O14W K4 K4 45.4(5) 3_556 3_556 ?
W7 K4 K4 73.7(2) . 3_556 ?
W12 K4 K4 73.3(2) 3_556 3_556 ?
W14 O4 W10 122.1(10) . . ?
W14 O4 K5 104.9(8) . 1_455 ?
W10 O4 K5 132.7(9) . 1_455 ?
O42 W5 O30 104.6(10) . . ?
O42 W5 O31 98.4(9) . . ?
O30 W5 O31 101.0(9) . . ?
O42 W5 O45 98.2(9) . . ?
O30 W5 O45 98.9(9) . . ?
O31 W5 O45 149.9(8) . . ?
O42 W5 O27 166.2(9) . . ?
O30 W5 O27 89.1(9) . . ?
O31 W5 O27 77.5(7) . . ?
O45 W5 O27 80.5(7) . . ?
O42 W5 O44 87.6(8) . . ?
O30 W5 O44 165.1(8) . . ?
O31 W5 O44 85.3(8) . . ?
O45 W5 O44 70.5(8) . . ?
O27 W5 O44 79.0(7) . . ?
O42 W5 K1 32.9(7) . . ?
O30 W5 K1 110.9(7) . . ?
O31 W5 K1 65.5(6) . . ?
O45 W5 K1 126.6(6) . . ?
O27 W5 K1 140.3(5) . . ?
O44 W5 K1 84.0(5) . . ?
O17W K5 O43 137.0(9) . . ?
O17W K5 O3 75.9(8) . 1_655 ?
O43 K5 O3 100.2(7) . 1_655 ?
O17W K5 O4 82.5(9) . 1_655 ?
O43 K5 O4 137.6(7) . 1_655 ?
O3 K5 O4 70.7(5) 1_655 1_655 ?
O17W K5 O41 85.8(8) . . ?
O43 K5 O41 86.0(7) . . ?
O3 K5 O41 158.8(6) 1_655 . ?
O4 K5 O41 117.8(6) 1_655 . ?
O17W K5 O2 137.8(8) . 1_655 ?
O43 K5 O2 81.0(6) . 1_655 ?
O3 K5 O2 80.2(6) 1_655 1_655 ?
O4 K5 O2 56.9(5) 1_655 1_655 ?
O41 K5 O2 120.9(6) . 1_655 ?
O17W K5 O15W 68.3(10) . 3_666 ?
O43 K5 O15W 68.7(7) . 3_666 ?
O3 K5 O15W 82.6(6) 1_655 3_666 ?
O4 K5 O15W 144.5(7) 1_655 3_666 ?
O41 K5 O15W 80.8(6) . 3_666 ?
O2 K5 O15W 141.7(8) 1_655 3_666 ?
O17W K5 O52 107.0(9) . . ?
O43 K5 O52 103.7(6) . . ?
O3 K5 O52 138.1(6) 1_655 . ?
O4 K5 O52 68.4(6) 1_655 . ?
O41 K5 O52 57.5(5) . . ?
O2 K5 O52 70.3(6) 1_655 . ?
O15W K5 O52 138.3(7) 3_666 . ?
O17W K5 O54 136.9(8) . . ?
O43 K5 O54 53.4(6) . . ?
O3 K5 O54 146.6(6) 1_655 . ?
O4 K5 O54 113.1(5) 1_655 . ?
O41 K5 O54 51.2(5) . . ?
O2 K5 O54 75.9(5) 1_655 . ?
O15W K5 O54 102.1(6) 3_666 . ?
O52 K5 O54 51.6(5) . . ?
O17W K5 W3 107.6(7) . . ?
O43 K5 W3 86.0(5) . . ?
O3 K5 W3 166.8(4) 1_655 . ?
O4 K5 W3 96.9(4) 1_655 . ?
O41 K5 W3 32.1(4) . . ?
O2 K5 W3 89.4(4) 1_655 . ?
O15W K5 W3 110.5(5) 3_666 . ?
O52 K5 W3 28.9(4) . . ?
O54 K5 W3 34.1(3) . . ?
O17W K5 W14 111.2(8) . 1_655 ?
O43 K5 W14 108.3(5) . 1_655 ?
O3 K5 W14 73.3(4) 1_655 1_655 ?
O4 K5 W14 29.5(4) 1_655 1_655 ?
O41 K5 W14 124.2(4) . 1_655 ?
O2 K5 W14 27.4(4) 1_655 1_655 ?
O15W K5 W14 154.9(6) 3_666 1_655 ?
O52 K5 W14 66.7(4) . 1_655 ?
O54 K5 W14 94.5(3) . 1_655 ?
W3 K5 W14 93.76(17) . 1_655 ?
O17W K5 W13 141.0(7) . . ?
O43 K5 W13 24.6(5) . . ?
O3 K5 W13 124.0(5) 1_655 . ?
O4 K5 W13 133.7(5) 1_655 . ?
O41 K5 W13 65.9(4) . . ?
O2 K5 W13 81.1(4) 1_655 . ?
O15W K5 W13 80.7(6) 3_666 . ?
O52 K5 W13 80.7(4) . . ?
O54 K5 W13 29.3(3) . . ?
W3 K5 W13 61.38(11) . . ?
W14 K5 W13 106.89(18) 1_655 . ?
W10 O5 K4 120.8(10) . 3_556 ?
W10 O5 K3 133.3(10) . . ?
K4 O5 K3 98.8(7) 3_556 . ?
O24 W6 O7 102.6(11) . . ?
O24 W6 O21 100.2(9) . . ?
O7 W6 O21 101.0(9) . . ?
O24 W6 O6 96.6(9) . . ?
O7 W6 O6 98.1(9) . . ?
O21 W6 O6 151.0(8) . . ?
O24 W6 O8 164.9(9) . . ?
O7 W6 O8 88.5(9) . . ?
O21 W6 O8 87.5(8) . . ?
O6 W6 O8 71.4(8) . . ?
O24 W6 O25 89.0(9) . . ?
O7 W6 O25 168.3(9) . . ?
O21 W6 O25 77.5(7) . . ?
O6 W6 O25 79.3(7) . . ?
O8 W6 O25 79.9(7) . . ?
O24 W6 K2 50.7(8) . . ?
O7 W6 K2 53.3(8) . . ?
O21 W6 K2 116.9(6) . . ?
O6 W6 K2 92.0(5) . . ?
O8 W6 K2 136.4(5) . . ?
O25 W6 K2 137.8(5) . . ?
O24 W6 Na1 42.7(8) . . ?
O7 W6 Na1 118.6(8) . . ?
O21 W6 Na1 128.5(6) . . ?
O6 W6 Na1 56.4(6) . . ?
O8 W6 Na1 122.8(6) . . ?
O25 W6 Na1 69.6(5) . . ?
K2 W6 Na1 71.3(2) . . ?
W14 O6 W6 120.9(9) . . ?
O36 W7 O25 104.3(8) . . ?
O36 W7 O23 103.2(9) . . ?
O25 W7 O23 95.0(8) . . ?
O36 W7 O37 97.0(9) . . ?
O25 W7 O37 156.7(8) . . ?
O23 W7 O37 89.2(8) . . ?
O36 W7 O48 94.4(9) . . ?
O25 W7 O48 83.0(8) . . ?
O23 W7 O48 162.2(8) . . ?
O37 W7 O48 86.1(8) . . ?
O36 W7 O26 166.7(9) . . ?
O25 W7 O26 80.6(8) . . ?
O23 W7 O26 88.4(8) . . ?
O37 W7 O26 76.6(8) . . ?
O48 W7 O26 73.7(8) . . ?
O36 W7 W12 130.1(7) . . ?
O25 W7 W12 123.2(5) . . ?
O23 W7 W12 88.1(6) . . ?
O37 W7 W12 33.9(6) . . ?
O48 W7 W12 78.3(6) . . ?
O26 W7 W12 42.7(5) . . ?
O36 W7 Ce1 132.9(7) . . ?
O25 W7 Ce1 42.1(5) . . ?
O23 W7 Ce1 110.3(6) . . ?
O37 W7 Ce1 115.2(5) . . ?
O48 W7 Ce1 57.1(6) . . ?
O26 W7 Ce1 44.9(5) . . ?
W12 W7 Ce1 83.86(4) . . ?
O36 W7 K4 49.2(7) . . ?
O25 W7 K4 141.6(6) . . ?
O23 W7 K4 116.2(6) . . ?
O37 W7 K4 52.1(6) . . ?
O48 W7 K4 73.7(6) . . ?
O26 W7 K4 119.9(6) . . ?
W12 W7 K4 81.92(14) . . ?
Ce1 W7 K4 130.59(14) . . ?
W6 O7 K2 98.8(10) . . ?
O3 W8 O10 105.4(9) . . ?
O3 W8 O8 100.8(9) . . ?
O10 W8 O8 93.2(9) . . ?
O3 W8 O11 99.3(8) . . ?
O10 W8 O11 154.4(9) . . ?
O8 W8 O11 88.4(8) . . ?
O3 W8 O12 96.6(9) . . ?
O10 W8 O12 83.5(9) . . ?
O8 W8 O12 162.6(8) . . ?
O11 W8 O12 87.4(8) . . ?
O3 W8 O20 170.8(8) . . ?
O10 W8 O20 79.1(8) . . ?
O8 W8 O20 86.9(7) . . ?
O11 W8 O20 75.5(7) . . ?
O12 W8 O20 75.7(7) . . ?
O3 W8 Ce2 136.7(7) . . ?
O10 W8 Ce2 42.7(7) . . ?
O8 W8 Ce2 108.0(6) . . ?
O11 W8 Ce2 112.9(6) . . ?
O12 W8 Ce2 58.6(6) . . ?
O20 W8 Ce2 43.0(4) . . ?
O3 W8 K5 30.4(6) . 1_455 ?
O10 W8 K5 84.8(7) . 1_455 ?
O8 W8 K5 79.9(6) . 1_455 ?
O11 W8 K5 120.5(6) . 1_455 ?
O12 W8 K5 116.7(6) . 1_455 ?
O20 W8 K5 158.5(4) . 1_455 ?
Ce2 W8 K5 126.28(11) . 1_455 ?
W8 O8 W6 135.6(11) . . ?
W8 O8 W14 127.2(10) . . ?
W6 O8 W14 96.9(8) . . ?
O51 W9 O22 102.3(11) . . ?
O51 W9 O40 102.1(9) . . ?
O22 W9 O40 95.3(9) . . ?
O51 W9 O45 96.8(9) . . ?
O22 W9 O45 102.3(10) . . ?
O40 W9 O45 150.7(8) . . ?
O51 W9 O44 164.5(9) . . ?
O22 W9 O44 90.9(9) . . ?
O40 W9 O44 84.6(7) . . ?
O45 W9 O44 72.1(7) . . ?
O51 W9 O47 93.9(9) . . ?
O22 W9 O47 160.9(9) . . ?
O40 W9 O47 71.2(7) . . ?
O45 W9 O47 85.4(7) . . ?
O44 W9 O47 74.8(7) . . ?
O51 W9 K3 107.2(8) . 1_655 ?
O22 W9 K3 46.9(8) . 1_655 ?
O40 W9 K3 48.4(5) . 1_655 ?
O45 W9 K3 143.8(6) . 1_655 ?
O44 W9 K3 87.7(4) . 1_655 ?
O47 W9 K3 118.5(5) . 1_655 ?
W10 O9 K2 144.2(10) . 4_566 ?
O9 W10 O5 102.4(9) . . ?
O9 W10 O53 100.7(9) . . ?
O5 W10 O53 100.3(9) . . ?
O9 W10 O4 100.3(9) . . ?
O5 W10 O4 97.0(9) . . ?
O53 W10 O4 149.1(8) . . ?
O9 W10 O10 88.8(8) . . ?
O5 W10 O10 168.4(9) . . ?
O53 W10 O10 80.1(8) . . ?
O4 W10 O10 78.0(8) . . ?
O9 W10 O23 166.7(8) . . ?
O5 W10 O23 89.1(9) . . ?
O53 W10 O23 83.5(8) . . ?
O4 W10 O23 71.2(8) . . ?
O10 W10 O23 79.4(8) . . ?
O9 W10 K4 114.4(6) . 3_556 ?
O5 W10 K4 36.7(7) . 3_556 ?
O53 W10 K4 64.2(6) . 3_556 ?
O4 W10 K4 125.0(6) . 3_556 ?
O10 W10 K4 139.9(6) . 3_556 ?
O23 W10 K4 78.9(5) . 3_556 ?
W8 O10 W10 136.6(13) . . ?
W8 O10 Ce2 104.3(10) . . ?
W10 O10 Ce2 115.7(9) . . ?
O35 W11 O18 105.7(11) . . ?
O35 W11 O17 95.6(9) . . ?
O18 W11 O17 99.2(9) . . ?
O35 W11 O33 102.4(10) . . ?
O18 W11 O33 97.3(10) . . ?
O17 W11 O33 151.3(8) . . ?
O35 W11 O32 88.2(9) . . ?
O18 W11 O32 164.9(9) . . ?
O17 W11 O32 85.0(7) . . ?
O33 W11 O32 73.5(8) . . ?
O35 W11 O15 162.6(9) . . ?
O18 W11 O15 89.7(9) . . ?
O17 W11 O15 73.4(7) . . ?
O33 W11 O15 83.3(8) . . ?
O32 W11 O15 77.5(6) . . ?
O35 W11 K1 43.1(8) . 3_666 ?
O18 W11 K1 110.7(8) . 3_666 ?
O17 W11 K1 52.6(6) . 3_666 ?
O33 W11 K1 139.6(7) . 3_666 ?
O32 W11 K1 83.4(4) . 3_666 ?
O15 W11 K1 123.9(5) . 3_666 ?
O35 W11 K2 92.9(8) . 2 ?
O18 W11 K2 51.3(8) . 2 ?
O17 W11 K2 50.6(6) . 2 ?
O33 W11 K2 148.1(7) . 2 ?
O32 W11 K2 135.5(4) . 2 ?
O15 W11 K2 90.3(5) . 2 ?
K1 W11 K2 68.2(2) 3_666 2 ?
W2 O11 W8 114.6(9) . . ?
O38 W12 O27 104.4(10) . . ?
O38 W12 O47 105.3(10) . . ?
O27 W12 O47 94.4(8) . . ?
O38 W12 O37 100.1(9) . . ?
O27 W12 O37 152.9(8) . . ?
O47 W12 O37 90.2(8) . . ?
O38 W12 O53 92.6(9) . . ?
O27 W12 O53 83.1(8) . . ?
O47 W12 O53 162.0(8) . . ?
O37 W12 O53 84.3(8) . . ?
O38 W12 O26 168.5(9) . . ?
O27 W12 O26 79.2(8) . . ?
O47 W12 O26 85.1(8) . . ?
O37 W12 O26 74.5(7) . . ?
O53 W12 O26 76.9(7) . . ?
O38 W12 W7 132.5(7) . . ?
O27 W12 W7 120.3(6) . . ?
O47 W12 W7 87.7(6) . . ?
O37 W12 W7 33.2(5) . . ?
O53 W12 W7 78.3(5) . . ?
O26 W12 W7 41.4(5) . . ?
O38 W12 Ce2 133.0(7) . . ?
O27 W12 Ce2 40.4(6) . . ?
O47 W12 Ce2 107.1(6) . . ?
O37 W12 Ce2 112.9(6) . . ?
O53 W12 Ce2 60.1(6) . . ?
O26 W12 Ce2 44.9(5) . . ?
W7 W12 Ce2 82.09(4) . . ?
O38 W12 K4 53.5(8) . 3_556 ?
O27 W12 K4 142.0(7) . 3_556 ?
O47 W12 K4 119.6(6) . 3_556 ?
O37 W12 K4 51.3(5) . 3_556 ?
O53 W12 K4 69.4(6) . 3_556 ?
O26 W12 K4 117.2(5) . 3_556 ?
W7 W12 K4 80.11(14) . 3_556 ?
Ce2 W12 K4 128.81(13) . 3_556 ?
W4 O12 W8 148.2(11) . . ?
W4 O12 Ce2 105.2(7) . . ?
W8 O12 Ce2 85.4(7) . . ?
O39 W13 O43 100.0(10) . . ?
O39 W13 O54 101.4(9) . . ?
O43 W13 O54 102.4(9) . . ?
O39 W13 O33 97.7(10) . . ?
O43 W13 O33 94.6(10) . . ?
O54 W13 O33 151.7(8) . . ?
O39 W13 O28 90.3(9) . . ?
O43 W13 O28 168.8(9) . . ?
O54 W13 O28 79.5(8) . . ?
O33 W13 O28 79.7(8) . . ?
O39 W13 O32 167.1(8) . . ?
O43 W13 O32 89.4(8) . . ?
O54 W13 O32 85.1(7) . . ?
O33 W13 O32 72.5(8) . . ?
O28 W13 O32 79.8(7) . . ?
O39 W13 K5 115.2(7) . . ?
O43 W13 K5 39.0(7) . . ?
O54 W13 K5 64.5(6) . . ?
O33 W13 K5 124.5(7) . . ?
O28 W13 K5 138.7(6) . . ?
O32 W13 K5 77.7(4) . . ?
W4 O13 Na2 152.1(11) . 3_566 ?
W4 O13 K2 104.4(9) . 2 ?
Na2 O13 K2 88.4(7) 3_566 2 ?
O2 W14 O1 102.8(11) . . ?
O2 W14 O4 97.7(8) . . ?
O1 W14 O4 103.0(9) . . ?
O2 W14 O6 100.2(8) . . ?
O1 W14 O6 97.8(9) . . ?
O4 W14 O6 148.8(8) . . ?
O2 W14 O8 90.6(8) . . ?
O1 W14 O8 163.6(9) . . ?
O4 W14 O8 84.2(8) . . ?
O6 W14 O8 70.3(7) . . ?
O2 W14 O23 163.8(9) . . ?
O1 W14 O23 91.5(9) . . ?
O4 W14 O23 71.4(7) . . ?
O6 W14 O23 85.1(7) . . ?
O8 W14 O23 76.7(7) . . ?
O2 W14 K5 52.1(6) . 1_455 ?
O1 W14 K5 110.5(8) . 1_455 ?
O4 W14 K5 45.6(6) . 1_455 ?
O6 W14 K5 143.4(6) . 1_455 ?
O8 W14 K5 85.1(5) . 1_455 ?
O23 W14 K5 115.8(5) . 1_455 ?
O50 W15 O49 103.1(11) . . ?
O50 W15 O48 102.9(10) . . ?
O49 W15 O48 99.2(10) . . ?
O50 W15 O40 99.0(9) . . ?
O49 W15 O40 97.2(10) . . ?
O48 W15 O40 148.7(8) . . ?
O50 W15 O47 165.9(9) . . ?
O49 W15 O47 88.1(10) . . ?
O48 W15 O47 83.4(8) . . ?
O40 W15 O47 70.7(7) . . ?
O50 W15 O46 89.0(9) . . ?
O49 W15 O46 167.9(10) . . ?
O48 W15 O46 77.9(8) . . ?
O40 W15 O46 80.5(7) . . ?
O47 W15 O46 79.9(7) . . ?
O50 W15 K4 113.7(8) . . ?
O49 W15 K4 35.4(7) . . ?
O48 W15 K4 64.1(7) . . ?
O40 W15 K4 125.5(5) . . ?
O47 W15 K4 80.3(5) . . ?
O46 W15 K4 138.7(5) . . ?
O50 W15 K3 104.4(7) . 3_556 ?
O49 W15 K3 28.8(8) . 3_556 ?
O48 W15 K3 125.6(7) . 3_556 ?
O40 W15 K3 68.5(5) . 3_556 ?
O47 W15 K3 81.3(5) . 3_556 ?
O46 W15 K3 147.6(5) . 3_556 ?
K4 W15 K3 62.01(15) . 3_556 ?
W2 O15 W11 131.0(10) . . ?
W2 O15 W4 133.5(10) . . ?
W11 O15 W4 94.7(7) . . ?
W2 O16 Na1 106.0(10) . 2 ?
W11 O17 W4 119.7(9) . . ?
W11 O17 K1 97.0(8) . 3_666 ?
W4 O17 K1 142.0(8) . 3_666 ?
W11 O17 K2 100.8(7) . 2 ?
W4 O17 K2 92.4(8) . 2 ?
K1 O17 K2 89.9(6) 3_666 2 ?
W11 O18 Na1 123.6(11) . 2 ?
W11 O18 K2 103.4(9) . 2 ?
Na1 O18 K2 92.0(7) 2 2 ?
W1 O19 W4 136.5(9) . . ?
W1 O19 Ce2 103.5(8) . . ?
W4 O19 Ce2 115.0(7) . . ?
W2 O20 W8 93.8(6) . . ?
W2 O20 Ce2 147.9(8) . . ?
W8 O20 Ce2 94.8(6) . . ?
W2 O20 Ce1 93.2(6) . . ?
W8 O20 Ce1 146.9(8) . . ?
Ce2 O20 Ce1 96.2(6) . . ?
W6 O21 W2 145.0(10) . . ?
W6 O21 Ce1 108.6(8) . . ?
W2 O21 Ce1 85.3(7) . . ?
W9 O22 K3 106.6(10) . 1_655 ?
W7 O23 W10 136.7(10) . . ?
W7 O23 W14 128.3(10) . . ?
W10 O23 W14 94.4(7) . . ?
W6 O24 Na1 111.2(11) . . ?
W6 O24 Na2 146.6(12) . 4_565 ?
Na1 O24 Na2 98.0(9) . 4_565 ?
W6 O24 K2 101.7(10) . . ?
Na1 O24 K2 100.2(7) . . ?
Na2 O24 K2 88.1(7) 4_565 . ?
W7 O25 W6 136.7(9) . . ?
W7 O25 Ce1 106.2(9) . . ?
W6 O25 Ce1 113.1(8) . . ?
W7 O26 W12 95.9(8) . . ?
W7 O26 Ce1 95.0(7) . . ?
W12 O26 Ce1 147.9(9) . . ?
W7 O26 Ce2 146.2(10) . . ?
W12 O26 Ce2 94.1(7) . . ?
Ce1 O26 Ce2 93.4(7) . . ?
W12 O27 W5 133.5(10) . . ?
W12 O27 Ce2 107.7(8) . . ?
W5 O27 Ce2 115.3(8) . . ?
W2 O28 W13 135.5(11) . . ?
W2 O28 Ce1 105.7(9) . . ?
W13 O28 Ce1 115.2(9) . . ?
W3 O29 W1 94.8(7) . . ?
W3 O29 Ce1 95.5(7) . . ?
W1 O29 Ce1 148.9(9) . . ?
W3 O29 Ce2 145.6(9) . . ?
W1 O29 Ce2 93.8(7) . . ?
Ce1 O29 Ce2 94.1(7) . . ?
W5 O30 Na2 152.5(12) . . ?
W5 O31 W1 148.2(10) . . ?
W5 O31 Ce2 106.6(7) . . ?
W1 O31 Ce2 85.4(6) . . ?
W1 O32 W11 129.7(8) . . ?
W1 O32 W13 135.3(9) . . ?
W11 O32 W13 94.3(6) . . ?
W13 O33 W11 119.0(12) . . ?
W1 O34 K1 133.9(10) . 3_666 ?
W1 O34 K1 100.4(8) . . ?
K1 O34 K1 118.7(7) 3_666 . ?
W11 O35 K1 112.3(10) . 3_666 ?
W7 O36 Na1 116.6(9) . . ?
W7 O36 K4 102.9(9) . . ?
Na1 O36 K4 131.7(8) . . ?
W7 O37 W12 113.0(9) . . ?
W7 O37 K4 96.9(7) . . ?
W12 O37 K4 136.2(9) . . ?
W7 O37 K4 134.2(8) . 3_556 ?
W12 O37 K4 97.8(7) . 3_556 ?
K4 O37 K4 81.3(5) . 3_556 ?
W12 O38 K4 99.6(9) . 3_556 ?
W9 O40 W15 120.9(9) . . ?
W9 O40 K3 101.9(7) . 1_655 ?
W15 O40 K3 136.8(8) . 1_655 ?
W1 O41 W3 113.5(10) . . ?
W1 O41 K5 130.0(9) . . ?
W3 O41 K5 96.8(7) . . ?
W1 O41 K1 95.4(7) . . ?
W3 O41 K1 135.6(9) . . ?
K5 O41 K1 88.2(6) . . ?
W5 O42 K1 126.5(10) . . ?
W13 O43 K5 116.4(10) . . ?
W3 O44 W9 129.3(9) . . ?
W3 O44 W5 134.3(11) . . ?
W9 O44 W5 96.2(7) . . ?
W9 O45 W5 120.6(10) . . ?
W3 O46 W15 134.5(9) . . ?
W3 O46 Ce1 106.8(8) . . ?
W15 O46 Ce1 113.5(8) . . ?
W12 O47 W15 137.1(11) . . ?
W12 O47 W9 126.3(9) . . ?
W15 O47 W9 96.5(7) . . ?
W15 O48 W7 149.7(12) . . ?
W15 O48 Ce1 107.9(8) . . ?
W7 O48 Ce1 85.0(7) . . ?
W15 O49 K3 133.6(12) . 3_556 ?
W15 O49 K4 124.1(10) . . ?
K3 O49 K4 98.0(7) 3_556 . ?
W9 O51 K3 125.7(10) . 3_556 ?
W3 O52 K3 131.9(10) . 1_655 ?
W3 O52 K5 94.6(8) . . ?
K3 O52 K5 129.7(7) 1_655 . ?
W10 O53 W12 151.5(11) . . ?
W10 O53 Ce2 104.9(8) . . ?
W12 O53 Ce2 82.6(6) . . ?
W13 O54 W3 148.8(10) . . ?
W13 O54 Ce1 105.6(8) . . ?
W3 O54 Ce1 82.5(5) . . ?
W13 O54 K5 86.2(7) . . ?
W3 O54 K5 78.4(6) . . ?
Ce1 O54 K5 158.5(6) . . ?
K2 O9W Na2 89.5(14) . 4_565 ?
K4 O14W K3 92.1(7) . 3_556 ?
K4 O14W K4 77.4(7) . 3_556 ?
K3 O14W K4 169.6(10) 3_556 3_556 ?
K5 O15W K1 143.0(10) 3_666 . ?
K1 O16W K2 85.6(16) . 4_666 ?
K1 O17W K5 102.9(11) . . ?

loop_
_geom_bond_atom_site_label_1
_geom_bond_atom_site_label_2
_geom_bond_distance
_geom_bond_site_symmetry_2
_geom_bond_publ_flag
W1 O34 1.76(2) . ?
W1 O32 1.815(16) . ?
W1 O19 1.874(17) . ?
W1 O41 1.905(18) . ?
W1 O31 2.012(18) . ?
W1 O29 2.196(17) . ?
W1 W3 3.2195(16) . ?
W1 Ce2 3.3112(19) . ?
W1 K1 3.719(11) . ?
Ce1 O28 2.30(2) . ?
Ce1 O46 2.305(17) . ?
Ce1 O25 2.312(17) . ?
Ce1 O29 2.338(17) . ?
Ce1 O20 2.343(16) . ?
Ce1 O26 2.345(19) . ?
Ce1 Cl1 2.714(10) . ?
Ce1 O21 2.785(19) . ?
Ce1 O48 2.79(2) . ?
Ce1 O54 2.903(19) . ?
Ce1 W7 3.3085(19) . ?
Ce1 W2 3.3106(19) . ?
K1 O17W 2.59(3) . ?
K1 O42 2.65(2) . ?
K1 O35 2.77(2) 3_666 ?
K1 O34 2.77(2) 3_666 ?
K1 O16W 2.90(7) . ?
K1 O34 2.97(2) . ?
K1 O17 3.00(2) 3_666 ?
K1 O41 3.02(2) . ?
K1 O15W 3.31(3) . ?
K1 W11 3.751(11) 3_666 ?
K1 W5 3.922(10) . ?
Cl1 Na2 3.201(17) 4_565 ?
Na1 O11W 1.79(5) . ?
Na1 O24 2.64(2) . ?
Na1 O18 2.69(3) 2_545 ?
Na1 O12W 2.71(8) . ?
Na1 O16 2.77(2) 2_545 ?
Na1 O36 2.79(2) . ?
Na1 W6 3.626(11) . ?
Na1 W2 3.646(11) 2_545 ?
Na1 Na2 4.07(2) 4_565 ?
Na1 K2 4.213(15) . ?
O1 W14 1.74(2) . ?
O1 K3 2.84(2) . ?
W2 O16 1.73(2) . ?
W2 O15 1.823(18) . ?
W2 O28 1.83(2) . ?
W2 O11 1.923(19) . ?
W2 O21 2.03(2) . ?
W2 O20 2.211(16) . ?
W2 Na1 3.646(11) 2 ?
Ce2 O20 2.259(16) . ?
Ce2 O27 2.270(19) . ?
Ce2 O10 2.31(2) . ?
Ce2 O19 2.326(18) . ?
Ce2 O29 2.338(19) . ?
Ce2 O26 2.36(2) . ?
Ce2 O1W 2.42(2) . ?
Ce2 O31 2.797(18) . ?
Ce2 O12 2.828(19) . ?
Ce2 O53 2.918(19) . ?
Ce2 W8 3.302(2) . ?
K2 O9W 2.76(5) . ?
K2 O24 2.85(2) . ?
K2 O13 2.90(2) 2_545 ?
K2 O7 2.92(3) . ?
K2 O9 2.94(2) 4_565 ?
K2 O17 3.09(2) 2_545 ?
K2 O18 3.15(2) 2_545 ?
K2 O10W 3.22(5) . ?
K2 O16W 3.42(6) 4_465 ?
K2 W6 3.605(9) . ?
K2 W4 3.729(10) 2_545 ?
K2 Na2 3.900(19) 4_565 ?
Na2 O13 2.68(2) 3_566 ?
Na2 O30 2.72(3) . ?
Na2 O24 2.76(3) 4_566 ?
Na2 O9W 2.78(5) 4_566 ?
Na2 Cl1 3.201(17) 4_566 ?
Na2 K2 3.900(19) 4_566 ?
Na2 Na1 4.07(2) 4_566 ?
O2 W14 1.733(18) . ?
O2 K5 2.97(2) 1_455 ?
W3 O52 1.76(2) . ?
W3 O44 1.845(18) . ?
W3 O46 1.846(18) . ?
W3 O41 1.944(18) . ?
W3 O54 2.079(16) . ?
W3 O29 2.18(2) . ?
W3 K5 3.633(7) . ?
K3 O49 2.75(2) 3_556 ?
K3 O5 2.81(2) . ?
K3 O22 2.86(2) 1_455 ?
K3 O40 2.864(18) 1_455 ?
K3 O51 2.92(2) 3_556 ?
K3 O52 2.93(2) 1_455 ?
K3 O14W 3.08(3) 3_556 ?
K3 W9 3.748(7) 1_455 ?
K3 W15 4.139(8) 3_556 ?
K3 K4 4.240(12) 3_556 ?
O3 W8 1.711(16) . ?
O3 K5 2.74(2) 1_455 ?
W4 O14 1.69(2) . ?
W4 O13 1.725(18) . ?
W4 O12 1.93(2) . ?
W4 O17 1.957(19) . ?
W4 O19 2.196(18) . ?
W4 O15 2.289(18) . ?
W4 K2 3.729(10) 2 ?
K4 O5 2.78(2) 3_556 ?
K4 O14W 2.80(3) . ?
K4 O36 2.86(2) . ?
K4 O49 2.87(2) . ?
K4 O37 2.93(2) . ?
K4 O13W 2.95(5) . ?
K4 O37 2.969(19) 3_556 ?
K4 O38 3.07(2) 3_556 ?
K4 O14W 3.31(3) 3_556 ?
K4 W7 3.686(8) . ?
K4 W12 3.766(8) 3_556 ?
K4 K4 3.841(17) 3_556 ?
O4 W14 1.886(19) . ?
O4 W10 1.930(19) . ?
O4 K5 2.74(2) 1_455 ?
W5 O42 1.71(2) . ?
W5 O30 1.73(2) . ?
W5 O31 1.897(18) . ?
W5 O45 1.97(2) . ?
W5 O27 2.231(19) . ?
W5 O44 2.269(16) . ?
K5 O17W 2.63(3) . ?
K5 O43 2.66(2) . ?
K5 O3 2.74(2) 1_655 ?
K5 O4 2.74(2) 1_655 ?
K5 O41 2.847(19) . ?
K5 O2 2.97(2) 1_655 ?
K5 O15W 2.99(3) 3_666 ?
K5 O52 3.04(2) . ?
K5 O54 3.43(2) . ?
K5 W14 3.703(7) 1_655 ?
K5 W13 3.788(7) . ?
O5 W10 1.778(18) . ?
O5 K4 2.78(2) 3_556 ?
W6 O24 1.71(2) . ?
W6 O7 1.71(2) . ?
W6 O21 1.88(2) . ?
W6 O6 1.927(17) . ?
W6 O8 2.20(2) . ?
W6 O25 2.27(2) . ?
O6 W14 1.917(18) . ?
W7 O36 1.768(18) . ?
W7 O25 1.81(2) . ?
W7 O23 1.840(19) . ?
W7 O37 1.913(18) . ?
W7 O48 2.042(19) . ?
W7 O26 2.140(19) . ?
W7 W12 3.2201(16) . ?
W8 O10 1.86(2) . ?
W8 O8 1.87(2) . ?
W8 O11 1.927(18) . ?
W8 O12 1.946(19) . ?
W8 O20 2.226(16) . ?
W8 K5 4.071(7) 1_455 ?
O8 W14 2.26(2) . ?
W9 O51 1.74(2) . ?
W9 O22 1.74(2) . ?
W9 O40 1.896(17) . ?
W9 O45 1.90(2) . ?
W9 O44 2.25(2) . ?
W9 O47 2.25(2) . ?
W9 K3 3.748(7) 1_655 ?
O9 W10 1.711(18) . ?
O9 K2 2.94(2) 4_566 ?
W10 O53 1.853(19) . ?
W10 O10 2.22(2) . ?
W10 O23 2.264(19) . ?
W10 K4 3.992(8) 3_556 ?
W11 O35 1.692(18) . ?
W11 O18 1.73(2) . ?
W11 O17 1.912(19) . ?
W11 O33 1.96(2) . ?
W11 O32 2.235(16) . ?
W11 O15 2.258(19) . ?
W11 K1 3.751(11) 3_666 ?
W11 K2 3.930(10) 2 ?
W12 O38 1.72(2) . ?
W12 O27 1.851(19) . ?
W12 O47 1.866(18) . ?
W12 O37 1.949(19) . ?
W12 O53 2.040(19) . ?
W12 O26 2.20(2) . ?
W12 K4 3.766(8) 3_556 ?
W13 O39 1.715(19) . ?
W13 O43 1.76(2) . ?
W13 O54 1.856(17) . ?
W13 O33 1.91(2) . ?
W13 O28 2.25(2) . ?
W13 O32 2.316(16) . ?
O13 Na2 2.68(2) 3_566 ?
O13 K2 2.90(2) 2 ?
W14 O23 2.29(2) . ?
W14 K5 3.703(7) 1_455 ?
W15 O50 1.714(19) . ?
W15 O49 1.728(19) . ?
W15 O48 1.87(2) . ?
W15 O40 1.947(17) . ?
W15 O47 2.234(18) . ?
W15 O46 2.242(19) . ?
W15 K3 4.139(8) 3_556 ?
O16 Na1 2.77(2) 2 ?
O17 K1 3.00(2) 3_666 ?
O17 K2 3.09(2) 2 ?
O18 Na1 2.69(3) 2 ?
O18 K2 3.15(2) 2 ?
O22 K3 2.86(2) 1_655 ?
O24 Na2 2.76(3) 4_565 ?
O34 K1 2.77(2) 3_666 ?
O35 K1 2.77(2) 3_666 ?
O37 K4 2.969(19) 3_556 ?
O38 K4 3.07(2) 3_556 ?
O40 K3 2.864(18) 1_655 ?
O49 K3 2.75(2) 3_556 ?
O51 K3 2.92(2) 3_556 ?
O52 K3 2.93(2) 1_655 ?
O9W Na2 2.78(5) 4_565 ?
O14W K3 3.08(3) 3_556 ?
O14W K4 3.31(3) 3_556 ?
O15W K5 2.99(3) 3_666 ?
O16W K2 3.42(6) 4_666 ?

loop_
_geom_torsion_atom_site_label_1
_geom_torsion_atom_site_label_2
_geom_torsion_atom_site_label_3
_geom_torsion_atom_site_label_4
_geom_torsion
_geom_torsion_site_symmetry_1
_geom_torsion_site_symmetry_2
_geom_torsion_site_symmetry_3
_geom_torsion_site_symmetry_4
_geom_torsion_publ_flag
O34 W1 K1 O17W -97.4(12) . . . . ?
O32 W1 K1 O17W -17.9(10) . . . . ?
O19 W1 K1 O17W -159.2(11) . . . . ?
O41 W1 K1 O17W 49.0(10) . . . . ?
O31 W1 K1 O17W 148.2(10) . . . . ?
O29 W1 K1 O17W 88.8(10) . . . . ?
W3 W1 K1 O17W 67.4(8) . . . . ?
Ce2 W1 K1 O17W 142.7(8) . . . . ?
O34 W1 K1 O42 134.3(10) . . . . ?
O32 W1 K1 O42 -146.2(8) . . . . ?
O19 W1 K1 O42 72.5(10) . . . . ?
O41 W1 K1 O42 -79.3(8) . . . . ?
O31 W1 K1 O42 19.9(7) . . . . ?
O29 W1 K1 O42 -39.5(8) . . . . ?
W3 W1 K1 O42 -60.9(5) . . . . ?
Ce2 W1 K1 O42 14.4(6) . . . . ?
O34 W1 K1 O35 55.5(11) . . . 3_666 ?
O32 W1 K1 O35 135.0(9) . . . 3_666 ?
O19 W1 K1 O35 -6.3(11) . . . 3_666 ?
O41 W1 K1 O35 -158.1(10) . . . 3_666 ?
O31 W1 K1 O35 -58.9(9) . . . 3_666 ?
O29 W1 K1 O35 -118.3(8) . . . 3_666 ?
W3 W1 K1 O35 -139.7(7) . . . 3_666 ?
Ce2 W1 K1 O35 -64.4(7) . . . 3_666 ?
O34 W1 K1 O34 -22.1(13) . . . 3_666 ?
O32 W1 K1 O34 57.4(8) . . . 3_666 ?
O19 W1 K1 O34 -83.9(10) . . . 3_666 ?
O41 W1 K1 O34 124.3(9) . . . 3_666 ?
O31 W1 K1 O34 -136.5(8) . . . 3_666 ?
W3 W1 K1 O34 142.7(5) . . . 3_666 ?
Ce2 W1 K1 O34 -142.0(5) . . . 3_666 ?
O34 W1 K1 O16W -175.1(16) . . . . ?
O32 W1 K1 O16W -95.6(14) . . . . ?
O19 W1 K1 O16W 123.2(15) . . . . ?
O41 W1 K1 O16W -28.7(14) . . . . ?
O31 W1 K1 O16W 70.6(14) . . . . ?
O29 W1 K1 O16W 11.1(14) . . . . ?
W3 W1 K1 O16W -10.2(13) . . . . ?
Ce2 W1 K1 O16W 65.0(13) . . . . ?
O32 W1 K1 O34 79.5(11) . . . . ?
O19 W1 K1 O34 -61.8(12) . . . . ?
O41 W1 K1 O34 146.4(12) . . . . ?
O31 W1 K1 O34 -114.4(11) . . . . ?
O29 W1 K1 O34 -173.8(10) . . . . ?
W3 W1 K1 O34 164.8(9) . . . . ?
Ce2 W1 K1 O34 -119.9(9) . . . . ?
O34 W1 K1 O17 -27.0(14) . . . 3_666 ?
O32 W1 K1 O17 52.4(14) . . . 3_666 ?
O19 W1 K1 O17 -88.8(14) . . . 3_666 ?
O41 W1 K1 O17 119.3(14) . . . 3_666 ?
O31 W1 K1 O17 -141.4(13) . . . 3_666 ?
O29 W1 K1 O17 159.1(12) . . . 3_666 ?
W3 W1 K1 O17 137.8(12) . . . 3_666 ?
Ce2 W1 K1 O17 -146.9(11) . . . 3_666 ?
O34 W1 K1 O41 -146.4(12) . . . . ?
O32 W1 K1 O41 -66.9(9) . . . . ?
O19 W1 K1 O41 151.9(11) . . . . ?
O31 W1 K1 O41 99.3(9) . . . . ?
O29 W1 K1 O41 39.8(9) . . . . ?
W3 W1 K1 O41 18.5(7) . . . . ?
Ce2 W1 K1 O41 93.7(7) . . . . ?
O34 W1 K1 O15W 42.2(11) . . . . ?
O32 W1 K1 O15W 121.6(8) . . . . ?
O19 W1 K1 O15W -19.6(10) . . . . ?
O41 W1 K1 O15W -171.4(9) . . . . ?
O31 W1 K1 O15W -72.2(8) . . . . ?
O29 W1 K1 O15W -131.6(8) . . . . ?
W3 W1 K1 O15W -153.0(6) . . . . ?
Ce2 W1 K1 O15W -77.7(6) . . . . ?
O34 W1 K1 W11 31.2(10) . . . 3_666 ?
O32 W1 K1 W11 110.7(8) . . . 3_666 ?
O19 W1 K1 W11 -30.6(11) . . . 3_666 ?
O41 W1 K1 W11 177.6(9) . . . 3_666 ?
O31 W1 K1 W11 -83.2(8) . . . 3_666 ?
O29 W1 K1 W11 -142.6(7) . . . 3_666 ?
W3 W1 K1 W11 -164.0(5) . . . 3_666 ?
Ce2 W1 K1 W11 -88.7(5) . . . 3_666 ?
O34 W1 K1 W5 129.3(9) . . . . ?
O32 W1 K1 W5 -151.2(6) . . . . ?
O19 W1 K1 W5 67.6(8) . . . . ?
O41 W1 K1 W5 -84.3(7) . . . . ?
O31 W1 K1 W5 15.0(6) . . . . ?
O29 W1 K1 W5 -44.5(6) . . . . ?
W3 W1 K1 W5 -65.85(9) . . . . ?
Ce2 W1 K1 W5 9.4(2) . . . . ?
O28 Ce1 Cl1 Na2 -86.0(8) . . . 4_565 ?
O46 Ce1 Cl1 Na2 155.3(8) . . . 4_565 ?
O25 Ce1 Cl1 Na2 34.7(8) . . . 4_565 ?
O29 Ce1 Cl1 Na2 -154.7(8) . . . 4_565 ?
O20 Ce1 Cl1 Na2 -38.3(10) . . . 4_565 ?
O26 Ce1 Cl1 Na2 82.1(10) . . . 4_565 ?
O21 Ce1 Cl1 Na2 -26.4(7) . . . 4_565 ?
O48 Ce1 Cl1 Na2 94.3(7) . . . 4_565 ?
O54 Ce1 Cl1 Na2 -146.3(7) . . . 4_565 ?
W7 Ce1 Cl1 Na2 62.1(6) . . . 4_565 ?
W2 Ce1 Cl1 Na2 -57.9(6) . . . 4_565 ?
O28 Ce1 W2 O15 -72.7(12) . . . . ?
O46 Ce1 W2 O15 -39.7(12) . . . . ?
O25 Ce1 W2 O15 139.8(8) . . . . ?
O29 Ce1 W2 O15 3.2(8) . . . . ?
O20 Ce1 W2 O15 65.5(9) . . . . ?
O26 Ce1 W2 O15 73.6(8) . . . . ?
Cl1 Ce1 W2 O15 -134.4(7) . . . . ?
O21 Ce1 W2 O15 169.1(9) . . . . ?
O48 Ce1 W2 O15 137.5(11) . . . . ?
O54 Ce1 W2 O15 -55.3(7) . . . . ?
W7 Ce1 W2 O15 117.8(6) . . . . ?
O46 Ce1 W2 O28 33.0(14) . . . . ?
O25 Ce1 W2 O28 -147.4(12) . . . . ?
O29 Ce1 W2 O28 75.9(11) . . . . ?
O20 Ce1 W2 O28 138.2(12) . . . . ?
O26 Ce1 W2 O28 146.3(12) . . . . ?
Cl1 Ce1 W2 O28 -61.6(11) . . . . ?
O21 Ce1 W2 O28 -118.1(12) . . . . ?
O48 Ce1 W2 O28 -149.8(14) . . . . ?
O54 Ce1 W2 O28 17.4(11) . . . . ?
W7 Ce1 W2 O28 -169.4(11) . . . . ?
O28 Ce1 W2 O11 -173.8(12) . . . . ?
O46 Ce1 W2 O11 -140.7(12) . . . . ?
O25 Ce1 W2 O11 38.8(8) . . . . ?
O29 Ce1 W2 O11 -97.9(7) . . . . ?
O20 Ce1 W2 O11 -35.6(8) . . . . ?
O26 Ce1 W2 O11 -27.5(8) . . . . ?
Cl1 Ce1 W2 O11 124.6(6) . . . . ?
O21 Ce1 W2 O11 68.1(8) . . . . ?
O48 Ce1 W2 O11 36.4(11) . . . . ?
O54 Ce1 W2 O11 -156.4(7) . . . . ?
W7 Ce1 W2 O11 16.8(6) . . . . ?
O28 Ce1 W2 O21 118.1(12) . . . . ?
O46 Ce1 W2 O21 151.2(12) . . . . ?
O25 Ce1 W2 O21 -29.3(8) . . . . ?
O29 Ce1 W2 O21 -166.0(8) . . . . ?
O20 Ce1 W2 O21 -103.6(9) . . . . ?
O26 Ce1 W2 O21 -95.5(8) . . . . ?
Cl1 Ce1 W2 O21 56.5(7) . . . . ?
O48 Ce1 W2 O21 -31.7(11) . . . . ?
O54 Ce1 W2 O21 135.6(7) . . . . ?
W7 Ce1 W2 O21 -51.3(6) . . . . ?
O28 Ce1 W2 O20 -138.2(12) . . . . ?
O46 Ce1 W2 O20 -105.2(12) . . . . ?
O25 Ce1 W2 O20 74.3(8) . . . . ?
O29 Ce1 W2 O20 -62.3(7) . . . . ?
O26 Ce1 W2 O20 8.1(8) . . . . ?
Cl1 Ce1 W2 O20 160.2(6) . . . . ?
O21 Ce1 W2 O20 103.6(9) . . . . ?
O48 Ce1 W2 O20 72.0(11) . . . . ?
O54 Ce1 W2 O20 -120.8(7) . . . . ?
W7 Ce1 W2 O20 52.4(6) . . . . ?
O34 W1 Ce2 O20 130.6(10) . . . . ?
O32 W1 Ce2 O20 2.7(7) . . . . ?
O19 W1 Ce2 O20 77.7(9) . . . . ?
O41 W1 Ce2 O20 -98.1(8) . . . . ?
O31 W1 Ce2 O20 -166.0(8) . . . . ?
O29 W1 Ce2 O20 -62.4(8) . . . . ?
W3 W1 Ce2 O20 -84.3(4) . . . . ?
K1 W1 Ce2 O20 -159.8(5) . . . . ?
O34 W1 Ce2 O27 -91.1(10) . . . . ?
O32 W1 Ce2 O27 141.0(7) . . . . ?
O19 W1 Ce2 O27 -144.0(9) . . . . ?
O41 W1 Ce2 O27 40.2(8) . . . . ?
O31 W1 Ce2 O27 -27.6(8) . . . . ?
O29 W1 Ce2 O27 75.9(9) . . . . ?
W3 W1 Ce2 O27 54.0(5) . . . . ?
K1 W1 Ce2 O27 -21.4(6) . . . . ?
O34 W1 Ce2 O10 84.0(14) . . . . ?
O32 W1 Ce2 O10 -43.9(12) . . . . ?
O19 W1 Ce2 O10 31.1(13) . . . . ?
O41 W1 Ce2 O10 -144.7(13) . . . . ?
O31 W1 Ce2 O10 147.5(13) . . . . ?
O29 W1 Ce2 O10 -109.0(13) . . . . ?
W3 W1 Ce2 O10 -130.9(11) . . . . ?
K1 W1 Ce2 O10 153.7(11) . . . . ?
O34 W1 Ce2 O19 52.9(12) . . . . ?
O32 W1 Ce2 O19 -75.1(9) . . . . ?
O41 W1 Ce2 O19 -175.9(10) . . . . ?
O31 W1 Ce2 O19 116.3(10) . . . . ?
O29 W1 Ce2 O19 -140.1(11) . . . . ?
W3 W1 Ce2 O19 -162.0(8) . . . . ?
K1 W1 Ce2 O19 122.5(8) . . . . ?
O34 W1 Ce2 O29 -167.0(12) . . . . ?
O32 W1 Ce2 O29 65.0(9) . . . . ?
O19 W1 Ce2 O29 140.1(11) . . . . ?
O41 W1 Ce2 O29 -35.8(10) . . . . ?
O31 W1 Ce2 O29 -103.6(9) . . . . ?
W3 W1 Ce2 O29 -21.9(7) . . . . ?
K1 W1 Ce2 O29 -97.4(7) . . . . ?
O34 W1 Ce2 O26 -158.5(11) . . . . ?
O32 W1 Ce2 O26 73.5(8) . . . . ?
O19 W1 Ce2 O26 148.6(9) . . . . ?
O41 W1 Ce2 O26 -27.3(8) . . . . ?
O31 W1 Ce2 O26 -95.1(8) . . . . ?
O29 W1 Ce2 O26 8.5(9) . . . . ?
W3 W1 Ce2 O26 -13.5(5) . . . . ?
K1 W1 Ce2 O26 -88.9(6) . . . . ?
O34 W1 Ce2 O1W -3.5(10) . . . . ?
O32 W1 Ce2 O1W -131.4(7) . . . . ?
O19 W1 Ce2 O1W -56.4(9) . . . . ?
O41 W1 Ce2 O1W 127.7(8) . . . . ?
O31 W1 Ce2 O1W 59.9(8) . . . . ?
O29 W1 Ce2 O1W 163.5(9) . . . . ?
W3 W1 Ce2 O1W 141.6(5) . . . . ?
K1 W1 Ce2 O1W 66.1(6) . . . . ?
O34 W1 Ce2 O31 -63.4(11) . . . . ?
O32 W1 Ce2 O31 168.6(8) . . . . ?
O19 W1 Ce2 O31 -116.3(10) . . . . ?
O41 W1 Ce2 O31 67.8(9) . . . . ?
O29 W1 Ce2 O31 103.6(9) . . . . ?
W3 W1 Ce2 O31 81.6(6) . . . . ?
K1 W1 Ce2 O31 6.2(6) . . . . ?
O34 W1 Ce2 O12 71.2(10) . . . . ?
O32 W1 Ce2 O12 -56.7(7) . . . . ?
O19 W1 Ce2 O12 18.3(9) . . . . ?
O41 W1 Ce2 O12 -157.5(7) . . . . ?
O31 W1 Ce2 O12 134.7(7) . . . . ?
O29 W1 Ce2 O12 -121.8(8) . . . . ?
W3 W1 Ce2 O12 -143.7(4) . . . . ?
K1 W1 Ce2 O12 140.8(4) . . . . ?
O34 W1 Ce2 O53 -90.8(12) . . . . ?
O32 W1 Ce2 O53 141.2(10) . . . . ?
O19 W1 Ce2 O53 -143.7(11) . . . . ?
O41 W1 Ce2 O53 40.4(10) . . . . ?
O31 W1 Ce2 O53 -27.4(10) . . . . ?
O29 W1 Ce2 O53 76.2(10) . . . . ?
W3 W1 Ce2 O53 54.2(8) . . . . ?
K1 W1 Ce2 O53 -21.2(8) . . . . ?
O34 W1 Ce2 W8 97.8(9) . . . . ?
O32 W1 Ce2 W8 -30.2(6) . . . . ?
O19 W1 Ce2 W8 44.9(8) . . . . ?
O41 W1 Ce2 W8 -131.0(6) . . . . ?
O31 W1 Ce2 W8 161.2(6) . . . . ?
O29 W1 Ce2 W8 -95.2(7) . . . . ?
W3 W1 Ce2 W8 -117.17(6) . . . . ?
K1 W1 Ce2 W8 167.4(2) . . . . ?
O34 W1 W3 O52 -24.4(13) . . . . ?
O32 W1 W3 O52 80.4(10) . . . . ?
O19 W1 W3 O52 175.5(11) . . . . ?
O41 W1 W3 O52 -13.2(13) . . . . ?
O31 W1 W3 O52 -111.8(10) . . . . ?
O29 W1 W3 O52 167.2(11) . . . . ?
Ce2 W1 W3 O52 -169.9(9) . . . . ?
K1 W1 W3 O52 -40.7(9) . . . . ?
O34 W1 W3 O44 80.3(11) . . . . ?
O32 W1 W3 O44 -174.8(8) . . . . ?
O19 W1 W3 O44 -79.8(9) . . . . ?
O41 W1 W3 O44 91.6(12) . . . . ?
O31 W1 W3 O44 -7.1(8) . . . . ?
O29 W1 W3 O44 -88.1(9) . . . . ?
Ce2 W1 W3 O44 -65.1(6) . . . . ?
K1 W1 W3 O44 64.0(6) . . . . ?
O34 W1 W3 O46 175.4(12) . . . . ?
O32 W1 W3 O46 -79.7(9) . . . . ?
O19 W1 W3 O46 15.3(10) . . . . ?
O41 W1 W3 O46 -173.3(13) . . . . ?
O31 W1 W3 O46 88.0(10) . . . . ?
O29 W1 W3 O46 7.0(11) . . . . ?
Ce2 W1 W3 O46 30.0(8) . . . . ?
K1 W1 W3 O46 159.1(8) . . . . ?
O34 W1 W3 O41 -11.2(14) . . . . ?
O32 W1 W3 O41 93.6(11) . . . . ?
O19 W1 W3 O41 -171.3(12) . . . . ?
O31 W1 W3 O41 -98.6(11) . . . . ?
O29 W1 W3 O41 -179.7(12) . . . . ?
Ce2 W1 W3 O41 -156.7(10) . . . . ?
K1 W1 W3 O41 -27.5(10) . . . . ?
O34 W1 W3 O54 -111.4(11) . . . . ?
O32 W1 W3 O54 -6.6(7) . . . . ?
O19 W1 W3 O54 88.5(8) . . . . ?
O41 W1 W3 O54 -100.2(12) . . . . ?
O31 W1 W3 O54 161.2(8) . . . . ?
O29 W1 W3 O54 80.1(9) . . . . ?
Ce2 W1 W3 O54 103.1(5) . . . . ?
K1 W1 W3 O54 -127.7(6) . . . . ?
O34 W1 W3 O29 168.4(12) . . . . ?
O32 W1 W3 O29 -86.7(9) . . . . ?
O19 W1 W3 O29 8.4(9) . . . . ?
O41 W1 W3 O29 179.7(12) . . . . ?
O31 W1 W3 O29 81.0(9) . . . . ?
Ce2 W1 W3 O29 23.0(7) . . . . ?
K1 W1 W3 O29 152.2(7) . . . . ?
O34 W1 W3 Ce1 -171.5(10) . . . . ?
O32 W1 W3 Ce1 -66.6(5) . . . . ?
O19 W1 W3 Ce1 28.5(6) . . . . ?
O41 W1 W3 Ce1 -160.2(10) . . . . ?
O31 W1 W3 Ce1 101.1(5) . . . . ?
O29 W1 W3 Ce1 20.1(7) . . . . ?
Ce2 W1 W3 Ce1 43.08(4) . . . . ?
K1 W1 W3 Ce1 172.25(18) . . . . ?
O34 W1 W3 K5 -42.4(10) . . . . ?
O32 W1 W3 K5 62.4(5) . . . . ?
O19 W1 W3 K5 157.5(6) . . . . ?
O41 W1 W3 K5 -31.2(10) . . . . ?
O31 W1 W3 K5 -129.8(5) . . . . ?
O29 W1 W3 K5 149.1(7) . . . . ?
Ce2 W1 W3 K5 172.12(13) . . . . ?
K1 W1 W3 K5 -58.7(2) . . . . ?
O28 Ce1 W3 O52 -92.9(11) . . . . ?
O46 Ce1 W3 O52 51.0(14) . . . . ?
O25 Ce1 W3 O52 90.4(13) . . . . ?
O29 Ce1 W3 O52 -165.4(11) . . . . ?
O20 Ce1 W3 O52 -160.9(10) . . . . ?
O26 Ce1 W3 O52 129.5(11) . . . . ?
Cl1 Ce1 W3 O52 -9.2(10) . . . . ?
O21 Ce1 W3 O52 -95.1(12) . . . . ?
O48 Ce1 W3 O52 71.8(10) . . . . ?
O54 Ce1 W3 O52 -64.3(11) . . . . ?
W7 Ce1 W3 O52 100.0(9) . . . . ?
W2 Ce1 W3 O52 -115.5(9) . . . . ?
O28 Ce1 W3 O44 140.3(8) . . . . ?
O46 Ce1 W3 O44 -75.8(12) . . . . ?
O25 Ce1 W3 O44 -36.4(11) . . . . ?
O29 Ce1 W3 O44 67.8(9) . . . . ?
O20 Ce1 W3 O44 72.3(7) . . . . ?
O26 Ce1 W3 O44 2.8(8) . . . . ?
Cl1 Ce1 W3 O44 -136.0(7) . . . . ?
O21 Ce1 W3 O44 138.1(10) . . . . ?
O48 Ce1 W3 O44 -55.0(7) . . . . ?
O54 Ce1 W3 O44 168.9(9) . . . . ?
W7 Ce1 W3 O44 -26.8(6) . . . . ?
W2 Ce1 W3 O44 117.7(6) . . . . ?
O28 Ce1 W3 O46 -143.8(12) . . . . ?
O25 Ce1 W3 O46 39.4(14) . . . . ?
O29 Ce1 W3 O46 143.6(12) . . . . ?
O20 Ce1 W3 O46 148.1(11) . . . . ?
O26 Ce1 W3 O46 78.6(12) . . . . ?
Cl1 Ce1 W3 O46 -60.1(11) . . . . ?
O21 Ce1 W3 O46 -146.1(13) . . . . ?
O48 Ce1 W3 O46 20.8(11) . . . . ?
O54 Ce1 W3 O46 -115.3(12) . . . . ?
W7 Ce1 W3 O46 49.0(10) . . . . ?
W2 Ce1 W3 O46 -166.5(10) . . . . ?
O28 Ce1 W3 O41 41.3(8) . . . . ?
O46 Ce1 W3 O41 -174.8(12) . . . . ?
O25 Ce1 W3 O41 -135.4(10) . . . . ?
O29 Ce1 W3 O41 -31.2(9) . . . . ?
O20 Ce1 W3 O41 -26.7(7) . . . . ?
O26 Ce1 W3 O41 -96.2(8) . . . . ?
Cl1 Ce1 W3 O41 125.0(6) . . . . ?
O21 Ce1 W3 O41 39.1(10) . . . . ?
O48 Ce1 W3 O41 -154.0(7) . . . . ?
O54 Ce1 W3 O41 69.9(8) . . . . ?
W7 Ce1 W3 O41 -125.8(6) . . . . ?
W2 Ce1 W3 O41 18.7(6) . . . . ?
O28 Ce1 W3 O54 -28.6(8) . . . . ?
O46 Ce1 W3 O54 115.3(12) . . . . ?
O25 Ce1 W3 O54 154.7(10) . . . . ?
O29 Ce1 W3 O54 -101.1(9) . . . . ?
O20 Ce1 W3 O54 -96.6(7) . . . . ?
O26 Ce1 W3 O54 -166.1(8) . . . . ?
Cl1 Ce1 W3 O54 55.2(6) . . . . ?
O21 Ce1 W3 O54 -30.8(10) . . . . ?
O48 Ce1 W3 O54 136.1(7) . . . . ?
W7 Ce1 W3 O54 164.3(6) . . . . ?
W2 Ce1 W3 O54 -51.2(6) . . . . ?
O28 Ce1 W3 O29 72.6(9) . . . . ?
O46 Ce1 W3 O29 -143.6(12) . . . . ?
O25 Ce1 W3 O29 -104.2(11) . . . . ?
O20 Ce1 W3 O29 4.5(8) . . . . ?
O26 Ce1 W3 O29 -65.0(8) . . . . ?
Cl1 Ce1 W3 O29 156.3(7) . . . . ?
O21 Ce1 W3 O29 70.3(11) . . . . ?
O48 Ce1 W3 O29 -122.8(8) . . . . ?
O54 Ce1 W3 O29 101.1(9) . . . . ?
W7 Ce1 W3 O29 -94.6(7) . . . . ?
W2 Ce1 W3 O29 49.9(7) . . . . ?
O28 Ce1 W3 W1 53.0(5) . . . . ?
O46 Ce1 W3 W1 -163.2(10) . . . . ?
O25 Ce1 W3 W1 -123.8(9) . . . . ?
O29 Ce1 W3 W1 -19.6(7) . . . . ?
O20 Ce1 W3 W1 -15.1(4) . . . . ?
O26 Ce1 W3 W1 -84.6(5) . . . . ?
Cl1 Ce1 W3 W1 136.7(3) . . . . ?
O21 Ce1 W3 W1 50.7(8) . . . . ?
O48 Ce1 W3 W1 -142.4(4) . . . . ?
O54 Ce1 W3 W1 81.5(6) . . . . ?
W7 Ce1 W3 W1 -114.18(6) . . . . ?
W2 Ce1 W3 W1 30.33(6) . . . . ?
O28 Ce1 W3 K5 -17.0(6) . . . . ?
O46 Ce1 W3 K5 126.8(11) . . . . ?
O25 Ce1 W3 K5 166.2(9) . . . . ?
O29 Ce1 W3 K5 -89.6(7) . . . . ?
O20 Ce1 W3 K5 -85.1(4) . . . . ?
O26 Ce1 W3 K5 -154.6(5) . . . . ?
Cl1 Ce1 W3 K5 66.7(3) . . . . ?
O21 Ce1 W3 K5 -19.3(8) . . . . ?
O48 Ce1 W3 K5 147.6(4) . . . . ?
O54 Ce1 W3 K5 11.5(6) . . . . ?
W7 Ce1 W3 K5 175.82(14) . . . . ?
W2 Ce1 W3 K5 -39.66(16) . . . . ?
W14 O1 K3 O49 -100.4(16) . . . 3_556 ?
W14 O1 K3 O5 -38.4(14) . . . . ?
W14 O1 K3 O22 35(2) . . . 1_455 ?
W14 O1 K3 O40 105.7(14) . . . 1_455 ?
W14 O1 K3 O51 -171.9(15) . . . 3_556 ?
W14 O1 K3 O52 58.1(14) . . . 1_455 ?
W14 O1 K3 O14W -106.2(16) . . . 3_556 ?
W14 O1 K3 W9 78.1(16) . . . 1_455 ?
W14 O1 K3 W15 -122.5(13) . . . 3_556 ?
W14 O1 K3 K4 -75.8(14) . . . 3_556 ?
O17W K1 W5 O42 87.3(17) . . . . ?
O35 K1 W5 O42 -65.3(14) 3_666 . . . ?
O34 K1 W5 O42 -150.4(16) 3_666 . . . ?
O16W K1 W5 O42 43.2(18) . . . . ?
O34 K1 W5 O42 -172.4(14) . . . . ?
O17 K1 W5 O42 -32.3(15) 3_666 . . . ?
O41 K1 W5 O42 130.4(14) . . . . ?
O15W K1 W5 O42 -117.5(14) . . . . ?
W1 K1 W5 O42 166.0(13) . . . . ?
W11 K1 W5 O42 -55.6(13) 3_666 . . . ?
O17W K1 W5 O30 172.0(13) . . . . ?
O42 K1 W5 O30 84.6(15) . . . . ?
O35 K1 W5 O30 19.3(10) 3_666 . . . ?
O34 K1 W5 O30 -65.7(11) 3_666 . . . ?
O16W K1 W5 O30 127.9(15) . . . . ?
O34 K1 W5 O30 -87.8(9) . . . . ?
O17 K1 W5 O30 52.3(12) 3_666 . . . ?
O41 K1 W5 O30 -144.9(9) . . . . ?
O15W K1 W5 O30 -32.8(10) . . . . ?
W1 K1 W5 O30 -109.4(8) . . . . ?
W11 K1 W5 O30 29.0(8) 3_666 . . . ?
O17W K1 W5 O31 -95.1(13) . . . . ?
O42 K1 W5 O31 177.5(14) . . . . ?
O35 K1 W5 O31 112.2(8) 3_666 . . . ?
O34 K1 W5 O31 27.2(10) 3_666 . . . ?
O16W K1 W5 O31 -139.2(15) . . . . ?
O34 K1 W5 O31 5.1(7) . . . . ?
O17 K1 W5 O31 145.2(11) 3_666 . . . ?
O41 K1 W5 O31 -52.0(7) . . . . ?
O15W K1 W5 O31 60.1(8) . . . . ?
W1 K1 W5 O31 -16.5(6) . . . . ?
W11 K1 W5 O31 121.9(7) 3_666 . . . ?
O17W K1 W5 O45 52.6(13) . . . . ?
O42 K1 W5 O45 -34.7(15) . . . . ?
O35 K1 W5 O45 -100.1(9) 3_666 . . . ?
O34 K1 W5 O45 174.9(10) 3_666 . . . ?
O16W K1 W5 O45 8.5(15) . . . . ?
O34 K1 W5 O45 152.9(8) . . . . ?
O17 K1 W5 O45 -67.0(12) 3_666 . . . ?
O41 K1 W5 O45 95.7(8) . . . . ?
O15W K1 W5 O45 -152.2(9) . . . . ?
W1 K1 W5 O45 131.3(7) . . . . ?
W11 K1 W5 O45 -90.3(8) 3_666 . . . ?
O17W K1 W5 O27 -72.2(14) . . . . ?
O42 K1 W5 O27 -159.6(15) . . . . ?
O35 K1 W5 O27 135.1(10) 3_666 . . . ?
O34 K1 W5 O27 50.1(12) 3_666 . . . ?
O16W K1 W5 O27 -116.3(16) . . . . ?
O34 K1 W5 O27 28.0(10) . . . . ?
O17 K1 W5 O27 168.1(11) 3_666 . . . ?
O41 K1 W5 O27 -29.1(10) . . . . ?
O15W K1 W5 O27 83.0(10) . . . . ?
W1 K1 W5 O27 6.4(9) . . . . ?
W11 K1 W5 O27 144.8(8) 3_666 . . . ?
O17W K1 W5 O44 -7.5(12) . . . . ?
O42 K1 W5 O44 -94.9(14) . . . . ?
O35 K1 W5 O44 -160.2(8) 3_666 . . . ?
O34 K1 W5 O44 114.8(10) 3_666 . . . ?
O16W K1 W5 O44 -51.6(14) . . . . ?
O34 K1 W5 O44 92.7(7) . . . . ?
O17 K1 W5 O44 -127.2(11) 3_666 . . . ?
O41 K1 W5 O44 35.6(7) . . . . ?
O15W K1 W5 O44 147.7(8) . . . . ?
W1 K1 W5 O44 71.1(5) . . . . ?
W11 K1 W5 O44 -150.5(6) 3_666 . . . ?
O52 W3 K5 O17W -93.4(11) . . . . ?
O44 W3 K5 O17W -11.3(11) . . . . ?
O46 W3 K5 O17W -162.1(11) . . . . ?
O41 W3 K5 O17W 49.4(11) . . . . ?
O54 W3 K5 O17W 153.9(10) . . . . ?
O29 W3 K5 O17W 93.2(9) . . . . ?
W1 W3 K5 O17W 70.6(8) . . . . ?
Ce1 W3 K5 O17W 143.2(8) . . . . ?
O52 W3 K5 O43 128.3(9) . . . . ?
O44 W3 K5 O43 -149.5(9) . . . . ?
O46 W3 K5 O43 59.6(10) . . . . ?
O41 W3 K5 O43 -88.8(9) . . . . ?
O54 W3 K5 O43 15.7(7) . . . . ?
O29 W3 K5 O43 -45.1(7) . . . . ?
W1 W3 K5 O43 -67.7(5) . . . . ?
Ce1 W3 K5 O43 4.9(5) . . . . ?
O52 W3 K5 O3 10(2) . . . 1_655 ?
O44 W3 K5 O3 92(2) . . . 1_655 ?
O46 W3 K5 O3 -59(2) . . . 1_655 ?
O41 W3 K5 O3 153(2) . . . 1_655 ?
O54 W3 K5 O3 -103(2) . . . 1_655 ?
O29 W3 K5 O3 -163(2) . . . 1_655 ?
W1 W3 K5 O3 174(2) . . . 1_655 ?
Ce1 W3 K5 O3 -113(2) . . . 1_655 ?
O52 W3 K5 O4 -9.2(9) . . . 1_655 ?
O44 W3 K5 O4 72.9(8) . . . 1_655 ?
O46 W3 K5 O4 -77.9(9) . . . 1_655 ?
O41 W3 K5 O4 133.6(9) . . . 1_655 ?
O54 W3 K5 O4 -121.8(7) . . . 1_655 ?
O29 W3 K5 O4 177.4(7) . . . 1_655 ?
W1 W3 K5 O4 154.8(4) . . . 1_655 ?
Ce1 W3 K5 O4 -132.6(4) . . . 1_655 ?
O52 W3 K5 O41 -142.8(11) . . . . ?
O44 W3 K5 O41 -60.7(10) . . . . ?
O46 W3 K5 O41 148.4(11) . . . . ?
O54 W3 K5 O41 104.5(9) . . . . ?
O29 W3 K5 O41 43.8(10) . . . . ?
W1 W3 K5 O41 21.2(8) . . . . ?
Ce1 W3 K5 O41 93.8(8) . . . . ?
O52 W3 K5 O2 47.3(9) . . . 1_655 ?
O44 W3 K5 O2 129.4(8) . . . 1_655 ?
O46 W3 K5 O2 -21.4(9) . . . 1_655 ?
O41 W3 K5 O2 -169.9(9) . . . 1_655 ?
O54 W3 K5 O2 -65.4(7) . . . 1_655 ?
O29 W3 K5 O2 -126.1(6) . . . 1_655 ?
W1 W3 K5 O2 -148.7(4) . . . 1_655 ?
Ce1 W3 K5 O2 -76.1(4) . . . 1_655 ?
O52 W3 K5 O15W -166.2(10) . . . 3_666 ?
O44 W3 K5 O15W -84.1(10) . . . 3_666 ?
O46 W3 K5 O15W 125.1(10) . . . 3_666 ?
O41 W3 K5 O15W -23.4(10) . . . 3_666 ?
O54 W3 K5 O15W 81.1(8) . . . 3_666 ?
O29 W3 K5 O15W 20.4(8) . . . 3_666 ?
W1 W3 K5 O15W -2.2(6) . . . 3_666 ?
Ce1 W3 K5 O15W 70.4(7) . . . 3_666 ?
O44 W3 K5 O52 82.1(11) . . . . ?
O46 W3 K5 O52 -68.7(12) . . . . ?
O41 W3 K5 O52 142.8(11) . . . . ?
O54 W3 K5 O52 -112.6(10) . . . . ?
O29 W3 K5 O52 -173.4(9) . . . . ?
W1 W3 K5 O52 164.0(8) . . . . ?
Ce1 W3 K5 O52 -123.4(8) . . . . ?
O52 W3 K5 O54 112.6(10) . . . . ?
O44 W3 K5 O54 -165.2(9) . . . . ?
O46 W3 K5 O54 43.9(10) . . . . ?
O41 W3 K5 O54 -104.5(9) . . . . ?
O29 W3 K5 O54 -60.7(7) . . . . ?
W1 W3 K5 O54 -83.3(5) . . . . ?
Ce1 W3 K5 O54 -10.7(5) . . . . ?
O52 W3 K5 W14 20.2(8) . . . 1_655 ?
O44 W3 K5 W14 102.4(7) . . . 1_655 ?
O46 W3 K5 W14 -48.5(8) . . . 1_655 ?
O41 W3 K5 W14 163.1(8) . . . 1_655 ?
O54 W3 K5 W14 -92.4(5) . . . 1_655 ?
O29 W3 K5 W14 -153.1(5) . . . 1_655 ?
W1 W3 K5 W14 -175.73(15) . . . 1_655 ?
Ce1 W3 K5 W14 -103.13(14) . . . 1_655 ?
O52 W3 K5 W13 127.4(8) . . . . ?
O44 W3 K5 W13 -150.4(7) . . . . ?
O46 W3 K5 W13 58.7(8) . . . . ?
O41 W3 K5 W13 -89.7(8) . . . . ?
O54 W3 K5 W13 14.8(5) . . . . ?
O29 W3 K5 W13 -45.9(5) . . . . ?
W1 W3 K5 W13 -68.53(7) . . . . ?
Ce1 W3 K5 W13 4.08(15) . . . . ?
O49 K3 O5 W10 173.8(16) 3_556 . . . ?
O1 K3 O5 W10 38.9(14) . . . . ?
O22 K3 O5 W10 -109.0(15) 1_455 . . . ?
O40 K3 O5 W10 -81.8(17) 1_455 . . . ?
O51 K3 O5 W10 112.5(15) 3_556 . . . ?
O52 K3 O5 W10 -30.5(15) 1_455 . . . ?
O14W K3 O5 W10 105.9(15) 3_556 . . . ?
W9 K3 O5 W10 -100.1(14) 1_455 . . . ?
W15 K3 O5 W10 173.8(14) 3_556 . . . ?
K4 K3 O5 W10 149.3(19) 3_556 . . . ?
O49 K3 O5 K4 24.5(7) 3_556 . . 3_556 ?
O1 K3 O5 K4 -110.4(8) . . . 3_556 ?
O22 K3 O5 K4 101.7(7) 1_455 . . 3_556 ?
O40 K3 O5 K4 128.9(9) 1_455 . . 3_556 ?
O51 K3 O5 K4 -36.8(10) 3_556 . . 3_556 ?
O52 K3 O5 K4 -179.8(7) 1_455 . . 3_556 ?
O14W K3 O5 K4 -43.4(7) 3_556 . . 3_556 ?
W9 K3 O5 K4 110.7(6) 1_455 . . 3_556 ?
W15 K3 O5 K4 24.5(6) 3_556 . . 3_556 ?
O9W K2 W6 O24 -70.4(14) . . . . ?
O13 K2 W6 O24 11.9(10) 2_545 . . . ?
O7 K2 W6 O24 -164.5(13) . . . . ?
O9 K2 W6 O24 -96.4(13) 4_565 . . . ?
O17 K2 W6 O24 62.1(11) 2_545 . . . ?
O18 K2 W6 O24 80.2(10) 2_545 . . . ?
O10W K2 W6 O24 137.7(14) . . . . ?
O16W K2 W6 O24 -176.9(17) 4_465 . . . ?
W4 K2 W6 O24 25.5(10) 2_545 . . . ?
Na2 K2 W6 O24 -23.7(10) 4_565 . . . ?
O9W K2 W6 O7 94.1(14) . . . . ?
O24 K2 W6 O7 164.5(13) . . . . ?
O13 K2 W6 O7 176.3(10) 2_545 . . . ?
O9 K2 W6 O7 68.1(12) 4_565 . . . ?
O17 K2 W6 O7 -133.5(11) 2_545 . . . ?
O18 K2 W6 O7 -115.3(10) 2_545 . . . ?
O10W K2 W6 O7 -57.8(14) . . . . ?
O16W K2 W6 O7 -12.5(16) 4_465 . . . ?
W4 K2 W6 O7 -170.1(10) 2_545 . . . ?
Na2 K2 W6 O7 140.8(9) 4_565 . . . ?
O9W K2 W6 O21 10.5(12) . . . . ?
O24 K2 W6 O21 80.8(11) . . . . ?
O13 K2 W6 O21 92.7(8) 2_545 . . . ?
O7 K2 W6 O21 -83.6(11) . . . . ?
O9 K2 W6 O21 -15.6(11) 4_565 . . . ?
O17 K2 W6 O21 142.9(8) 2_545 . . . ?
O18 K2 W6 O21 161.1(7) 2_545 . . . ?
O10W K2 W6 O21 -141.5(12) . . . . ?
O16W K2 W6 O21 -96.1(16) 4_465 . . . ?
W4 K2 W6 O21 106.3(7) 2_545 . . . ?
Na2 K2 W6 O21 57.2(7) 4_565 . . . ?
O9W K2 W6 O6 -167.3(12) . . . . ?
O24 K2 W6 O6 -96.9(11) . . . . ?
O13 K2 W6 O6 -85.0(7) 2_545 . . . ?
O7 K2 W6 O6 98.6(10) . . . . ?
O9 K2 W6 O6 166.7(10) 4_565 . . . ?
O17 K2 W6 O6 -34.8(8) 2_545 . . . ?
O18 K2 W6 O6 -16.7(7) 2_545 . . . ?
O10W K2 W6 O6 40.8(12) . . . . ?
O16W K2 W6 O6 86.2(15) 4_465 . . . ?
W4 K2 W6 O6 -71.4(6) 2_545 . . . ?
Na2 K2 W6 O6 -120.6(6) 4_565 . . . ?
O9W K2 W6 O8 127.9(13) . . . . ?
O24 K2 W6 O8 -161.7(12) . . . . ?
O13 K2 W6 O8 -149.9(9) 2_545 . . . ?
O7 K2 W6 O8 33.8(12) . . . . ?
O9 K2 W6 O8 101.9(11) 4_565 . . . ?
O17 K2 W6 O8 -99.7(10) 2_545 . . . ?
O18 K2 W6 O8 -81.5(9) 2_545 . . . ?
O10W K2 W6 O8 -24.0(13) . . . . ?
O16W K2 W6 O8 21.3(17) 4_465 . . . ?
W4 K2 W6 O8 -136.3(8) 2_545 . . . ?
Na2 K2 W6 O8 174.6(8) 4_565 . . . ?
O9W K2 W6 O25 -91.0(13) . . . . ?
O24 K2 W6 O25 -20.6(12) . . . . ?
O13 K2 W6 O25 -8.7(9) 2_545 . . . ?
O7 K2 W6 O25 174.9(11) . . . . ?
O9 K2 W6 O25 -117.0(10) 4_565 . . . ?
O17 K2 W6 O25 41.5(10) 2_545 . . . ?
O18 K2 W6 O25 59.6(9) 2_545 . . . ?
O10W K2 W6 O25 117.1(13) . . . . ?
O16W K2 W6 O25 162.4(16) 4_465 . . . ?
W4 K2 W6 O25 4.8(8) 2_545 . . . ?
Na2 K2 W6 O25 -44.3(8) 4_565 . . . ?
O9W K2 W6 Na1 -113.9(11) . . . . ?
O24 K2 W6 Na1 -43.5(10) . . . . ?
O13 K2 W6 Na1 -31.7(5) 2_545 . . . ?
O7 K2 W6 Na1 152.0(9) . . . . ?
O9 K2 W6 Na1 -139.9(9) 4_565 . . . ?
O17 K2 W6 Na1 18.5(6) 2_545 . . . ?
O18 K2 W6 Na1 36.7(5) 2_545 . . . ?
O10W K2 W6 Na1 94.2(11) . . . . ?
O16W K2 W6 Na1 139.5(15) 4_465 . . . ?
W4 K2 W6 Na1 -18.1(4) 2_545 . . . ?
Na2 K2 W6 Na1 -67.2(4) 4_565 . . . ?
O11W Na1 W6 O24 -156(2) . . . . ?
O18 Na1 W6 O24 -95.3(12) 2_545 . . . ?
O12W Na1 W6 O24 75(2) . . . . ?
O16 Na1 W6 O24 -148(2) 2_545 . . . ?
O36 Na1 W6 O24 140.7(13) . . . . ?
W2 Na1 W6 O24 -59.5(17) 2_545 . . . ?
Na2 Na1 W6 O24 11.8(11) 4_565 . . . ?
K2 Na1 W6 O24 -51.8(11) . . . . ?
O11W Na1 W6 O7 -78.4(19) . . . . ?
O24 Na1 W6 O7 77.2(14) . . . . ?
O18 Na1 W6 O7 -18.1(11) 2_545 . . . ?
O12W Na1 W6 O7 152.4(19) . . . . ?
O16 Na1 W6 O7 -70(2) 2_545 . . . ?
O36 Na1 W6 O7 -142.1(10) . . . . ?
W2 Na1 W6 O7 17.6(18) 2_545 . . . ?
Na2 Na1 W6 O7 89.0(9) 4_565 . . . ?
K2 Na1 W6 O7 25.4(9) . . . . ?
O11W Na1 W6 O21 146.3(19) . . . . ?
O24 Na1 W6 O21 -58.2(14) . . . . ?
O18 Na1 W6 O21 -153.4(9) 2_545 . . . ?
O12W Na1 W6 O21 17.1(19) . . . . ?
O16 Na1 W6 O21 154(2) 2_545 . . . ?
O36 Na1 W6 O21 82.6(10) . . . . ?
W2 Na1 W6 O21 -117.7(15) 2_545 . . . ?
Na2 Na1 W6 O21 -46.3(8) 4_565 . . . ?
K2 Na1 W6 O21 -110.0(8) . . . . ?
O11W Na1 W6 O6 1.9(19) . . . . ?
O24 Na1 W6 O6 157.4(13) . . . . ?
O18 Na1 W6 O6 62.2(8) 2_545 . . . ?
O12W Na1 W6 O6 -127.3(19) . . . . ?
O16 Na1 W6 O6 10(2) 2_545 . . . ?
O36 Na1 W6 O6 -61.8(8) . . . . ?
W2 Na1 W6 O6 97.9(16) 2_545 . . . ?
Na2 Na1 W6 O6 169.3(7) 4_565 . . . ?
K2 Na1 W6 O6 105.6(7) . . . . ?
O11W Na1 W6 O8 29.9(19) . . . . ?
O24 Na1 W6 O8 -174.5(13) . . . . ?
O18 Na1 W6 O8 90.2(8) 2_545 . . . ?
O12W Na1 W6 O8 -99.3(19) . . . . ?
O16 Na1 W6 O8 38(2) 2_545 . . . ?
O36 Na1 W6 O8 -33.8(9) . . . . ?
W2 Na1 W6 O8 125.9(15) 2_545 . . . ?
Na2 Na1 W6 O8 -162.7(7) 4_565 . . . ?
K2 Na1 W6 O8 133.7(7) . . . . ?
O11W Na1 W6 O25 92.4(18) . . . . ?
O24 Na1 W6 O25 -112.0(12) . . . . ?
O18 Na1 W6 O25 152.7(8) 2_545 . . . ?
O12W Na1 W6 O25 -36.8(18) . . . . ?
O16 Na1 W6 O25 100(2) 2_545 . . . ?
O36 Na1 W6 O25 28.7(7) . . . . ?
W2 Na1 W6 O25 -171.5(16) 2_545 . . . ?
Na2 Na1 W6 O25 -100.2(6) 4_565 . . . ?
K2 Na1 W6 O25 -163.8(6) . . . . ?
O11W Na1 W6 K2 -103.8(18) . . . . ?
O24 Na1 W6 K2 51.8(11) . . . . ?
O18 Na1 W6 K2 -43.5(5) 2_545 . . . ?
O12W Na1 W6 K2 127.0(18) . . . . ?
O16 Na1 W6 K2 -96(2) 2_545 . . . ?
O36 Na1 W6 K2 -167.5(6) . . . . ?
W2 Na1 W6 K2 -7.7(13) 2_545 . . . ?
Na2 Na1 W6 K2 63.6(3) 4_565 . . . ?
O24 W6 O6 W14 176.9(12) . . . . ?
O7 W6 O6 W14 -79.3(13) . . . . ?
O21 W6 O6 W14 52(2) . . . . ?
O8 W6 O6 W14 6.4(9) . . . . ?
O25 W6 O6 W14 89.2(11) . . . . ?
K2 W6 O6 W14 -132.4(10) . . . . ?
Na1 W6 O6 W14 161.7(14) . . . . ?
O28 Ce1 W7 O36 93.2(14) . . . . ?
O46 Ce1 W7 O36 -88.2(11) . . . . ?
O25 Ce1 W7 O36 58.4(13) . . . . ?
O29 Ce1 W7 O36 -156.3(11) . . . . ?
O20 Ce1 W7 O36 135.8(10) . . . . ?
O26 Ce1 W7 O36 -161.7(12) . . . . ?
Cl1 Ce1 W7 O36 -2.6(10) . . . . ?
O21 Ce1 W7 O36 75.3(10) . . . . ?
O48 Ce1 W7 O36 -61.5(12) . . . . ?
O54 Ce1 W7 O36 -90.9(12) . . . . ?
W2 Ce1 W7 O36 103.9(10) . . . . ?
O28 Ce1 W7 O25 34.8(14) . . . . ?
O46 Ce1 W7 O25 -146.6(10) . . . . ?
O29 Ce1 W7 O25 145.3(10) . . . . ?
O20 Ce1 W7 O25 77.4(9) . . . . ?
O26 Ce1 W7 O25 139.9(12) . . . . ?
Cl1 Ce1 W7 O25 -61.0(9) . . . . ?
O21 Ce1 W7 O25 16.9(9) . . . . ?
O48 Ce1 W7 O25 -119.9(11) . . . . ?
O54 Ce1 W7 O25 -149.3(11) . . . . ?
W2 Ce1 W7 O25 45.5(8) . . . . ?
O28 Ce1 W7 O23 -39.5(12) . . . . ?
O46 Ce1 W7 O23 139.1(8) . . . . ?
O25 Ce1 W7 O23 -74.3(11) . . . . ?
O29 Ce1 W7 O23 71.0(8) . . . . ?
O20 Ce1 W7 O23 3.1(8) . . . . ?
O26 Ce1 W7 O23 65.6(10) . . . . ?
Cl1 Ce1 W7 O23 -135.3(7) . . . . ?
O21 Ce1 W7 O23 -57.3(8) . . . . ?
O48 Ce1 W7 O23 165.8(9) . . . . ?
O54 Ce1 W7 O23 136.4(10) . . . . ?
W2 Ce1 W7 O23 -28.8(6) . . . . ?
O28 Ce1 W7 O37 -138.5(12) . . . . ?
O46 Ce1 W7 O37 40.1(8) . . . . ?
O25 Ce1 W7 O37 -173.3(10) . . . . ?
O29 Ce1 W7 O37 -28.0(8) . . . . ?
O20 Ce1 W7 O37 -95.9(7) . . . . ?
O26 Ce1 W7 O37 -33.4(10) . . . . ?
Cl1 Ce1 W7 O37 125.7(7) . . . . ?
O21 Ce1 W7 O37 -156.4(7) . . . . ?
O48 Ce1 W7 O37 66.8(9) . . . . ?
O54 Ce1 W7 O37 37.4(10) . . . . ?
W2 Ce1 W7 O37 -127.8(6) . . . . ?
O28 Ce1 W7 O48 154.7(12) . . . . ?
O46 Ce1 W7 O48 -26.7(8) . . . . ?
O25 Ce1 W7 O48 119.9(11) . . . . ?
O29 Ce1 W7 O48 -94.8(8) . . . . ?
O20 Ce1 W7 O48 -162.7(8) . . . . ?
O26 Ce1 W7 O48 -100.2(10) . . . . ?
Cl1 Ce1 W7 O48 58.9(7) . . . . ?
O21 Ce1 W7 O48 136.9(8) . . . . ?
O54 Ce1 W7 O48 -29.4(10) . . . . ?
W2 Ce1 W7 O48 165.4(7) . . . . ?
O28 Ce1 W7 O26 -105.1(13) . . . . ?
O46 Ce1 W7 O26 73.5(10) . . . . ?
O25 Ce1 W7 O26 -139.9(12) . . . . ?
O29 Ce1 W7 O26 5.4(9) . . . . ?
O20 Ce1 W7 O26 -62.5(9) . . . . ?
Cl1 Ce1 W7 O26 159.1(8) . . . . ?
O21 Ce1 W7 O26 -122.9(9) . . . . ?
O48 Ce1 W7 O26 100.2(10) . . . . ?
O54 Ce1 W7 O26 70.8(11) . . . . ?
W2 Ce1 W7 O26 -94.4(8) . . . . ?
O28 Ce1 W7 W12 -125.2(11) . . . . ?
O46 Ce1 W7 W12 53.4(5) . . . . ?
O25 Ce1 W7 W12 -160.0(8) . . . . ?
O29 Ce1 W7 W12 -14.7(5) . . . . ?
O20 Ce1 W7 W12 -82.6(4) . . . . ?
O26 Ce1 W7 W12 -20.1(8) . . . . ?
Cl1 Ce1 W7 W12 139.0(3) . . . . ?
O21 Ce1 W7 W12 -143.1(4) . . . . ?
O48 Ce1 W7 W12 80.1(7) . . . . ?
O54 Ce1 W7 W12 50.7(8) . . . . ?
W2 Ce1 W7 W12 -114.51(6) . . . . ?
O28 Ce1 W7 K4 160.9(11) . . . . ?
O46 Ce1 W7 K4 -20.4(5) . . . . ?
O25 Ce1 W7 K4 126.2(9) . . . . ?
O29 Ce1 W7 K4 -88.6(6) . . . . ?
O20 Ce1 W7 K4 -156.5(4) . . . . ?
O26 Ce1 W7 K4 -94.0(8) . . . . ?
Cl1 Ce1 W7 K4 65.2(3) . . . . ?
O21 Ce1 W7 K4 143.1(4) . . . . ?
O48 Ce1 W7 K4 6.2(7) . . . . ?
O54 Ce1 W7 K4 -23.1(8) . . . . ?
W2 Ce1 W7 K4 171.65(19) . . . . ?
O5 K4 W7 O36 134.2(15) 3_556 . . . ?
O14W K4 W7 O36 -168.4(11) . . . . ?
O49 K4 W7 O36 127.0(11) . . . . ?
O37 K4 W7 O36 -151.2(11) . . . . ?
O13W K4 W7 O36 32.8(14) . . . . ?
O37 K4 W7 O36 -96.7(10) 3_556 . . . ?
O38 K4 W7 O36 -35.8(10) 3_556 . . . ?
O14W K4 W7 O36 -68.3(10) 3_556 . . . ?
W12 K4 W7 O36 -60.8(9) 3_556 . . . ?
K4 K4 W7 O36 -116.1(10) 3_556 . . . ?
O5 K4 W7 O25 78.4(15) 3_556 . . . ?
O14W K4 W7 O25 135.8(10) . . . . ?
O36 K4 W7 O25 -55.8(13) . . . . ?
O49 K4 W7 O25 71.2(11) . . . . ?
O37 K4 W7 O25 153.0(11) . . . . ?
O13W K4 W7 O25 -23.0(14) . . . . ?
O37 K4 W7 O25 -152.5(10) 3_556 . . . ?
O38 K4 W7 O25 -91.6(10) 3_556 . . . ?
O14W K4 W7 O25 -124.1(10) 3_556 . . . ?
W12 K4 W7 O25 -116.6(9) 3_556 . . . ?
K4 K4 W7 O25 -171.9(9) 3_556 . . . ?
O5 K4 W7 O23 -140.8(13) 3_556 . . . ?
O14W K4 W7 O23 -83.4(9) . . . . ?
O36 K4 W7 O23 85.0(11) . . . . ?
O49 K4 W7 O23 -148.0(9) . . . . ?
O37 K4 W7 O23 -66.2(10) . . . . ?
O13W K4 W7 O23 117.8(12) . . . . ?
O37 K4 W7 O23 -11.6(9) 3_556 . . . ?
O38 K4 W7 O23 49.2(9) 3_556 . . . ?
O14W K4 W7 O23 16.7(9) 3_556 . . . ?
W12 K4 W7 O23 24.2(8) 3_556 . . . ?
K4 K4 W7 O23 -31.1(7) 3_556 . . . ?
O5 K4 W7 O37 -74.6(14) 3_556 . . . ?
O14W K4 W7 O37 -17.2(9) . . . . ?
O36 K4 W7 O37 151.2(11) . . . . ?
O49 K4 W7 O37 -81.8(9) . . . . ?
O13W K4 W7 O37 -176.0(13) . . . . ?
O37 K4 W7 O37 54.6(10) 3_556 . . . ?
O38 K4 W7 O37 115.4(8) 3_556 . . . ?
O14W K4 W7 O37 82.9(9) 3_556 . . . ?
W12 K4 W7 O37 90.4(7) 3_556 . . . ?
K4 K4 W7 O37 35.1(7) 3_556 . . . ?
O5 K4 W7 O48 23.3(13) 3_556 . . . ?
O14W K4 W7 O48 80.6(8) . . . . ?
O36 K4 W7 O48 -110.9(11) . . . . ?
O49 K4 W7 O48 16.1(8) . . . . ?
O37 K4 W7 O48 97.9(9) . . . . ?
O13W K4 W7 O48 -78.1(12) . . . . ?
O37 K4 W7 O48 152.4(8) 3_556 . . . ?
O38 K4 W7 O48 -146.7(8) 3_556 . . . ?
O14W K4 W7 O48 -179.2(8) 3_556 . . . ?
W12 K4 W7 O48 -171.8(7) 3_556 . . . ?
K4 K4 W7 O48 132.9(6) 3_556 . . . ?
O5 K4 W7 O26 -36.5(14) 3_556 . . . ?
O14W K4 W7 O26 20.9(9) . . . . ?
O36 K4 W7 O26 -170.7(11) . . . . ?
O49 K4 W7 O26 -43.7(8) . . . . ?
O37 K4 W7 O26 38.1(9) . . . . ?
O13W K4 W7 O26 -137.9(12) . . . . ?
O37 K4 W7 O26 92.7(8) 3_556 . . . ?
O38 K4 W7 O26 153.5(8) 3_556 . . . ?
O14W K4 W7 O26 121.0(8) 3_556 . . . ?
W12 K4 W7 O26 128.5(6) 3_556 . . . ?
K4 K4 W7 O26 73.2(7) 3_556 . . . ?
O5 K4 W7 W12 -56.9(12) 3_556 . . . ?
O14W K4 W7 W12 0.5(6) . . . . ?
O36 K4 W7 W12 168.9(9) . . . . ?
O49 K4 W7 W12 -64.0(6) . . . . ?
O37 K4 W7 W12 17.7(7) . . . . ?
O13W K4 W7 W12 -158.2(11) . . . . ?
O37 K4 W7 W12 72.3(5) 3_556 . . . ?
O38 K4 W7 W12 133.1(5) 3_556 . . . ?
O14W K4 W7 W12 100.6(5) 3_556 . . . ?
W12 K4 W7 W12 108.1(3) 3_556 . . . ?
K4 K4 W7 W12 52.8(2) 3_556 . . . ?
O5 K4 W7 Ce1 17.8(13) 3_556 . . . ?
O14W K4 W7 Ce1 75.2(6) . . . . ?
O36 K4 W7 Ce1 -116.4(9) . . . . ?
O49 K4 W7 Ce1 10.6(6) . . . . ?
O37 K4 W7 Ce1 92.4(7) . . . . ?
O13W K4 W7 Ce1 -83.5(11) . . . . ?
O37 K4 W7 Ce1 147.0(4) 3_556 . . . ?
O38 K4 W7 Ce1 -152.2(5) 3_556 . . . ?
O14W K4 W7 Ce1 175.3(5) 3_556 . . . ?
W12 K4 W7 Ce1 -177.21(15) 3_556 . . . ?
K4 K4 W7 Ce1 127.49(19) 3_556 . . . ?
O24 W6 O7 K2 12.3(10) . . . . ?
O21 W6 O7 K2 115.5(8) . . . . ?
O6 W6 O7 K2 -86.4(8) . . . . ?
O8 W6 O7 K2 -157.4(8) . . . . ?
O25 W6 O7 K2 -163(4) . . . . ?
Na1 W6 O7 K2 -30.4(10) . . . . ?
O9W K2 O7 W6 -80.7(13) . . . . ?
O24 K2 O7 W6 -8.7(7) . . . . ?
O13 K2 O7 W6 -4.4(12) 2_545 . . . ?
O9 K2 O7 W6 -135.3(9) 4_565 . . . ?
O17 K2 O7 W6 70.2(13) 2_545 . . . ?
O18 K2 O7 W6 61.6(9) 2_545 . . . ?
O10W K2 O7 W6 111.5(14) . . . . ?
O16W K2 O7 W6 170.3(13) 4_465 . . . ?
W4 K2 O7 W6 15.7(15) 2_545 . . . ?
Na2 K2 O7 W6 -36.3(8) 4_565 . . . ?
K5 O3 W8 O10 -49.0(15) 1_455 . . . ?
K5 O3 W8 O8 47.4(14) 1_455 . . . ?
K5 O3 W8 O11 137.5(12) 1_455 . . . ?
K5 O3 W8 O12 -134.0(13) 1_455 . . . ?
K5 O3 W8 Ce2 -84.0(15) 1_455 . . . ?
O20 Ce2 W8 O3 -166.5(11) . . . . ?
O27 Ce2 W8 O3 84.2(14) . . . . ?
O10 Ce2 W8 O3 54.6(14) . . . . ?
O19 Ce2 W8 O3 -89.8(10) . . . . ?
O29 Ce2 W8 O3 -158.7(10) . . . . ?
O26 Ce2 W8 O3 130.2(10) . . . . ?
O1W Ce2 W8 O3 -8.0(11) . . . . ?
O31 Ce2 W8 O3 -88.7(12) . . . . ?
O12 Ce2 W8 O3 -63.2(11) . . . . ?
O53 Ce2 W8 O3 71.5(10) . . . . ?
W1 Ce2 W8 O3 -112.6(9) . . . . ?
O20 Ce2 W8 O10 138.9(12) . . . . ?
O27 Ce2 W8 O10 29.6(14) . . . . ?
O19 Ce2 W8 O10 -144.3(11) . . . . ?
O29 Ce2 W8 O10 146.8(11) . . . . ?
O26 Ce2 W8 O10 75.7(11) . . . . ?
O1W Ce2 W8 O10 -62.5(11) . . . . ?
O31 Ce2 W8 O10 -143.2(12) . . . . ?
O12 Ce2 W8 O10 -117.7(12) . . . . ?
O53 Ce2 W8 O10 16.9(10) . . . . ?
W1 Ce2 W8 O10 -167.2(10) . . . . ?
O20 Ce2 W8 O8 64.3(9) . . . . ?
O27 Ce2 W8 O8 -45.0(12) . . . . ?
O10 Ce2 W8 O8 -74.6(12) . . . . ?
O19 Ce2 W8 O8 141.1(8) . . . . ?
O29 Ce2 W8 O8 72.2(8) . . . . ?
O26 Ce2 W8 O8 1.1(8) . . . . ?
O1W Ce2 W8 O8 -137.1(9) . . . . ?
O31 Ce2 W8 O8 142.2(10) . . . . ?
O12 Ce2 W8 O8 167.7(10) . . . . ?
O53 Ce2 W8 O8 -57.7(8) . . . . ?
W1 Ce2 W8 O8 118.2(7) . . . . ?
O20 Ce2 W8 O11 -31.7(8) . . . . ?
O27 Ce2 W8 O11 -141.0(11) . . . . ?
O10 Ce2 W8 O11 -170.6(11) . . . . ?
O19 Ce2 W8 O11 45.0(7) . . . . ?
O29 Ce2 W8 O11 -23.9(7) . . . . ?
O26 Ce2 W8 O11 -95.0(7) . . . . ?
O1W Ce2 W8 O11 126.8(8) . . . . ?
O31 Ce2 W8 O11 46.1(10) . . . . ?
O12 Ce2 W8 O11 71.6(9) . . . . ?
O53 Ce2 W8 O11 -153.7(7) . . . . ?
W1 Ce2 W8 O11 22.2(6) . . . . ?
O20 Ce2 W8 O12 -103.3(9) . . . . ?
O27 Ce2 W8 O12 147.4(12) . . . . ?
O10 Ce2 W8 O12 117.7(12) . . . . ?
O19 Ce2 W8 O12 -26.6(8) . . . . ?
O29 Ce2 W8 O12 -95.5(8) . . . . ?
O26 Ce2 W8 O12 -166.6(8) . . . . ?
O1W Ce2 W8 O12 55.2(9) . . . . ?
O31 Ce2 W8 O12 -25.5(10) . . . . ?
O53 Ce2 W8 O12 134.6(8) . . . . ?
W1 Ce2 W8 O12 -49.5(7) . . . . ?
O27 Ce2 W8 O20 -109.3(12) . . . . ?
O10 Ce2 W8 O20 -138.9(12) . . . . ?
O19 Ce2 W8 O20 76.7(7) . . . . ?
O29 Ce2 W8 O20 7.8(8) . . . . ?
O26 Ce2 W8 O20 -63.3(8) . . . . ?
O1W Ce2 W8 O20 158.5(8) . . . . ?
O31 Ce2 W8 O20 77.8(10) . . . . ?
O12 Ce2 W8 O20 103.3(9) . . . . ?
O53 Ce2 W8 O20 -122.0(7) . . . . ?
W1 Ce2 W8 O20 53.9(6) . . . . ?
O20 Ce2 W8 K5 154.9(6) . . . 1_455 ?
O27 Ce2 W8 K5 45.6(10) . . . 1_455 ?
O10 Ce2 W8 K5 15.9(10) . . . 1_455 ?
O19 Ce2 W8 K5 -128.4(4) . . . 1_455 ?
O29 Ce2 W8 K5 162.7(5) . . . 1_455 ?
O26 Ce2 W8 K5 91.6(5) . . . 1_455 ?
O1W Ce2 W8 K5 -46.6(6) . . . 1_455 ?
O31 Ce2 W8 K5 -127.3(8) . . . 1_455 ?
O12 Ce2 W8 K5 -101.8(7) . . . 1_455 ?
O53 Ce2 W8 K5 32.8(4) . . . 1_455 ?
W1 Ce2 W8 K5 -151.26(13) . . . 1_455 ?
O3 W8 O8 W6 131.2(14) . . . . ?
O10 W8 O8 W6 -122.4(14) . . . . ?
O11 W8 O8 W6 32.0(14) . . . . ?
O12 W8 O8 W6 -44(4) . . . . ?
O20 W8 O8 W6 -43.6(13) . . . . ?
Ce2 W8 O8 W6 -81.6(13) . . . . ?
K5 W8 O8 W6 153.4(14) 1_455 . . . ?
O3 W8 O8 W14 -56.4(13) . . . . ?
O10 W8 O8 W14 50.0(13) . . . . ?
O11 W8 O8 W14 -155.5(12) . . . . ?
O12 W8 O8 W14 128(3) . . . . ?
O20 W8 O8 W14 128.8(11) . . . . ?
Ce2 W8 O8 W14 90.9(10) . . . . ?
K5 W8 O8 W14 -34.2(9) 1_455 . . . ?
O24 W6 O8 W8 130(3) . . . . ?
O7 W6 O8 W8 -91.6(15) . . . . ?
O21 W6 O8 W8 9.5(14) . . . . ?
O6 W6 O8 W8 169.3(16) . . . . ?
O25 W6 O8 W8 87.2(14) . . . . ?
K2 W6 O8 W8 -118.1(12) . . . . ?
Na1 W6 O8 W8 144.9(11) . . . . ?
O24 W6 O8 W14 -43(4) . . . . ?
O7 W6 O8 W14 94.4(9) . . . . ?
O21 W6 O8 W14 -164.4(8) . . . . ?
O6 W6 O8 W14 -4.7(7) . . . . ?
O25 W6 O8 W14 -86.7(7) . . . . ?
K2 W6 O8 W14 67.9(9) . . . . ?
Na1 W6 O8 W14 -29.1(9) . . . . ?
K2 O9 W10 O5 54.5(19) 4_566 . . . ?
K2 O9 W10 O53 -48.7(18) 4_566 . . . ?
K2 O9 W10 O4 154.0(16) 4_566 . . . ?
K2 O9 W10 O10 -128.4(17) 4_566 . . . ?
K2 O9 W10 O23 -156(3) 4_566 . . . ?
K2 O9 W10 K4 17.8(19) 4_566 . . 3_556 ?
K4 O5 W10 O9 -114.3(11) 3_556 . . . ?
K3 O5 W10 O9 101.7(15) . . . . ?
K4 O5 W10 O53 -10.8(12) 3_556 . . . ?
K3 O5 W10 O53 -154.8(13) . . . . ?
K4 O5 W10 O4 143.5(10) 3_556 . . . ?
K3 O5 W10 O4 -0.5(15) . . . . ?
K4 O5 W10 O10 80(5) 3_556 . . . ?
K3 O5 W10 O10 -64(5) . . . . ?
K4 O5 W10 O23 72.5(11) 3_556 . . . ?
K3 O5 W10 O23 -71.5(14) . . . . ?
K3 O5 W10 K4 -144(2) . . . 3_556 ?
W14 O4 W10 O9 178.0(11) . . . . ?
K5 O4 W10 O9 4.3(13) 1_455 . . . ?
W14 O4 W10 O5 -78.0(13) . . . . ?
K5 O4 W10 O5 108.3(13) 1_455 . . . ?
W14 O4 W10 O53 46(2) . . . . ?
K5 O4 W10 O53 -128.1(15) 1_455 . . . ?
W14 O4 W10 O10 91.5(12) . . . . ?
K5 O4 W10 O10 -82.3(12) 1_455 . . . ?
W14 O4 W10 O23 8.7(10) . . . . ?
K5 O4 W10 O23 -165.0(14) 1_455 . . . ?
W14 O4 W10 K4 -52.2(13) . . . 3_556 ?
K5 O4 W10 K4 134.0(9) 1_455 . . 3_556 ?
O3 W8 O10 W10 58.5(17) . . . . ?
O8 W8 O10 W10 -43.6(16) . . . . ?
O11 W8 O10 W10 -136.6(18) . . . . ?
O12 W8 O10 W10 153.6(16) . . . . ?
O20 W8 O10 W10 -129.8(16) . . . . ?
Ce2 W8 O10 W10 -157(2) . . . . ?
K5 W8 O10 W10 35.9(14) 1_455 . . . ?
O3 W8 O10 Ce2 -144.6(9) . . . . ?
O8 W8 O10 Ce2 113.3(9) . . . . ?
O11 W8 O10 Ce2 20(3) . . . . ?
O12 W8 O10 Ce2 -49.5(9) . . . . ?
O20 W8 O10 Ce2 27.1(7) . . . . ?
K5 W8 O10 Ce2 -167.2(8) 1_455 . . . ?
O9 W10 O10 W8 -107.1(17) . . . . ?
O5 W10 O10 W8 59(5) . . . . ?
O53 W10 O10 W8 151.8(17) . . . . ?
O4 W10 O10 W8 -6.3(15) . . . . ?
O23 W10 O10 W8 66.6(16) . . . . ?
K4 W10 O10 W8 124.9(13) 3_556 . . . ?
O9 W10 O10 Ce2 97.9(11) . . . . ?
O5 W10 O10 Ce2 -96(5) . . . . ?
O53 W10 O10 Ce2 -3.2(10) . . . . ?
O4 W10 O10 Ce2 -161.3(12) . . . . ?
O23 W10 O10 Ce2 -88.5(10) . . . . ?
K4 W10 O10 Ce2 -30.1(16) 3_556 . . . ?
O20 Ce2 O10 W8 -28.0(8) . . . . ?
O27 Ce2 O10 W8 -162.9(8) . . . . ?
O19 Ce2 O10 W8 41.5(12) . . . . ?
O29 Ce2 O10 W8 -49.8(14) . . . . ?
O26 Ce2 O10 W8 -102.3(10) . . . . ?
O1W Ce2 O10 W8 116.0(10) . . . . ?
O31 Ce2 O10 W8 118.4(18) . . . . ?
O12 Ce2 O10 W8 37.8(7) . . . . ?
O53 Ce2 O10 W8 -160.2(12) . . . . ?
W1 Ce2 O10 W8 22.6(17) . . . . ?
O20 Ce2 O10 W10 134.6(11) . . . . ?
O27 Ce2 O10 W10 -0.3(13) . . . . ?
O19 Ce2 O10 W10 -155.9(8) . . . . ?
O29 Ce2 O10 W10 112.7(11) . . . . ?
O26 Ce2 O10 W10 60.3(10) . . . . ?
O1W Ce2 O10 W10 -81.4(11) . . . . ?
O31 Ce2 O10 W10 -79(2) . . . . ?
O12 Ce2 O10 W10 -159.6(13) . . . . ?
O53 Ce2 O10 W10 2.4(7) . . . . ?
W8 Ce2 O10 W10 162.6(17) . . . . ?
W1 Ce2 O10 W10 -174.78(14) . . . . ?
O16 W2 O11 W8 172.2(11) . . . . ?
O15 W2 O11 W8 -87.0(10) . . . . ?
O28 W2 O11 W8 16(3) . . . . ?
O21 W2 O11 W8 77.5(10) . . . . ?
O20 W2 O11 W8 1.2(8) . . . . ?
Ce1 W2 O11 W8 26.2(11) . . . . ?
Na1 W2 O11 W8 -147.7(10) 2 . . . ?
O3 W8 O11 W2 171.0(10) . . . . ?
O10 W8 O11 W2 6(3) . . . . ?
O8 W8 O11 W2 -88.4(11) . . . . ?
O12 W8 O11 W2 74.7(10) . . . . ?
O20 W8 O11 W2 -1.2(8) . . . . ?
Ce2 W8 O11 W2 20.5(11) . . . . ?
K5 W8 O11 W2 -165.6(6) 1_455 . . . ?
O36 W7 W12 O38 -29.4(13) . . . . ?
O25 W7 W12 O38 171.1(12) . . . . ?
O23 W7 W12 O38 76.4(12) . . . . ?
O37 W7 W12 O38 -14.9(14) . . . . ?
O48 W7 W12 O38 -115.4(12) . . . . ?
O26 W7 W12 O38 166.1(13) . . . . ?
Ce1 W7 W12 O38 -172.9(10) . . . . ?
K4 W7 W12 O38 -40.4(10) . . . . ?
O36 W7 W12 O27 173.1(12) . . . . ?
O25 W7 W12 O27 13.6(10) . . . . ?
O23 W7 W12 O27 -81.1(10) . . . . ?
O37 W7 W12 O27 -172.4(12) . . . . ?
O48 W7 W12 O27 87.1(10) . . . . ?
O26 W7 W12 O27 8.6(11) . . . . ?
Ce1 W7 W12 O27 29.6(7) . . . . ?
K4 W7 W12 O27 162.1(8) . . . . ?
O36 W7 W12 O47 79.3(11) . . . . ?
O25 W7 W12 O47 -80.2(9) . . . . ?
O23 W7 W12 O47 -174.9(8) . . . . ?
O37 W7 W12 O47 93.8(11) . . . . ?
O48 W7 W12 O47 -6.7(8) . . . . ?
O26 W7 W12 O47 -85.2(10) . . . . ?
Ce1 W7 W12 O47 -64.2(6) . . . . ?
K4 W7 W12 O47 68.3(6) . . . . ?
O36 W7 W12 O37 -14.5(13) . . . . ?
O25 W7 W12 O37 -174.0(12) . . . . ?
O23 W7 W12 O37 91.3(12) . . . . ?
O48 W7 W12 O37 -100.5(12) . . . . ?
O26 W7 W12 O37 -179.0(13) . . . . ?
Ce1 W7 W12 O37 -158.0(10) . . . . ?
K4 W7 W12 O37 -25.5(10) . . . . ?
O36 W7 W12 O53 -112.2(11) . . . . ?
O25 W7 W12 O53 88.4(9) . . . . ?
O23 W7 W12 O53 -6.4(8) . . . . ?
O37 W7 W12 O53 -97.6(11) . . . . ?
O48 W7 W12 O53 161.9(8) . . . . ?
O26 W7 W12 O53 83.3(10) . . . . ?
Ce1 W7 W12 O53 104.3(6) . . . . ?
K4 W7 W12 O53 -123.1(6) . . . . ?
O36 W7 W12 O26 164.5(12) . . . . ?
O25 W7 W12 O26 5.1(10) . . . . ?
O23 W7 W12 O26 -89.7(10) . . . . ?
O37 W7 W12 O26 179.0(13) . . . . ?
O48 W7 W12 O26 78.6(10) . . . . ?
Ce1 W7 W12 O26 21.0(8) . . . . ?
K4 W7 W12 O26 153.5(8) . . . . ?
O36 W7 W12 Ce2 -173.1(9) . . . . ?
O25 W7 W12 Ce2 27.4(7) . . . . ?
O23 W7 W12 Ce2 -67.3(6) . . . . ?
O37 W7 W12 Ce2 -158.6(10) . . . . ?
O48 W7 W12 Ce2 100.9(6) . . . . ?
O26 W7 W12 Ce2 22.4(8) . . . . ?
Ce1 W7 W12 Ce2 43.34(4) . . . . ?
K4 W7 W12 Ce2 175.90(14) . . . . ?
O36 W7 W12 K4 -41.3(9) . . . 3_556 ?
O25 W7 W12 K4 159.2(7) . . . 3_556 ?
O23 W7 W12 K4 64.5(6) . . . 3_556 ?
O37 W7 W12 K4 -26.8(10) . . . 3_556 ?
O48 W7 W12 K4 -127.3(6) . . . 3_556 ?
O26 W7 W12 K4 154.2(8) . . . 3_556 ?
Ce1 W7 W12 K4 175.15(13) . . . 3_556 ?
K4 W7 W12 K4 -52.3(2) . . . 3_556 ?
O20 Ce2 W12 O38 -157.5(11) . . . . ?
O27 Ce2 W12 O38 55.1(14) . . . . ?
O10 Ce2 W12 O38 -88.5(12) . . . . ?
O19 Ce2 W12 O38 85.2(13) . . . . ?
O29 Ce2 W12 O38 132.5(11) . . . . ?
O26 Ce2 W12 O38 -164.3(12) . . . . ?
O1W Ce2 W12 O38 -8.6(11) . . . . ?
O31 Ce2 W12 O38 72.7(11) . . . . ?
O12 Ce2 W12 O38 -88.5(13) . . . . ?
O53 Ce2 W12 O38 -62.4(12) . . . . ?
W8 Ce2 W12 O38 -110.7(10) . . . . ?
W1 Ce2 W12 O38 100.2(10) . . . . ?
O20 Ce2 W12 O27 147.4(11) . . . . ?
O10 Ce2 W12 O27 -143.6(11) . . . . ?
O19 Ce2 W12 O27 30.1(13) . . . . ?
O29 Ce2 W12 O27 77.4(11) . . . . ?
O26 Ce2 W12 O27 140.6(12) . . . . ?
O1W Ce2 W12 O27 -63.7(11) . . . . ?
O31 Ce2 W12 O27 17.6(11) . . . . ?
O12 Ce2 W12 O27 -143.6(13) . . . . ?
O53 Ce2 W12 O27 -117.5(12) . . . . ?
W8 Ce2 W12 O27 -165.8(10) . . . . ?
W1 Ce2 W12 O27 45.1(10) . . . . ?
O20 Ce2 W12 O47 71.0(8) . . . . ?
O27 Ce2 W12 O47 -76.4(12) . . . . ?
O10 Ce2 W12 O47 140.1(8) . . . . ?
O19 Ce2 W12 O47 -46.3(10) . . . . ?
O29 Ce2 W12 O47 1.1(8) . . . . ?
O26 Ce2 W12 O47 64.2(9) . . . . ?
O1W Ce2 W12 O47 -140.1(8) . . . . ?
O31 Ce2 W12 O47 -58.8(7) . . . . ?
O12 Ce2 W12 O47 140.0(10) . . . . ?
O53 Ce2 W12 O47 166.1(9) . . . . ?
W8 Ce2 W12 O47 117.8(6) . . . . ?
W1 Ce2 W12 O47 -31.3(6) . . . . ?
O20 Ce2 W12 O37 -26.6(7) . . . . ?
O27 Ce2 W12 O37 -174.0(12) . . . . ?
O10 Ce2 W12 O37 42.4(8) . . . . ?
O19 Ce2 W12 O37 -143.9(10) . . . . ?
O29 Ce2 W12 O37 -96.6(7) . . . . ?
O26 Ce2 W12 O37 -33.4(9) . . . . ?
O1W Ce2 W12 O37 122.3(8) . . . . ?
O31 Ce2 W12 O37 -156.4(7) . . . . ?
O12 Ce2 W12 O37 42.4(10) . . . . ?
O53 Ce2 W12 O37 68.5(8) . . . . ?
W8 Ce2 W12 O37 20.2(6) . . . . ?
W1 Ce2 W12 O37 -128.9(6) . . . . ?
O20 Ce2 W12 O53 -95.1(8) . . . . ?
O27 Ce2 W12 O53 117.5(12) . . . . ?
O10 Ce2 W12 O53 -26.1(8) . . . . ?
O19 Ce2 W12 O53 147.6(10) . . . . ?
O29 Ce2 W12 O53 -165.1(8) . . . . ?
O26 Ce2 W12 O53 -101.9(9) . . . . ?
O1W Ce2 W12 O53 53.8(8) . . . . ?
O31 Ce2 W12 O53 135.1(7) . . . . ?
O12 Ce2 W12 O53 -26.2(10) . . . . ?
W8 Ce2 W12 O53 -48.3(6) . . . . ?
W1 Ce2 W12 O53 162.6(6) . . . . ?
O20 Ce2 W12 O26 6.8(8) . . . . ?
O27 Ce2 W12 O26 -140.6(12) . . . . ?
O10 Ce2 W12 O26 75.8(9) . . . . ?
O19 Ce2 W12 O26 -110.5(11) . . . . ?
O29 Ce2 W12 O26 -63.2(8) . . . . ?
O1W Ce2 W12 O26 155.7(9) . . . . ?
O31 Ce2 W12 O26 -123.0(8) . . . . ?
O12 Ce2 W12 O26 75.7(10) . . . . ?
O53 Ce2 W12 O26 101.9(9) . . . . ?
W8 Ce2 W12 O26 53.6(7) . . . . ?
W1 Ce2 W12 O26 -95.5(7) . . . . ?
O20 Ce2 W12 W7 -14.1(4) . . . . ?
O27 Ce2 W12 W7 -161.5(10) . . . . ?
O10 Ce2 W12 W7 54.9(6) . . . . ?
O19 Ce2 W12 W7 -131.4(8) . . . . ?
O29 Ce2 W12 W7 -84.1(4) . . . . ?
O26 Ce2 W12 W7 -20.9(7) . . . . ?
O1W Ce2 W12 W7 134.8(5) . . . . ?
O31 Ce2 W12 W7 -143.9(4) . . . . ?
O12 Ce2 W12 W7 54.9(8) . . . . ?
O53 Ce2 W12 W7 81.0(6) . . . . ?
W8 Ce2 W12 W7 32.72(6) . . . . ?
W1 Ce2 W12 W7 -116.41(6) . . . . ?
O20 Ce2 W12 K4 -84.6(5) . . . 3_556 ?
O27 Ce2 W12 K4 128.0(10) . . . 3_556 ?
O10 Ce2 W12 K4 -15.5(6) . . . 3_556 ?
O19 Ce2 W12 K4 158.1(8) . . . 3_556 ?
O29 Ce2 W12 K4 -154.5(5) . . . 3_556 ?
O26 Ce2 W12 K4 -91.4(7) . . . 3_556 ?
O1W Ce2 W12 K4 64.4(5) . . . 3_556 ?
O31 Ce2 W12 K4 145.6(4) . . . 3_556 ?
O12 Ce2 W12 K4 -15.6(8) . . . 3_556 ?
O53 Ce2 W12 K4 10.5(6) . . . 3_556 ?
W8 Ce2 W12 K4 -37.75(19) . . . 3_556 ?
W1 Ce2 W12 K4 173.12(18) . . . 3_556 ?
O14 W4 O12 W8 165.6(19) . . . . ?
O13 W4 O12 W8 62(2) . . . . ?
O17 W4 O12 W8 -64(3) . . . . ?
O19 W4 O12 W8 -106(2) . . . . ?
O15 W4 O12 W8 -24.5(19) . . . . ?
K2 W4 O12 W8 69(2) 2 . . . ?
O14 W4 O12 Ce2 -88.1(9) . . . . ?
O13 W4 O12 Ce2 167.8(8) . . . . ?
O17 W4 O12 Ce2 42.7(18) . . . . ?
O19 W4 O12 Ce2 0.4(6) . . . . ?
O15 W4 O12 Ce2 81.8(7) . . . . ?
K2 W4 O12 Ce2 175.0(4) 2 . . . ?
O3 W8 O12 W4 -106(2) . . . . ?
O10 W8 O12 W4 149(2) . . . . ?
O8 W8 O12 W4 69(4) . . . . ?
O11 W8 O12 W4 -7(2) . . . . ?
O20 W8 O12 W4 68.5(19) . . . . ?
Ce2 W8 O12 W4 112(2) . . . . ?
K5 W8 O12 W4 -130.3(18) 1_455 . . . ?
O3 W8 O12 Ce2 142.0(7) . . . . ?
O10 W8 O12 Ce2 37.1(7) . . . . ?
O8 W8 O12 Ce2 -43(3) . . . . ?
O11 W8 O12 Ce2 -118.9(6) . . . . ?
O20 W8 O12 Ce2 -43.2(5) . . . . ?
K5 W8 O12 Ce2 118.0(3) 1_455 . . . ?
O20 Ce2 O12 W4 -100.2(9) . . . . ?
O27 Ce2 O12 W4 95(2) . . . . ?
O10 Ce2 O12 W4 175.8(11) . . . . ?
O19 Ce2 O12 W4 -0.5(7) . . . . ?
O29 Ce2 O12 W4 -49.3(9) . . . . ?
O26 Ce2 O12 W4 -133.0(8) . . . . ?
O1W Ce2 O12 W4 88.5(9) . . . . ?
O31 Ce2 O12 W4 17.0(9) . . . . ?
O53 Ce2 O12 W4 158.7(7) . . . . ?
W8 Ce2 O12 W4 -149.5(11) . . . . ?
W1 Ce2 O12 W4 -11.9(7) . . . . ?
O20 Ce2 O12 W8 49.4(6) . . . . ?
O27 Ce2 O12 W8 -115.7(18) . . . . ?
O10 Ce2 O12 W8 -34.7(8) . . . . ?
O19 Ce2 O12 W8 149.1(9) . . . . ?
O29 Ce2 O12 W8 100.2(7) . . . . ?
O26 Ce2 O12 W8 16.5(10) . . . . ?
O1W Ce2 O12 W8 -121.9(8) . . . . ?
O31 Ce2 O12 W8 166.6(5) . . . . ?
O53 Ce2 O12 W8 -51.8(8) . . . . ?
W1 Ce2 O12 W8 137.6(5) . . . . ?
O17W K5 W13 O39 169.3(14) . . . . ?
O43 K5 W13 O39 74.1(13) . . . . ?
O3 K5 W13 O39 57.9(9) 1_655 . . . ?
O4 K5 W13 O39 -37.5(10) 1_655 . . . ?
O41 K5 W13 O39 -143.6(8) . . . . ?
O2 K5 W13 O39 -13.8(8) 1_655 . . . ?
O15W K5 W13 O39 132.3(9) 3_666 . . . ?
O52 K5 W13 O39 -85.1(8) . . . . ?
O54 K5 W13 O39 -91.0(9) . . . . ?
W3 K5 W13 O39 -108.0(7) . . . . ?
W14 K5 W13 O39 -23.0(7) 1_655 . . . ?
O17W K5 W13 O43 95.3(17) . . . . ?
O3 K5 W13 O43 -16.2(12) 1_655 . . . ?
O4 K5 W13 O43 -111.5(13) 1_655 . . . ?
O41 K5 W13 O43 142.3(12) . . . . ?
O2 K5 W13 O43 -87.9(12) 1_655 . . . ?
O15W K5 W13 O43 58.3(13) 3_666 . . . ?
O52 K5 W13 O43 -159.2(12) . . . . ?
O54 K5 W13 O43 -165.1(13) . . . . ?
W3 K5 W13 O43 177.9(12) . . . . ?
W14 K5 W13 O43 -97.1(12) 1_655 . . . ?
O17W K5 W13 O54 -99.7(13) . . . . ?
O43 K5 W13 O54 165.1(13) . . . . ?
O3 K5 W13 O54 148.9(8) 1_655 . . . ?
O4 K5 W13 O54 53.5(8) 1_655 . . . ?
O41 K5 W13 O54 -52.6(7) . . . . ?
O2 K5 W13 O54 77.2(7) 1_655 . . . ?
O15W K5 W13 O54 -136.7(8) 3_666 . . . ?
O52 K5 W13 O54 5.8(7) . . . . ?
W3 K5 W13 O54 -17.0(6) . . . . ?
W14 K5 W13 O54 68.0(6) 1_655 . . . ?
O17W K5 W13 O33 49.2(14) . . . . ?
O43 K5 W13 O33 -46.1(14) . . . . ?
O3 K5 W13 O33 -62.2(9) 1_655 . . . ?
O4 K5 W13 O33 -157.6(10) 1_655 . . . ?
O41 K5 W13 O33 96.3(9) . . . . ?
O2 K5 W13 O33 -134.0(9) 1_655 . . . ?
O15W K5 W13 O33 12.2(9) 3_666 . . . ?
O52 K5 W13 O33 154.7(9) . . . . ?
O54 K5 W13 O33 148.9(10) . . . . ?
W3 K5 W13 O33 131.8(8) . . . . ?
W14 K5 W13 O33 -143.2(8) 1_655 . . . ?
O17W K5 W13 O28 -67.7(15) . . . . ?
O43 K5 W13 O28 -163.0(14) . . . . ?
O3 K5 W13 O28 -179.2(10) 1_655 . . . ?
O4 K5 W13 O28 85.5(11) 1_655 . . . ?
O41 K5 W13 O28 -20.7(10) . . . . ?
O2 K5 W13 O28 109.1(10) 1_655 . . . ?
O15W K5 W13 O28 -104.7(10) 3_666 . . . ?
O52 K5 W13 O28 37.8(9) . . . . ?
O54 K5 W13 O28 31.9(10) . . . . ?
W3 K5 W13 O28 14.9(9) . . . . ?
W14 K5 W13 O28 99.9(9) 1_655 . . . ?
O17W K5 W13 O32 -9.3(13) . . . . ?
O43 K5 W13 O32 -104.5(12) . . . . ?
O3 K5 W13 O32 -120.7(7) 1_655 . . . ?
O4 K5 W13 O32 143.9(8) 1_655 . . . ?
O41 K5 W13 O32 37.8(6) . . . . ?
O2 K5 W13 O32 167.6(6) 1_655 . . . ?
O15W K5 W13 O32 -46.3(7) 3_666 . . . ?
O52 K5 W13 O32 96.2(6) . . . . ?
O54 K5 W13 O32 90.4(7) . . . . ?
W3 K5 W13 O32 73.4(4) . . . . ?
W14 K5 W13 O32 158.4(4) 1_655 . . . ?
O14 W4 O13 Na2 -43(3) . . . 3_566 ?
O12 W4 O13 Na2 60(3) . . . 3_566 ?
O17 W4 O13 Na2 -144(2) . . . 3_566 ?
O19 W4 O13 Na2 137(3) . . . 3_566 ?
O15 W4 O13 Na2 145(3) . . . 3_566 ?
K2 W4 O13 Na2 -115(3) 2 . . 3_566 ?
O14 W4 O13 K2 71.9(9) . . . 2 ?
O12 W4 O13 K2 174.8(7) . . . 2 ?
O17 W4 O13 K2 -28.5(9) . . . 2 ?
O19 W4 O13 K2 -107(4) . . . 2 ?
O15 W4 O13 K2 -99.6(7) . . . 2 ?
K5 O2 W14 O1 106.2(9) 1_455 . . . ?
K5 O2 W14 O4 1.0(9) 1_455 . . . ?
K5 O2 W14 O6 -153.3(7) 1_455 . . . ?
K5 O2 W14 O8 -83.3(7) 1_455 . . . ?
K5 O2 W14 O23 -45(3) 1_455 . . . ?
K3 O1 W14 O2 -99.9(14) . . . . ?
K3 O1 W14 O4 1.2(16) . . . . ?
K3 O1 W14 O6 157.8(13) . . . . ?
K3 O1 W14 O8 116(3) . . . . ?
K3 O1 W14 O23 72.5(14) . . . . ?
K3 O1 W14 K5 -45.9(15) . . . 1_455 ?
W10 O4 W14 O2 -176.3(12) . . . . ?
K5 O4 W14 O2 -1.1(9) 1_455 . . . ?
W10 O4 W14 O1 78.6(13) . . . . ?
K5 O4 W14 O1 -106.1(10) 1_455 . . . ?
W10 O4 W14 O6 -52(2) . . . . ?
K5 O4 W14 O6 123.5(14) 1_455 . . . ?
W10 O4 W14 O8 -86.5(11) . . . . ?
K5 O4 W14 O8 88.7(8) 1_455 . . . ?
W10 O4 W14 O23 -8.6(10) . . . . ?
K5 O4 W14 O23 166.6(9) 1_455 . . . ?
W10 O4 W14 K5 -175.2(16) . . . 1_455 ?
W6 O6 W14 O2 80.7(12) . . . . ?
W6 O6 W14 O1 -174.8(12) . . . . ?
W6 O6 W14 O4 -43(2) . . . . ?
W6 O6 W14 O8 -6.3(9) . . . . ?
W6 O6 W14 O23 -83.9(11) . . . . ?
W6 O6 W14 K5 44.3(15) . . . 1_455 ?
W8 O8 W14 O2 89.4(12) . . . . ?
W6 O8 W14 O2 -95.9(8) . . . . ?
W8 O8 W14 O1 -125(3) . . . . ?
W6 O8 W14 O1 49(3) . . . . ?
W8 O8 W14 O4 -8.2(12) . . . . ?
W6 O8 W14 O4 166.4(8) . . . . ?
W8 O8 W14 O6 -170.0(14) . . . . ?
W6 O8 W14 O6 4.7(7) . . . . ?
W8 O8 W14 O23 -80.4(12) . . . . ?
W6 O8 W14 O23 94.2(7) . . . . ?
W8 O8 W14 K5 37.6(10) . . . 1_455 ?
W6 O8 W14 K5 -147.7(6) . . . 1_455 ?
O5 K4 W15 O50 75.6(9) 3_556 . . . ?
O14W K4 W15 O50 141.9(10) . . . . ?
O36 K4 W15 O50 -85.3(9) . . . . ?
O49 K4 W15 O50 79.0(17) . . . . ?
O37 K4 W15 O50 -145.0(9) . . . . ?
O13W K4 W15 O50 -12.0(13) . . . . ?
O37 K4 W15 O50 155.6(11) 3_556 . . . ?
O38 K4 W15 O50 -49.0(15) 3_556 . . . ?
O14W K4 W15 O50 -121.8(10) 3_556 . . . ?
W7 K4 W15 O50 -108.8(8) . . . . ?
K4 K4 W15 O50 -168.4(8) 3_556 . . . ?
O5 K4 W15 O49 -3.4(15) 3_556 . . . ?
O14W K4 W15 O49 62.9(16) . . . . ?
O36 K4 W15 O49 -164.3(16) . . . . ?
O37 K4 W15 O49 136.0(16) . . . . ?
O13W K4 W15 O49 -91.0(19) . . . . ?
O37 K4 W15 O49 76.6(17) 3_556 . . . ?
O38 K4 W15 O49 -128(2) 3_556 . . . ?
O14W K4 W15 O49 159.2(16) 3_556 . . . ?
W7 K4 W15 O49 172.2(15) . . . . ?
O5 K4 W15 O48 168.8(8) 3_556 . . . ?
O14W K4 W15 O48 -124.9(9) . . . . ?
O36 K4 W15 O48 7.9(8) . . . . ?
O49 K4 W15 O48 172.2(17) . . . . ?
O37 K4 W15 O48 -51.8(8) . . . . ?
O13W K4 W15 O48 81.2(13) . . . . ?
O37 K4 W15 O48 -111.1(10) 3_556 . . . ?
O38 K4 W15 O48 44.3(14) 3_556 . . . ?
O14W K4 W15 O48 -28.6(9) 3_556 . . . ?
W7 K4 W15 O48 -15.6(7) . . . . ?
K4 K4 W15 O48 -75.1(7) 3_556 . . . ?
O5 K4 W15 O40 -46.0(8) 3_556 . . . ?
O14W K4 W15 O40 20.3(8) . . . . ?
O36 K4 W15 O40 153.1(7) . . . . ?
O49 K4 W15 O40 -42.6(16) . . . . ?
O37 K4 W15 O40 93.4(8) . . . . ?
O13W K4 W15 O40 -133.6(12) . . . . ?
O37 K4 W15 O40 34.0(10) 3_556 . . . ?
O38 K4 W15 O40 -170.6(14) 3_556 . . . ?
O14W K4 W15 O40 116.6(8) 3_556 . . . ?
W7 K4 W15 O40 129.6(6) . . . . ?
K4 K4 W15 O40 70.0(7) 3_556 . . . ?
O5 K4 W15 O47 -103.8(7) 3_556 . . . ?
O14W K4 W15 O47 -37.5(7) . . . . ?
O36 K4 W15 O47 95.3(7) . . . . ?
O49 K4 W15 O47 -100.4(16) . . . . ?
O37 K4 W15 O47 35.5(7) . . . . ?
O13W K4 W15 O47 168.5(12) . . . . ?
O37 K4 W15 O47 -23.8(9) 3_556 . . . ?
O38 K4 W15 O47 131.6(14) 3_556 . . . ?
O14W K4 W15 O47 58.8(8) 3_556 . . . ?
W7 K4 W15 O47 71.8(5) . . . . ?
K4 K4 W15 O47 12.2(6) 3_556 . . . ?
O5 K4 W15 O46 -166.2(9) 3_556 . . . ?
O14W K4 W15 O46 -99.9(10) . . . . ?
O36 K4 W15 O46 32.9(9) . . . . ?
O49 K4 W15 O46 -162.8(17) . . . . ?
O37 K4 W15 O46 -26.8(9) . . . . ?
O13W K4 W15 O46 106.2(13) . . . . ?
O37 K4 W15 O46 -86.2(11) 3_556 . . . ?
O38 K4 W15 O46 69.2(16) 3_556 . . . ?
O14W K4 W15 O46 -3.6(10) 3_556 . . . ?
W7 K4 W15 O46 9.4(8) . . . . ?
K4 K4 W15 O46 -50.1(9) 3_556 . . . ?
O5 K4 W15 K3 -18.6(5) 3_556 . . 3_556 ?
O14W K4 W15 K3 47.7(6) . . . 3_556 ?
O36 K4 W15 K3 -179.5(5) . . . 3_556 ?
O49 K4 W15 K3 -15.2(15) . . . 3_556 ?
O37 K4 W15 K3 120.8(5) . . . 3_556 ?
O13W K4 W15 K3 -106.2(11) . . . 3_556 ?
O37 K4 W15 K3 61.4(8) 3_556 . . 3_556 ?
O38 K4 W15 K3 -143.2(13) 3_556 . . 3_556 ?
O14W K4 W15 K3 144.0(6) 3_556 . . 3_556 ?
W7 K4 W15 K3 157.01(19) . . . 3_556 ?
K4 K4 W15 K3 97.4(3) 3_556 . . 3_556 ?
O16 W2 O15 W11 -58.9(13) . . . . ?
O28 W2 O15 W11 46.4(13) . . . . ?
O11 W2 O15 W11 -157.8(12) . . . . ?
O21 W2 O15 W11 122(3) . . . . ?
O20 W2 O15 W11 126.3(12) . . . . ?
Ce1 W2 O15 W11 86.3(11) . . . . ?
Na1 W2 O15 W11 -87.0(11) 2 . . . ?
O16 W2 O15 W4 133.9(13) . . . . ?
O28 W2 O15 W4 -120.8(14) . . . . ?
O11 W2 O15 W4 35.0(13) . . . . ?
O21 W2 O15 W4 -45(4) . . . . ?
O20 W2 O15 W4 -40.9(13) . . . . ?
Ce1 W2 O15 W4 -80.9(13) . . . . ?
Na1 W2 O15 W4 105.8(14) 2 . . . ?
O35 W11 O15 W2 -114(3) . . . . ?
O18 W11 O15 W2 93.8(14) . . . . ?
O17 W11 O15 W2 -166.6(14) . . . . ?
O33 W11 O15 W2 -3.6(13) . . . . ?
O32 W11 O15 W2 -78.1(12) . . . . ?
K1 W11 O15 W2 -151.3(9) 3_666 . . . ?
K2 W11 O15 W2 145.1(12) 2 . . . ?
O35 W11 O15 W4 57(3) . . . . ?
O18 W11 O15 W4 -95.5(9) . . . . ?
O17 W11 O15 W4 4.2(7) . . . . ?
O33 W11 O15 W4 167.1(8) . . . . ?
O32 W11 O15 W4 92.6(7) . . . . ?
K1 W11 O15 W4 19.4(8) 3_666 . . . ?
K2 W11 O15 W4 -44.2(5) 2 . . . ?
O14 W4 O15 W2 129(3) . . . . ?
O13 W4 O15 W2 -93.8(15) . . . . ?
O12 W4 O15 W2 4.8(13) . . . . ?
O17 W4 O15 W2 166.2(15) . . . . ?
O19 W4 O15 W2 84.5(13) . . . . ?
K2 W4 O15 W2 -142.1(12) 2 . . . ?
O14 W4 O15 W11 -41(4) . . . . ?
O13 W4 O15 W11 95.8(9) . . . . ?
O12 W4 O15 W11 -165.6(8) . . . . ?
O17 W4 O15 W11 -4.1(7) . . . . ?
O19 W4 O15 W11 -85.9(7) . . . . ?
K2 W4 O15 W11 47.6(6) 2 . . . ?
O15 W2 O16 Na1 -34.8(10) . . . 2 ?
O28 W2 O16 Na1 -132.1(9) . . . 2 ?
O11 W2 O16 Na1 58.1(9) . . . 2 ?
O21 W2 O16 Na1 144.9(8) . . . 2 ?
O20 W2 O16 Na1 115(4) . . . 2 ?
Ce1 W2 O16 Na1 -167.2(4) . . . 2 ?
O35 W11 O17 W4 -171.8(12) . . . . ?
O18 W11 O17 W4 81.3(13) . . . . ?
O33 W11 O17 W4 -43(2) . . . . ?
O32 W11 O17 W4 -84.1(11) . . . . ?
O15 W11 O17 W4 -5.6(10) . . . . ?
K1 W11 O17 W4 -169.6(15) 3_666 . . . ?
K2 W11 O17 W4 99.1(12) 2 . . . ?
O35 W11 O17 K1 -2.2(10) . . . 3_666 ?
O18 W11 O17 K1 -109.1(9) . . . 3_666 ?
O33 W11 O17 K1 126.8(16) . . . 3_666 ?
O32 W11 O17 K1 85.5(6) . . . 3_666 ?
O15 W11 O17 K1 164.0(8) . . . 3_666 ?
K2 W11 O17 K1 -91.3(7) 2 . . 3_666 ?
O35 W11 O17 K2 89.1(9) . . . 2 ?
O18 W11 O17 K2 -17.8(10) . . . 2 ?
O33 W11 O17 K2 -141.9(16) . . . 2 ?
O32 W11 O17 K2 176.8(7) . . . 2 ?
O15 W11 O17 K2 -104.7(8) . . . 2 ?
K1 W11 O17 K2 91.3(7) 3_666 . . 2 ?
O14 W4 O17 W11 178.2(11) . . . . ?
O13 W4 O17 W11 -78.2(12) . . . . ?
O12 W4 O17 W11 47(2) . . . . ?
O19 W4 O17 W11 89.2(11) . . . . ?
O15 W4 O17 W11 5.6(10) . . . . ?
K2 W4 O17 W11 -103.9(12) 2 . . . ?
O14 W4 O17 K1 15.1(17) . . . 3_666 ?
O13 W4 O17 K1 118.8(15) . . . 3_666 ?
O12 W4 O17 K1 -116.2(17) . . . 3_666 ?
O19 W4 O17 K1 -73.9(15) . . . 3_666 ?
O15 W4 O17 K1 -157.5(17) . . . 3_666 ?
K2 W4 O17 K1 93.0(15) 2 . . 3_666 ?
O14 W4 O17 K2 -77.9(8) . . . 2 ?
O13 W4 O17 K2 25.8(8) . . . 2 ?
O12 W4 O17 K2 150.8(14) . . . 2 ?
O19 W4 O17 K2 -166.9(7) . . . 2 ?
O15 W4 O17 K2 109.5(7) . . . 2 ?
O35 W11 O18 Na1 177.5(12) . . . 2 ?
O17 W11 O18 Na1 -84.0(13) . . . 2 ?
O33 W11 O18 Na1 72.3(13) . . . 2 ?
O32 W11 O18 Na1 21(4) . . . 2 ?
O15 W11 O18 Na1 -10.9(12) . . . 2 ?
K1 W11 O18 Na1 -137.4(10) 3_666 . . 2 ?
K2 W11 O18 Na1 -101.6(13) 2 . . 2 ?
O35 W11 O18 K2 -80.9(10) . . . 2 ?
O17 W11 O18 K2 17.6(9) . . . 2 ?
O33 W11 O18 K2 174.0(8) . . . 2 ?
O32 W11 O18 K2 123(3) . . . 2 ?
O15 W11 O18 K2 90.7(8) . . . 2 ?
K1 W11 O18 K2 -35.7(8) 3_666 . . 2 ?
O34 W1 O19 W4 64.1(15) . . . . ?
O32 W1 O19 W4 -38.3(14) . . . . ?
O41 W1 O19 W4 -142.8(17) . . . . ?
O31 W1 O19 W4 158.1(14) . . . . ?
O29 W1 O19 W4 -125.1(14) . . . . ?
W3 W1 O19 W4 -130.7(11) . . . . ?
Ce2 W1 O19 W4 -152.3(18) . . . . ?
K1 W1 O19 W4 109.1(12) . . . . ?
O34 W1 O19 Ce2 -143.7(8) . . . . ?
O32 W1 O19 Ce2 114.0(8) . . . . ?
O41 W1 O19 Ce2 9(2) . . . . ?
O31 W1 O19 Ce2 -49.6(7) . . . . ?
O29 W1 O19 Ce2 27.2(7) . . . . ?
W3 W1 O19 Ce2 21.5(9) . . . . ?
K1 W1 O19 Ce2 -98.7(8) . . . . ?
O14 W4 O19 W1 -109.7(14) . . . . ?
O13 W4 O19 W1 70(4) . . . . ?
O12 W4 O19 W1 149.5(15) . . . . ?
O17 W4 O19 W1 -11.3(13) . . . . ?
O15 W4 O19 W1 61.8(13) . . . . ?
K2 W4 O19 W1 -26.4(17) 2 . . . ?
O14 W4 O19 Ce2 100.3(9) . . . . ?
O13 W4 O19 Ce2 -80(4) . . . . ?
O12 W4 O19 Ce2 -0.5(8) . . . . ?
O17 W4 O19 Ce2 -161.4(9) . . . . ?
O15 W4 O19 Ce2 -88.2(8) . . . . ?
K2 W4 O19 Ce2 -176.4(3) 2 . . . ?
O20 Ce2 O19 W1 -100.1(8) . . . . ?
O27 Ce2 O19 W1 42.4(10) . . . . ?
O10 Ce2 O19 W1 -162.5(8) . . . . ?
O29 Ce2 O19 W1 -26.9(7) . . . . ?
O26 Ce2 O19 W1 -47.9(13) . . . . ?
O1W Ce2 O19 W1 124.2(8) . . . . ?
O31 Ce2 O19 W1 39.3(6) . . . . ?
O12 Ce2 O19 W1 -158.9(10) . . . . ?
O53 Ce2 O19 W1 119.5(16) . . . . ?
W8 Ce2 O19 W1 -141.3(6) . . . . ?
O20 Ce2 O19 W4 59.2(8) . . . . ?
O27 Ce2 O19 W4 -158.3(8) . . . . ?
O10 Ce2 O19 W4 -3.2(11) . . . . ?
O29 Ce2 O19 W4 132.4(9) . . . . ?
O26 Ce2 O19 W4 111.4(10) . . . . ?
O1W Ce2 O19 W4 -76.5(8) . . . . ?
O31 Ce2 O19 W4 -161.4(10) . . . . ?
O12 Ce2 O19 W4 0.4(6) . . . . ?
O53 Ce2 O19 W4 -81.2(19) . . . . ?
W8 Ce2 O19 W4 18.0(7) . . . . ?
W1 Ce2 O19 W4 159.3(13) . . . . ?
O16 W2 O20 W8 -60(4) . . . . ?
O15 W2 O20 W8 90.8(8) . . . . ?
O28 W2 O20 W8 -174.6(9) . . . . ?
O11 W2 O20 W8 -0.9(7) . . . . ?
O21 W2 O20 W8 -90.4(7) . . . . ?
Ce1 W2 O20 W8 -147.6(8) . . . . ?
Na1 W2 O20 W8 45.6(9) 2 . . . ?
O16 W2 O20 Ce2 -165(4) . . . . ?
O15 W2 O20 Ce2 -14.6(16) . . . . ?
O28 W2 O20 Ce2 80.0(16) . . . . ?
O11 W2 O20 Ce2 -106.3(16) . . . . ?
O21 W2 O20 Ce2 164.2(16) . . . . ?
Ce1 W2 O20 Ce2 107.0(16) . . . . ?
Na1 W2 O20 Ce2 -59.8(18) 2 . . . ?
O16 W2 O20 Ce1 88(4) . . . . ?
O15 W2 O20 Ce1 -121.6(8) . . . . ?
O28 W2 O20 Ce1 -26.9(8) . . . . ?
O11 W2 O20 Ce1 146.7(8) . . . . ?
O21 W2 O20 Ce1 57.2(6) . . . . ?
Na1 W2 O20 Ce1 -166.8(3) 2 . . . ?
O10 W8 O20 W2 -176.0(9) . . . . ?
O8 W8 O20 W2 90.1(8) . . . . ?
O11 W8 O20 W2 0.9(7) . . . . ?
O12 W8 O20 W2 -90.1(8) . . . . ?
Ce2 W8 O20 W2 -149.1(9) . . . . ?
K5 W8 O20 W2 141.9(8) 1_455 . . . ?
O10 W8 O20 Ce2 -27.0(8) . . . . ?
O8 W8 O20 Ce2 -120.8(8) . . . . ?
O11 W8 O20 Ce2 150.0(8) . . . . ?
O12 W8 O20 Ce2 59.0(7) . . . . ?
K5 W8 O20 Ce2 -69.1(13) 1_455 . . . ?
O10 W8 O20 Ce1 82.1(15) . . . . ?
O8 W8 O20 Ce1 -11.8(14) . . . . ?
O11 W8 O20 Ce1 -100.9(15) . . . . ?
O12 W8 O20 Ce1 168.1(15) . . . . ?
Ce2 W8 O20 Ce1 109.1(15) . . . . ?
K5 W8 O20 Ce1 40(2) 1_455 . . . ?
O27 Ce2 O20 W2 -123.5(15) . . . . ?
O10 Ce2 O20 W2 127.6(17) . . . . ?
O19 Ce2 O20 W2 3.6(15) . . . . ?
O29 Ce2 O20 W2 -67.3(15) . . . . ?
O26 Ce2 O20 W2 -144.2(16) . . . . ?
O1W Ce2 O20 W2 75.1(17) . . . . ?
O31 Ce2 O20 W2 -39.6(18) . . . . ?
O12 Ce2 O20 W2 63.5(15) . . . . ?
O53 Ce2 O20 W2 170.7(14) . . . . ?
W8 Ce2 O20 W2 105.1(17) . . . . ?
W1 Ce2 O20 W2 -29.2(15) . . . . ?
O27 Ce2 O20 W8 131.4(8) . . . . ?
O10 Ce2 O20 W8 22.4(6) . . . . ?
O19 Ce2 O20 W8 -101.5(6) . . . . ?
O29 Ce2 O20 W8 -172.4(7) . . . . ?
O26 Ce2 O20 W8 110.7(7) . . . . ?
O1W Ce2 O20 W8 -30.1(11) . . . . ?
O31 Ce2 O20 W8 -144.7(5) . . . . ?
O12 Ce2 O20 W8 -41.6(6) . . . . ?
O53 Ce2 O20 W8 65.6(7) . . . . ?
W1 Ce2 O20 W8 -134.3(5) . . . . ?
O27 Ce2 O20 Ce1 -17.4(11) . . . . ?
O10 Ce2 O20 Ce1 -126.3(7) . . . . ?
O19 Ce2 O20 Ce1 109.8(6) . . . . ?
O29 Ce2 O20 Ce1 38.8(6) . . . . ?
O26 Ce2 O20 Ce1 -38.0(6) . . . . ?
O1W Ce2 O20 Ce1 -178.8(7) . . . . ?
O31 Ce2 O20 Ce1 66.6(8) . . . . ?
O12 Ce2 O20 Ce1 169.7(8) . . . . ?
O53 Ce2 O20 Ce1 -83.1(6) . . . . ?
W8 Ce2 O20 Ce1 -148.7(8) . . . . ?
W1 Ce2 O20 Ce1 77.0(4) . . . . ?
O28 Ce1 O20 W2 22.4(7) . . . . ?
O46 Ce1 O20 W2 130.6(8) . . . . ?
O25 Ce1 O20 W2 -103.9(7) . . . . ?
O29 Ce1 O20 W2 110.0(7) . . . . ?
O26 Ce1 O20 W2 -172.1(7) . . . . ?
Cl1 Ce1 O20 W2 -29.7(9) . . . . ?
O21 Ce1 O20 W2 -43.1(6) . . . . ?
O48 Ce1 O20 W2 -147.9(6) . . . . ?
O54 Ce1 O20 W2 66.2(6) . . . . ?
W7 Ce1 O20 W2 -135.1(4) . . . . ?
O28 Ce1 O20 W8 124.5(15) . . . . ?
O46 Ce1 O20 W8 -127.4(14) . . . . ?
O25 Ce1 O20 W8 -1.9(14) . . . . ?
O29 Ce1 O20 W8 -148.0(15) . . . . ?
O26 Ce1 O20 W8 -70.1(14) . . . . ?
Cl1 Ce1 O20 W8 72.3(15) . . . . ?
O21 Ce1 O20 W8 58.9(13) . . . . ?
O48 Ce1 O20 W8 -45.8(16) . . . . ?
O54 Ce1 O20 W8 168.2(12) . . . . ?
W7 Ce1 O20 W8 -33.0(13) . . . . ?
W2 Ce1 O20 W8 102.0(15) . . . . ?
O28 Ce1 O20 Ce2 -126.8(8) . . . . ?
O46 Ce1 O20 Ce2 -18.7(11) . . . . ?
O25 Ce1 O20 Ce2 106.8(7) . . . . ?
O29 Ce1 O20 Ce2 -39.3(6) . . . . ?
O26 Ce1 O20 Ce2 38.6(6) . . . . ?
Cl1 Ce1 O20 Ce2 -179.0(4) . . . . ?
O21 Ce1 O20 Ce2 167.6(8) . . . . ?
O48 Ce1 O20 Ce2 62.9(8) . . . . ?
O54 Ce1 O20 Ce2 -83.1(6) . . . . ?
W7 Ce1 O20 Ce2 75.7(4) . . . . ?
W2 Ce1 O20 Ce2 -149.3(8) . . . . ?
O24 W6 O21 W2 165.2(19) . . . . ?
O7 W6 O21 W2 60(2) . . . . ?
O6 W6 O21 W2 -70(3) . . . . ?
O8 W6 O21 W2 -28.0(19) . . . . ?
O25 W6 O21 W2 -108.2(19) . . . . ?
K2 W6 O21 W2 114.2(17) . . . . ?
Na1 W6 O21 W2 -159.0(14) . . . . ?
O24 W6 O21 Ce1 -85.7(10) . . . . ?
O7 W6 O21 Ce1 169.2(10) . . . . ?
O6 W6 O21 Ce1 38.7(19) . . . . ?
O8 W6 O21 Ce1 81.2(8) . . . . ?
O25 W6 O21 Ce1 1.0(7) . . . . ?
K2 W6 O21 Ce1 -136.6(5) . . . . ?
Na1 W6 O21 Ce1 -49.8(10) . . . . ?
O16 W2 O21 W6 -103.7(19) . . . . ?
O15 W2 O21 W6 75(4) . . . . ?
O28 W2 O21 W6 153(2) . . . . ?
O11 W2 O21 W6 -5.6(19) . . . . ?
O20 W2 O21 W6 70.9(18) . . . . ?
Ce1 W2 O21 W6 116(2) . . . . ?
Na1 W2 O21 W6 -70(2) 2 . . . ?
O16 W2 O21 Ce1 140.2(7) . . . . ?
O15 W2 O21 Ce1 -41(3) . . . . ?
O28 W2 O21 Ce1 36.6(7) . . . . ?
O11 W2 O21 Ce1 -121.6(6) . . . . ?
O20 W2 O21 Ce1 -45.1(5) . . . . ?
Na1 W2 O21 Ce1 174.0(4) 2 . . . ?
O28 Ce1 O21 W6 179.7(11) . . . . ?
O46 Ce1 O21 W6 96(2) . . . . ?
O25 Ce1 O21 W6 -1.1(7) . . . . ?
O29 Ce1 O21 W6 -130.0(8) . . . . ?
O20 Ce1 O21 W6 -98.9(9) . . . . ?
O26 Ce1 O21 W6 -46.7(10) . . . . ?
Cl1 Ce1 O21 W6 90.3(8) . . . . ?
O48 Ce1 O21 W6 17.1(10) . . . . ?
O54 Ce1 O21 W6 161.7(7) . . . . ?
W7 Ce1 O21 W6 -11.2(7) . . . . ?
W2 Ce1 O21 W6 -147.1(12) . . . . ?
O28 Ce1 O21 W2 -33.3(7) . . . . ?
O46 Ce1 O21 W2 -117(2) . . . . ?
O25 Ce1 O21 W2 146.0(8) . . . . ?
O29 Ce1 O21 W2 17.1(9) . . . . ?
O20 Ce1 O21 W2 48.1(6) . . . . ?
O26 Ce1 O21 W2 100.4(7) . . . . ?
Cl1 Ce1 O21 W2 -122.6(6) . . . . ?
O48 Ce1 O21 W2 164.2(5) . . . . ?
O54 Ce1 O21 W2 -51.2(7) . . . . ?
W7 Ce1 O21 W2 135.9(5) . . . . ?
O51 W9 O22 K3 102.2(10) . . . 1_655 ?
O40 W9 O22 K3 -1.4(9) . . . 1_655 ?
O45 W9 O22 K3 -157.9(8) . . . 1_655 ?
O44 W9 O22 K3 -86.0(8) . . . 1_655 ?
O47 W9 O22 K3 -45(3) . . . 1_655 ?
O36 W7 O23 W10 133.7(14) . . . . ?
O25 W7 O23 W10 -120.3(15) . . . . ?
O37 W7 O23 W10 36.7(15) . . . . ?
O48 W7 O23 W10 -38(4) . . . . ?
O26 W7 O23 W10 -39.9(15) . . . . ?
W12 W7 O23 W10 2.9(14) . . . . ?
Ce1 W7 O23 W10 -79.9(14) . . . . ?
K4 W7 O23 W10 82.9(15) . . . . ?
O36 W7 O23 W14 -58.3(14) . . . . ?
O25 W7 O23 W14 47.7(13) . . . . ?
O37 W7 O23 W14 -155.2(13) . . . . ?
O48 W7 O23 W14 130(2) . . . . ?
O26 W7 O23 W14 128.2(12) . . . . ?
W12 W7 O23 W14 170.9(11) . . . . ?
Ce1 W7 O23 W14 88.1(11) . . . . ?
K4 W7 O23 W14 -109.0(11) . . . . ?
O9 W10 O23 W7 112(4) . . . . ?
O5 W10 O23 W7 -97.8(16) . . . . ?
O53 W10 O23 W7 2.6(15) . . . . ?
O4 W10 O23 W7 164.5(17) . . . . ?
O10 W10 O23 W7 83.7(15) . . . . ?
K4 W10 O23 W7 -62.3(14) 3_556 . . . ?
O9 W10 O23 W14 -58(4) . . . . ?
O5 W10 O23 W14 91.6(9) . . . . ?
O53 W10 O23 W14 -168.0(8) . . . . ?
O4 W10 O23 W14 -6.1(7) . . . . ?
O10 W10 O23 W14 -86.9(8) . . . . ?
K4 W10 O23 W14 127.1(6) 3_556 . . . ?
O2 W14 O23 W7 -116(3) . . . . ?
O1 W14 O23 W7 91.2(14) . . . . ?
O4 W14 O23 W7 -165.6(15) . . . . ?
O6 W14 O23 W7 -6.4(12) . . . . ?
O8 W14 O23 W7 -77.3(13) . . . . ?
K5 W14 O23 W7 -155.0(10) 1_455 . . . ?
O2 W14 O23 W10 55(3) . . . . ?
O1 W14 O23 W10 -97.0(9) . . . . ?
O4 W14 O23 W10 6.2(7) . . . . ?
O6 W14 O23 W10 165.4(8) . . . . ?
O8 W14 O23 W10 94.5(8) . . . . ?
K5 W14 O23 W10 16.8(8) 1_455 . . . ?
O7 W6 O24 Na1 -118.6(11) . . . . ?
O21 W6 O24 Na1 137.5(10) . . . . ?
O6 W6 O24 Na1 -18.8(11) . . . . ?
O8 W6 O24 Na1 18(4) . . . . ?
O25 W6 O24 Na1 60.4(10) . . . . ?
K2 W6 O24 Na1 -105.9(12) . . . . ?
O7 W6 O24 Na2 92(2) . . . 4_565 ?
O21 W6 O24 Na2 -12(2) . . . 4_565 ?
O6 W6 O24 Na2 -168(2) . . . 4_565 ?
O8 W6 O24 Na2 -131(3) . . . 4_565 ?
O25 W6 O24 Na2 -89(2) . . . 4_565 ?
K2 W6 O24 Na2 105(2) . . . 4_565 ?
Na1 W6 O24 Na2 -149(3) . . . 4_565 ?
O7 W6 O24 K2 -12.7(11) . . . . ?
O21 W6 O24 K2 -116.6(8) . . . . ?
O6 W6 O24 K2 87.2(9) . . . . ?
O8 W6 O24 K2 124(3) . . . . ?
O25 W6 O24 K2 166.3(8) . . . . ?
Na1 W6 O24 K2 105.9(12) . . . . ?
O11W Na1 O24 W6 28(2) . . . . ?
O18 Na1 O24 W6 81.8(11) 2_545 . . . ?
O12W Na1 O24 W6 -107(2) . . . . ?
O16 Na1 O24 W6 143(3) 2_545 . . . ?
O36 Na1 O24 W6 -40.1(13) . . . . ?
W2 Na1 O24 W6 150.5(9) 2_545 . . . ?
Na2 Na1 O24 W6 -163.6(15) 4_565 . . . ?
K2 Na1 O24 W6 106.9(13) . . . . ?
O11W Na1 O24 Na2 -169(2) . . . 4_565 ?
O18 Na1 O24 Na2 -114.7(8) 2_545 . . 4_565 ?
O12W Na1 O24 Na2 56.4(18) . . . 4_565 ?
O16 Na1 O24 Na2 -53(4) 2_545 . . 4_565 ?
O36 Na1 O24 Na2 123.5(8) . . . 4_565 ?
W6 Na1 O24 Na2 163.6(15) . . . 4_565 ?
W2 Na1 O24 Na2 -45.9(13) 2_545 . . 4_565 ?
K2 Na1 O24 Na2 -89.5(8) . . . 4_565 ?
O11W Na1 O24 K2 -79(2) . . . . ?
O18 Na1 O24 K2 -25.1(8) 2_545 . . . ?
O12W Na1 O24 K2 145.9(18) . . . . ?
O16 Na1 O24 K2 36(4) 2_545 . . . ?
O36 Na1 O24 K2 -146.9(8) . . . . ?
W6 Na1 O24 K2 -106.9(13) . . . . ?
W2 Na1 O24 K2 43.6(13) 2_545 . . . ?
Na2 Na1 O24 K2 89.5(8) 4_565 . . . ?
O9W K2 O24 W6 101.9(14) . . . . ?
O13 K2 O24 W6 -167.3(11) 2_545 . . . ?
O7 K2 O24 W6 8.8(8) . . . . ?
O9 K2 O24 W6 116.8(10) 4_565 . . . ?
O17 K2 O24 W6 -130.6(9) 2_545 . . . ?
O18 K2 O24 W6 -92.3(10) 2_545 . . . ?
O10W K2 O24 W6 -40.4(14) . . . . ?
O16W K2 O24 W6 6(4) 4_465 . . . ?
W4 K2 O24 W6 -157.8(8) 2_545 . . . ?
Na2 K2 O24 W6 147.8(13) 4_565 . . . ?
O9W K2 O24 Na1 -143.7(13) . . . . ?
O13 K2 O24 Na1 -52.9(7) 2_545 . . . ?
O7 K2 O24 Na1 123.2(10) . . . . ?
O9 K2 O24 Na1 -128.8(9) 4_565 . . . ?
O17 K2 O24 Na1 -16.2(10) 2_545 . . . ?
O18 K2 O24 Na1 22.1(7) 2_545 . . . ?
O10W K2 O24 Na1 74.0(12) . . . . ?
O16W K2 O24 Na1 121(3) 4_465 . . . ?
W6 K2 O24 Na1 114.4(13) . . . . ?
W4 K2 O24 Na1 -43.4(7) 2_545 . . . ?
Na2 K2 O24 Na1 -97.8(9) 4_565 . . . ?
O9W K2 O24 Na2 -46.0(12) . . . 4_565 ?
O13 K2 O24 Na2 44.9(6) 2_545 . . 4_565 ?
O7 K2 O24 Na2 -139.0(9) . . . 4_565 ?
O9 K2 O24 Na2 -31.1(12) 4_565 . . 4_565 ?
O17 K2 O24 Na2 81.6(8) 2_545 . . 4_565 ?
O18 K2 O24 Na2 119.9(7) 2_545 . . 4_565 ?
O10W K2 O24 Na2 171.8(12) . . . 4_565 ?
O16W K2 O24 Na2 -142(3) 4_465 . . 4_565 ?
W6 K2 O24 Na2 -147.8(13) . . . 4_565 ?
W4 K2 O24 Na2 54.4(6) 2_545 . . 4_565 ?
O36 W7 O25 W6 65.3(15) . . . . ?
O23 W7 O25 W6 -39.7(14) . . . . ?
O37 W7 O25 W6 -139.3(17) . . . . ?
O48 W7 O25 W6 158.1(14) . . . . ?
O26 W7 O25 W6 -127.3(14) . . . . ?
W12 W7 O25 W6 -130.8(10) . . . . ?
Ce1 W7 O25 W6 -154.8(18) . . . . ?
K4 W7 O25 W6 105.6(13) . . . . ?
O36 W7 O25 Ce1 -139.9(9) . . . . ?
O23 W7 O25 Ce1 115.0(9) . . . . ?
O37 W7 O25 Ce1 15(2) . . . . ?
O48 W7 O25 Ce1 -47.1(8) . . . . ?
O26 W7 O25 Ce1 27.5(8) . . . . ?
W12 W7 O25 Ce1 24.0(10) . . . . ?
K4 W7 O25 Ce1 -99.6(9) . . . . ?
O24 W6 O25 W7 -107.0(15) . . . . ?
O7 W6 O25 W7 68(4) . . . . ?
O21 W6 O25 W7 152.3(15) . . . . ?
O6 W6 O25 W7 -10.1(13) . . . . ?
O8 W6 O25 W7 62.7(14) . . . . ?
K2 W6 O25 W7 -91.2(14) . . . . ?
Na1 W6 O25 W7 -68.0(13) . . . . ?
O24 W6 O25 Ce1 99.4(10) . . . . ?
O7 W6 O25 Ce1 -85(4) . . . . ?
O21 W6 O25 Ce1 -1.2(8) . . . . ?
O6 W6 O25 Ce1 -163.7(9) . . . . ?
O8 W6 O25 Ce1 -90.9(9) . . . . ?
K2 W6 O25 Ce1 115.2(7) . . . . ?
Na1 W6 O25 Ce1 138.4(9) . . . . ?
O28 Ce1 O25 W7 -159.7(8) . . . . ?
O46 Ce1 O25 W7 39.3(11) . . . . ?
O29 Ce1 O25 W7 -50.0(13) . . . . ?
O20 Ce1 O25 W7 -100.0(8) . . . . ?
O26 Ce1 O25 W7 -26.8(8) . . . . ?
Cl1 Ce1 O25 W7 120.7(8) . . . . ?
O21 Ce1 O25 W7 -160.5(11) . . . . ?
O48 Ce1 O25 W7 38.3(7) . . . . ?
O54 Ce1 O25 W7 117(2) . . . . ?
W2 Ce1 O25 W7 -140.4(7) . . . . ?
O28 Ce1 O25 W6 1.7(11) . . . . ?
O46 Ce1 O25 W6 -159.3(8) . . . . ?
O29 Ce1 O25 W6 111.5(10) . . . . ?
O20 Ce1 O25 W6 61.4(8) . . . . ?
O26 Ce1 O25 W6 134.6(10) . . . . ?
Cl1 Ce1 O25 W6 -77.9(7) . . . . ?
O21 Ce1 O25 W6 0.9(6) . . . . ?
O48 Ce1 O25 W6 -160.3(11) . . . . ?
O54 Ce1 O25 W6 -82(2) . . . . ?
W7 Ce1 O25 W6 161.5(14) . . . . ?
W2 Ce1 O25 W6 21.0(7) . . . . ?
O36 W7 O26 W12 -63(4) . . . . ?
O25 W7 O26 W12 -175.7(9) . . . . ?
O23 W7 O26 W12 89.0(8) . . . . ?
O37 W7 O26 W12 -0.6(7) . . . . ?
O48 W7 O26 W12 -90.3(9) . . . . ?
Ce1 W7 O26 W12 -149.7(11) . . . . ?
K4 W7 O26 W12 -30.6(9) . . . . ?
O36 W7 O26 Ce1 87(4) . . . . ?
O25 W7 O26 Ce1 -26.0(7) . . . . ?
O23 W7 O26 Ce1 -121.3(8) . . . . ?
O37 W7 O26 Ce1 149.2(9) . . . . ?
O48 W7 O26 Ce1 59.4(8) . . . . ?
W12 W7 O26 Ce1 149.7(11) . . . . ?
K4 W7 O26 Ce1 119.1(5) . . . . ?
O36 W7 O26 Ce2 -169(3) . . . . ?
O25 W7 O26 Ce2 77.7(18) . . . . ?
O23 W7 O26 Ce2 -17.6(18) . . . . ?
O37 W7 O26 Ce2 -107.1(18) . . . . ?
O48 W7 O26 Ce2 163.1(19) . . . . ?
W12 W7 O26 Ce2 -106.6(19) . . . . ?
Ce1 W7 O26 Ce2 103.7(19) . . . . ?
K4 W7 O26 Ce2 -137.2(15) . . . . ?
O38 W12 O26 W7 -63(5) . . . . ?
O27 W12 O26 W7 -172.5(9) . . . . ?
O47 W12 O26 W7 92.1(8) . . . . ?
O37 W12 O26 W7 0.5(7) . . . . ?
O53 W12 O26 W7 -87.1(8) . . . . ?
Ce2 W12 O26 W7 -147.7(10) . . . . ?
K4 W12 O26 W7 -28.9(9) 3_556 . . . ?
O38 W12 O26 Ce1 -172(4) . . . . ?
O27 W12 O26 Ce1 78.4(18) . . . . ?
O47 W12 O26 Ce1 -17.1(18) . . . . ?
O37 W12 O26 Ce1 -108.6(19) . . . . ?
O53 W12 O26 Ce1 163.7(19) . . . . ?
W7 W12 O26 Ce1 -109(2) . . . . ?
Ce2 W12 O26 Ce1 103.1(19) . . . . ?
K4 W12 O26 Ce1 -138.0(15) 3_556 . . . ?
O38 W12 O26 Ce2 85(4) . . . . ?
O27 W12 O26 Ce2 -24.7(8) . . . . ?
O47 W12 O26 Ce2 -120.2(7) . . . . ?
O37 W12 O26 Ce2 148.3(8) . . . . ?
O53 W12 O26 Ce2 60.6(7) . . . . ?
W7 W12 O26 Ce2 147.7(10) . . . . ?
K4 W12 O26 Ce2 118.8(4) 3_556 . . . ?
O28 Ce1 O26 W7 131.0(9) . . . . ?
O46 Ce1 O26 W7 -105.4(8) . . . . ?
O25 Ce1 O26 W7 21.6(6) . . . . ?
O29 Ce1 O26 W7 -174.8(9) . . . . ?
O20 Ce1 O26 W7 110.7(8) . . . . ?
Cl1 Ce1 O26 W7 -31.4(11) . . . . ?
O21 Ce1 O26 W7 64.2(9) . . . . ?
O48 Ce1 O26 W7 -45.7(7) . . . . ?
O54 Ce1 O26 W7 -147.3(6) . . . . ?
W2 Ce1 O26 W7 105.1(6) . . . . ?
O28 Ce1 O26 W12 -119.5(18) . . . . ?
O46 Ce1 O26 W12 4.1(17) . . . . ?
O25 Ce1 O26 W12 131(2) . . . . ?
O29 Ce1 O26 W12 -65.4(18) . . . . ?
O20 Ce1 O26 W12 -139.8(19) . . . . ?
Cl1 Ce1 O26 W12 78.1(19) . . . . ?
O21 Ce1 O26 W12 173.6(16) . . . . ?
O48 Ce1 O26 W12 63.8(17) . . . . ?
O54 Ce1 O26 W12 -38(2) . . . . ?
W7 Ce1 O26 W12 109(2) . . . . ?
W2 Ce1 O26 W12 -145.5(16) . . . . ?
O28 Ce1 O26 Ce2 -16.2(13) . . . . ?
O46 Ce1 O26 Ce2 107.4(7) . . . . ?
O25 Ce1 O26 Ce2 -125.7(8) . . . . ?
O29 Ce1 O26 Ce2 38.0(6) . . . . ?
O20 Ce1 O26 Ce2 -36.5(6) . . . . ?
Cl1 Ce1 O26 Ce2 -178.6(4) . . . . ?
O21 Ce1 O26 Ce2 -83.0(7) . . . . ?
O48 Ce1 O26 Ce2 167.1(9) . . . . ?
O54 Ce1 O26 Ce2 65.5(9) . . . . ?
W7 Ce1 O26 Ce2 -147.3(11) . . . . ?
W2 Ce1 O26 Ce2 -42.2(6) . . . . ?
O20 Ce2 O26 W7 -66.4(17) . . . . ?
O27 Ce2 O26 W7 128.3(19) . . . . ?
O10 Ce2 O26 W7 4.8(17) . . . . ?
O19 Ce2 O26 W7 -121.6(16) . . . . ?
O29 Ce2 O26 W7 -142.2(19) . . . . ?
O1W Ce2 O26 W7 70(2) . . . . ?
O31 Ce2 O26 W7 171.5(15) . . . . ?
O12 Ce2 O26 W7 -37(2) . . . . ?
O53 Ce2 O26 W7 63.2(16) . . . . ?
W8 Ce2 O26 W7 -27.4(17) . . . . ?
W1 Ce2 O26 W7 -148.0(15) . . . . ?
O20 Ce2 O26 W12 -173.5(8) . . . . ?
O27 Ce2 O26 W12 21.2(7) . . . . ?
O10 Ce2 O26 W12 -102.3(8) . . . . ?
O19 Ce2 O26 W12 131.3(8) . . . . ?
O29 Ce2 O26 W12 110.7(8) . . . . ?
O1W Ce2 O26 W12 -36.9(12) . . . . ?
O31 Ce2 O26 W12 64.4(7) . . . . ?
O12 Ce2 O26 W12 -144.2(6) . . . . ?
O53 Ce2 O26 W12 -43.9(6) . . . . ?
W8 Ce2 O26 W12 -134.6(5) . . . . ?
W1 Ce2 O26 W12 104.9(5) . . . . ?
O20 Ce2 O26 Ce1 37.8(6) . . . . ?
O27 Ce2 O26 Ce1 -127.5(8) . . . . ?
O10 Ce2 O26 Ce1 109.0(8) . . . . ?
O19 Ce2 O26 Ce1 -17.4(13) . . . . ?
O29 Ce2 O26 Ce1 -38.0(6) . . . . ?
O1W Ce2 O26 Ce1 174.4(7) . . . . ?
O31 Ce2 O26 Ce1 -84.3(7) . . . . ?
O12 Ce2 O26 Ce1 67.1(8) . . . . ?
O53 Ce2 O26 Ce1 167.4(9) . . . . ?
W8 Ce2 O26 Ce1 76.7(5) . . . . ?
W1 Ce2 O26 Ce1 -43.9(7) . . . . ?
O38 W12 O27 W5 61.4(16) . . . . ?
O47 W12 O27 W5 -45.6(15) . . . . ?
O37 W12 O27 W5 -144.6(14) . . . . ?
O53 W12 O27 W5 152.4(15) . . . . ?
O26 W12 O27 W5 -129.7(15) . . . . ?
W7 W12 O27 W5 -135.5(11) . . . . ?
Ce2 W12 O27 W5 -157(2) . . . . ?
K4 W12 O27 W5 109.4(14) 3_556 . . . ?
O38 W12 O27 Ce2 -141.7(10) . . . . ?
O47 W12 O27 Ce2 111.3(10) . . . . ?
O37 W12 O27 Ce2 12(2) . . . . ?
O53 W12 O27 Ce2 -50.8(9) . . . . ?
O26 W12 O27 Ce2 27.1(8) . . . . ?
W7 W12 O27 Ce2 21.3(11) . . . . ?
K4 W12 O27 Ce2 -93.8(10) 3_556 . . . ?
O42 W5 O27 W12 79(4) . . . . ?
O30 W5 O27 W12 -105.5(16) . . . . ?
O31 W5 O27 W12 153.0(16) . . . . ?
O45 W5 O27 W12 -6.3(14) . . . . ?
O44 W5 O27 W12 65.4(15) . . . . ?
K1 W5 O27 W12 131.8(11) . . . . ?
O42 W5 O27 Ce2 -76(4) . . . . ?
O30 W5 O27 Ce2 99.0(11) . . . . ?
O31 W5 O27 Ce2 -2.5(9) . . . . ?
O45 W5 O27 Ce2 -161.9(11) . . . . ?
O44 W5 O27 Ce2 -90.1(10) . . . . ?
K1 W5 O27 Ce2 -23.8(15) . . . . ?
O20 Ce2 O27 W12 -47.9(14) . . . . ?
O10 Ce2 O27 W12 41.9(12) . . . . ?
O19 Ce2 O27 W12 -162.7(8) . . . . ?
O29 Ce2 O27 W12 -100.6(10) . . . . ?
O26 Ce2 O27 W12 -26.7(8) . . . . ?
O1W Ce2 O27 W12 118.6(10) . . . . ?
O31 Ce2 O27 W12 -159.7(12) . . . . ?
O12 Ce2 O27 W12 112.6(18) . . . . ?
O53 Ce2 O27 W12 39.3(8) . . . . ?
W8 Ce2 O27 W12 24.2(17) . . . . ?
W1 Ce2 O27 W12 -140.9(8) . . . . ?
O20 Ce2 O27 W5 113.7(10) . . . . ?
O10 Ce2 O27 W5 -156.5(9) . . . . ?
O19 Ce2 O27 W5 -1.1(12) . . . . ?
O29 Ce2 O27 W5 61.0(9) . . . . ?
O26 Ce2 O27 W5 134.9(11) . . . . ?
O1W Ce2 O27 W5 -79.8(10) . . . . ?
O31 Ce2 O27 W5 1.9(7) . . . . ?
O12 Ce2 O27 W5 -86(2) . . . . ?
O53 Ce2 O27 W5 -159.1(12) . . . . ?
W8 Ce2 O27 W5 -174.16(13) . . . . ?
W1 Ce2 O27 W5 20.7(9) . . . . ?
O16 W2 O28 W13 61.6(18) . . . . ?
O15 W2 O28 W13 -40.4(17) . . . . ?
O11 W2 O28 W13 -143.0(16) . . . . ?
O21 W2 O28 W13 155.0(17) . . . . ?
O20 W2 O28 W13 -128.2(17) . . . . ?
Ce1 W2 O28 W13 -157(2) . . . . ?
Na1 W2 O28 W13 17(2) 2 . . . ?
O16 W2 O28 Ce1 -141.7(10) . . . . ?
O15 W2 O28 Ce1 116.3(9) . . . . ?
O11 W2 O28 Ce1 14(3) . . . . ?
O21 W2 O28 Ce1 -48.3(9) . . . . ?
O20 W2 O28 Ce1 28.6(8) . . . . ?
Na1 W2 O28 Ce1 173.4(3) 2 . . . ?
O39 W13 O28 W2 -106.8(17) . . . . ?
O43 W13 O28 W2 51(5) . . . . ?
O54 W13 O28 W2 151.7(18) . . . . ?
O33 W13 O28 W2 -9.0(17) . . . . ?
O32 W13 O28 W2 64.9(16) . . . . ?
K5 W13 O28 W2 122.7(14) . . . . ?
O39 W13 O28 Ce1 98.1(11) . . . . ?
O43 W13 O28 Ce1 -104(5) . . . . ?
O54 W13 O28 Ce1 -3.4(10) . . . . ?
O33 W13 O28 Ce1 -164.2(12) . . . . ?
O32 W13 O28 Ce1 -90.3(10) . . . . ?
K5 W13 O28 Ce1 -32.5(15) . . . . ?
O46 Ce1 O28 W2 -160.3(9) . . . . ?
O25 Ce1 O28 W2 38.3(13) . . . . ?
O29 Ce1 O28 W2 -100.9(10) . . . . ?
O20 Ce1 O28 W2 -28.5(8) . . . . ?
O26 Ce1 O28 W2 -49.2(16) . . . . ?
Cl1 Ce1 O28 W2 119.0(10) . . . . ?
O21 Ce1 O28 W2 39.0(8) . . . . ?
O48 Ce1 O28 W2 120(2) . . . . ?
O54 Ce1 O28 W2 -159.7(13) . . . . ?
W7 Ce1 O28 W2 18.1(18) . . . . ?
O46 Ce1 O28 W13 1.8(13) . . . . ?
O25 Ce1 O28 W13 -159.6(8) . . . . ?
O29 Ce1 O28 W13 61.3(10) . . . . ?
O20 Ce1 O28 W13 133.7(11) . . . . ?
O26 Ce1 O28 W13 113.0(11) . . . . ?
Cl1 Ce1 O28 W13 -78.8(9) . . . . ?
O21 Ce1 O28 W13 -158.8(13) . . . . ?
O48 Ce1 O28 W13 -77(3) . . . . ?
O54 Ce1 O28 W13 2.5(7) . . . . ?
W7 Ce1 O28 W13 -179.73(11) . . . . ?
W2 Ce1 O28 W13 162.2(18) . . . . ?
O52 W3 O29 W1 -66(5) . . . . ?
O44 W3 O29 W1 91.1(8) . . . . ?
O46 W3 O29 W1 -174.0(9) . . . . ?
O41 W3 O29 W1 0.2(7) . . . . ?
O54 W3 O29 W1 -89.9(8) . . . . ?
Ce1 W3 O29 W1 -150.6(10) . . . . ?
K5 W3 O29 W1 -33.5(7) . . . . ?
O52 W3 O29 Ce1 85(5) . . . . ?
O44 W3 O29 Ce1 -118.3(8) . . . . ?
O46 W3 O29 Ce1 -23.4(8) . . . . ?
O41 W3 O29 Ce1 150.8(8) . . . . ?
O54 W3 O29 Ce1 60.7(7) . . . . ?
W1 W3 O29 Ce1 150.6(10) . . . . ?
K5 W3 O29 Ce1 117.1(4) . . . . ?
O52 W3 O29 Ce2 -169(4) . . . . ?
O44 W3 O29 Ce2 -12.7(15) . . . . ?
O46 W3 O29 Ce2 82.2(15) . . . . ?
O41 W3 O29 Ce2 -103.6(16) . . . . ?
O54 W3 O29 Ce2 166.3(16) . . . . ?
W1 W3 O29 Ce2 -103.8(16) . . . . ?
Ce1 W3 O29 Ce2 105.6(16) . . . . ?
K5 W3 O29 Ce2 -137.3(13) . . . . ?
O32 W1 O29 W3 92.2(7) . . . . ?
O19 W1 O29 W3 -173.0(8) . . . . ?
O41 W1 O29 W3 -0.2(7) . . . . ?
O31 W1 O29 W3 -89.1(8) . . . . ?
Ce2 W1 O29 W3 -146.7(10) . . . . ?
K1 W1 O29 W3 -32.4(8) . . . . ?
O32 W1 O29 Ce1 -16.7(18) . . . . ?
O19 W1 O29 Ce1 78.1(18) . . . . ?
O41 W1 O29 Ce1 -109.1(19) . . . . ?
O31 W1 O29 Ce1 162.0(19) . . . . ?
W3 W1 O29 Ce1 -108.9(19) . . . . ?
Ce2 W1 O29 Ce1 104(2) . . . . ?
K1 W1 O29 Ce1 -141.3(15) . . . . ?
O32 W1 O29 Ce2 -121.2(7) . . . . ?
O19 W1 O29 Ce2 -26.3(7) . . . . ?
O41 W1 O29 Ce2 146.5(9) . . . . ?
O31 W1 O29 Ce2 57.6(7) . . . . ?
W3 W1 O29 Ce2 146.7(10) . . . . ?
K1 W1 O29 Ce2 114.2(5) . . . . ?
O28 Ce1 O29 W3 -105.1(7) . . . . ?
O46 Ce1 O29 W3 19.7(7) . . . . ?
O25 Ce1 O29 W3 130.7(8) . . . . ?
O20 Ce1 O29 W3 -175.5(8) . . . . ?
O26 Ce1 O29 W3 108.5(8) . . . . ?
Cl1 Ce1 O29 W3 -35.4(10) . . . . ?
O21 Ce1 O29 W3 -147.0(6) . . . . ?
O48 Ce1 O29 W3 64.0(7) . . . . ?
O54 Ce1 O29 W3 -45.2(5) . . . . ?
W7 Ce1 O29 W3 104.9(5) . . . . ?
W2 Ce1 O29 W3 -136.7(5) . . . . ?
O28 Ce1 O29 W1 3.6(17) . . . . ?
O46 Ce1 O29 W1 128.5(19) . . . . ?
O25 Ce1 O29 W1 -120.5(16) . . . . ?
O20 Ce1 O29 W1 -66.8(17) . . . . ?
O26 Ce1 O29 W1 -142.7(19) . . . . ?
Cl1 Ce1 O29 W1 73(2) . . . . ?
O21 Ce1 O29 W1 -38(2) . . . . ?
O48 Ce1 O29 W1 172.7(16) . . . . ?
O54 Ce1 O29 W1 63.5(16) . . . . ?
W7 Ce1 O29 W1 -146.4(16) . . . . ?
W2 Ce1 O29 W1 -27.9(17) . . . . ?
O28 Ce1 O29 Ce2 108.0(7) . . . . ?
O46 Ce1 O29 Ce2 -127.2(8) . . . . ?
O25 Ce1 O29 Ce2 -16.2(12) . . . . ?
O20 Ce1 O29 Ce2 37.5(6) . . . . ?
O26 Ce1 O29 Ce2 -38.4(7) . . . . ?
Cl1 Ce1 O29 Ce2 177.6(4) . . . . ?
O21 Ce1 O29 Ce2 66.0(8) . . . . ?
O48 Ce1 O29 Ce2 -83.0(7) . . . . ?
O54 Ce1 O29 Ce2 167.9(9) . . . . ?
W7 Ce1 O29 Ce2 -42.0(7) . . . . ?
W2 Ce1 O29 Ce2 76.4(5) . . . . ?
O20 Ce2 O29 W3 -144.8(16) . . . . ?
O27 Ce2 O29 W3 1.4(14) . . . . ?
O10 Ce2 O29 W3 -123.2(14) . . . . ?
O19 Ce2 O29 W3 126.2(16) . . . . ?
O26 Ce2 O29 W3 -67.8(15) . . . . ?
O1W Ce2 O29 W3 78.6(18) . . . . ?
O31 Ce2 O29 W3 61.2(14) . . . . ?
O12 Ce2 O29 W3 170.6(13) . . . . ?
O53 Ce2 O29 W3 -41.0(17) . . . . ?
W8 Ce2 O29 W3 -150.3(13) . . . . ?
W1 Ce2 O29 W3 104.1(16) . . . . ?
O20 Ce2 O29 W1 111.1(7) . . . . ?
O27 Ce2 O29 W1 -102.7(7) . . . . ?
O10 Ce2 O29 W1 132.7(8) . . . . ?
O19 Ce2 O29 W1 22.1(6) . . . . ?
O26 Ce2 O29 W1 -171.9(8) . . . . ?
O1W Ce2 O29 W1 -25.5(13) . . . . ?
O31 Ce2 O29 W1 -42.9(6) . . . . ?
O12 Ce2 O29 W1 66.5(7) . . . . ?
O53 Ce2 O29 W1 -145.1(6) . . . . ?
W8 Ce2 O29 W1 105.6(5) . . . . ?
O20 Ce2 O29 Ce1 -38.8(6) . . . . ?
O27 Ce2 O29 Ce1 107.3(7) . . . . ?
O10 Ce2 O29 Ce1 -17.2(12) . . . . ?
O19 Ce2 O29 Ce1 -127.8(8) . . . . ?
O26 Ce2 O29 Ce1 38.2(6) . . . . ?
O1W Ce2 O29 Ce1 -175.5(8) . . . . ?
O31 Ce2 O29 Ce1 167.2(9) . . . . ?
O12 Ce2 O29 Ce1 -83.5(7) . . . . ?
O53 Ce2 O29 Ce1 65.0(8) . . . . ?
W8 Ce2 O29 Ce1 -44.3(6) . . . . ?
W1 Ce2 O29 Ce1 -149.9(10) . . . . ?
O42 W5 O30 Na2 127(2) . . . . ?
O31 W5 O30 Na2 26(3) . . . . ?
O45 W5 O30 Na2 -132(2) . . . . ?
O27 W5 O30 Na2 -52(2) . . . . ?
O44 W5 O30 Na2 -89(4) . . . . ?
K1 W5 O30 Na2 93(2) . . . . ?
O13 Na2 O30 W5 6(4) 3_566 . . . ?
O24 Na2 O30 W5 130(2) 4_566 . . . ?
O9W Na2 O30 W5 77(3) 4_566 . . . ?
Cl1 Na2 O30 W5 -171(2) 4_566 . . . ?
K2 Na2 O30 W5 70(3) 4_566 . . . ?
Na1 Na2 O30 W5 -175.7(18) 4_566 . . . ?
O42 W5 O31 W1 60(2) . . . . ?
O30 W5 O31 W1 166.5(19) . . . . ?
O45 W5 O31 W1 -63(3) . . . . ?
O27 W5 O31 W1 -107(2) . . . . ?
O44 W5 O31 W1 -27.1(19) . . . . ?
K1 W5 O31 W1 58.4(18) . . . . ?
O42 W5 O31 Ce2 168.5(8) . . . . ?
O30 W5 O31 Ce2 -84.7(9) . . . . ?
O45 W5 O31 Ce2 45.8(18) . . . . ?
O27 W5 O31 Ce2 1.9(7) . . . . ?
O44 W5 O31 Ce2 81.7(7) . . . . ?
K1 W5 O31 Ce2 167.2(8) . . . . ?
O34 W1 O31 W5 -106(2) . . . . ?
O32 W1 O31 W5 74(3) . . . . ?
O19 W1 O31 W5 153(2) . . . . ?
O41 W1 O31 W5 -7.1(19) . . . . ?
O29 W1 O31 W5 69.5(19) . . . . ?
W3 W1 O31 W5 26.2(18) . . . . ?
Ce2 W1 O31 W5 114(2) . . . . ?
K1 W1 O31 W5 -60.3(18) . . . . ?
O34 W1 O31 Ce2 139.2(7) . . . . ?
O32 W1 O31 Ce2 -41(3) . . . . ?
O19 W1 O31 Ce2 38.2(6) . . . . ?
O41 W1 O31 Ce2 -121.6(7) . . . . ?
O29 W1 O31 Ce2 -44.9(6) . . . . ?
W3 W1 O31 Ce2 -88.3(3) . . . . ?
K1 W1 O31 Ce2 -174.8(5) . . . . ?
O20 Ce2 O31 W5 -132.6(7) . . . . ?
O27 Ce2 O31 W5 -2.1(8) . . . . ?
O10 Ce2 O31 W5 87(2) . . . . ?
O19 Ce2 O31 W5 174.8(10) . . . . ?
O29 Ce2 O31 W5 -101.9(9) . . . . ?
O26 Ce2 O31 W5 -49.0(9) . . . . ?
O1W Ce2 O31 W5 89.4(9) . . . . ?
O12 Ce2 O31 W5 157.0(7) . . . . ?
O53 Ce2 O31 W5 15.8(9) . . . . ?
W8 Ce2 O31 W5 173.55(14) . . . . ?
W1 Ce2 O31 W5 -150.0(11) . . . . ?
O20 Ce2 O31 W1 17.4(9) . . . . ?
O27 Ce2 O31 W1 147.9(9) . . . . ?
O10 Ce2 O31 W1 -123.0(17) . . . . ?
O19 Ce2 O31 W1 -35.2(6) . . . . ?
O29 Ce2 O31 W1 48.1(6) . . . . ?
O26 Ce2 O31 W1 101.0(7) . . . . ?
O1W Ce2 O31 W1 -120.6(8) . . . . ?
O12 Ce2 O31 W1 -52.9(7) . . . . ?
O53 Ce2 O31 W1 165.8(5) . . . . ?
W8 Ce2 O31 W1 -36.4(11) . . . . ?
O34 W1 O32 W11 -55.6(12) . . . . ?
O19 W1 O32 W11 47.2(11) . . . . ?
O41 W1 O32 W11 -155.6(11) . . . . ?
O31 W1 O32 W11 124(2) . . . . ?
O29 W1 O32 W11 128.4(11) . . . . ?
W3 W1 O32 W11 170.8(10) . . . . ?
Ce2 W1 O32 W11 88.7(10) . . . . ?
K1 W1 O32 W11 -107.5(9) . . . . ?
O34 W1 O32 W13 136.4(12) . . . . ?
O19 W1 O32 W13 -120.8(12) . . . . ?
O41 W1 O32 W13 36.4(12) . . . . ?
O31 W1 O32 W13 -44(3) . . . . ?
O29 W1 O32 W13 -39.6(12) . . . . ?
W3 W1 O32 W13 2.8(11) . . . . ?
Ce2 W1 O32 W13 -79.3(11) . . . . ?
K1 W1 O32 W13 84.4(12) . . . . ?
O35 W11 O32 W1 90.1(13) . . . . ?
O18 W11 O32 W1 -112(3) . . . . ?
O17 W11 O32 W1 -5.7(11) . . . . ?
O33 W11 O32 W1 -166.4(13) . . . . ?
O15 W11 O32 W1 -79.8(11) . . . . ?
K1 W11 O32 W1 47.1(10) 3_666 . . . ?
K2 W11 O32 W1 -2.2(14) 2 . . . ?
O35 W11 O32 W13 -98.4(9) . . . . ?
O18 W11 O32 W13 59(3) . . . . ?
O17 W11 O32 W13 165.8(7) . . . . ?
O33 W11 O32 W13 5.2(7) . . . . ?
O15 W11 O32 W13 91.8(6) . . . . ?
K1 W11 O32 W13 -141.3(5) 3_666 . . . ?
K2 W11 O32 W13 169.3(2) 2 . . . ?
O39 W13 O32 W1 124(3) . . . . ?
O43 W13 O32 W1 -99.5(13) . . . . ?
O54 W13 O32 W1 3.0(12) . . . . ?
O33 W13 O32 W1 165.5(14) . . . . ?
O28 W13 O32 W1 83.2(12) . . . . ?
K5 W13 O32 W1 -61.9(11) . . . . ?
O39 W13 O32 W11 -47(3) . . . . ?
O43 W13 O32 W11 89.7(8) . . . . ?
O54 W13 O32 W11 -167.8(8) . . . . ?
O33 W13 O32 W11 -5.3(7) . . . . ?
O28 W13 O32 W11 -87.6(7) . . . . ?
K5 W13 O32 W11 127.3(5) . . . . ?
O39 W13 O33 W11 178.3(11) . . . . ?
O43 W13 O33 W11 -80.9(13) . . . . ?
O54 W13 O33 W11 46(3) . . . . ?
O28 W13 O33 W11 89.3(12) . . . . ?
O32 W13 O33 W11 6.9(9) . . . . ?
K5 W13 O33 W11 -53.9(13) . . . . ?
O35 W11 O33 W13 77.2(13) . . . . ?
O18 W11 O33 W13 -174.9(12) . . . . ?
O17 W11 O33 W13 -50(2) . . . . ?
O32 W11 O33 W13 -7.1(10) . . . . ?
O15 W11 O33 W13 -86.1(11) . . . . ?
K1 W11 O33 W13 50.8(16) 3_666 . . . ?
K2 W11 O33 W13 -165.9(4) 2 . . . ?
O32 W1 O34 K1 27.9(15) . . . 3_666 ?
O19 W1 O34 K1 -69.0(15) . . . 3_666 ?
O41 W1 O34 K1 121.6(13) . . . 3_666 ?
O31 W1 O34 K1 -152.0(13) . . . 3_666 ?
W3 W1 O34 K1 127.9(10) . . . 3_666 ?
Ce2 W1 O34 K1 -102.8(14) . . . 3_666 ?
K1 W1 O34 K1 148.6(18) . . . 3_666 ?
O32 W1 O34 K1 -120.6(7) . . . . ?
O19 W1 O34 K1 142.4(7) . . . . ?
O41 W1 O34 K1 -27.0(9) . . . . ?
O31 W1 O34 K1 59.4(8) . . . . ?
W3 W1 O34 K1 -20.7(12) . . . . ?
Ce2 W1 O34 K1 108.6(7) . . . . ?
O17W K1 O34 W1 90.0(12) . . . . ?
O42 K1 O34 W1 -45.2(10) . . . . ?
O35 K1 O34 W1 -135.6(9) 3_666 . . . ?
O34 K1 O34 W1 154.7(15) 3_666 . . . ?
O16W K1 O34 W1 7(2) . . . . ?
O17 K1 O34 W1 165.1(8) 3_666 . . . ?
O41 K1 O34 W1 20.0(7) . . . . ?
O15W K1 O34 W1 -127.3(12) . . . . ?
W11 K1 O34 W1 -159.7(6) 3_666 . . . ?
W5 K1 O34 W1 -42.6(7) . . . . ?
O17W K1 O34 K1 -64.7(11) . . . 3_666 ?
O42 K1 O34 K1 160.1(9) . . . 3_666 ?
O35 K1 O34 K1 69.8(9) 3_666 . . 3_666 ?
O34 K1 O34 K1 0.0 3_666 . . 3_666 ?
O16W K1 O34 K1 -148.1(18) . . . 3_666 ?
O17 K1 O34 K1 10.4(12) 3_666 . . 3_666 ?
O41 K1 O34 K1 -134.7(11) . . . 3_666 ?
O15W K1 O34 K1 78.1(10) . . . 3_666 ?
W1 K1 O34 K1 -154.7(15) . . . 3_666 ?
W11 K1 O34 K1 45.6(9) 3_666 . . 3_666 ?
W5 K1 O34 K1 162.8(9) . . . 3_666 ?
O18 W11 O35 K1 103.7(11) . . . 3_666 ?
O17 W11 O35 K1 2.5(11) . . . 3_666 ?
O33 W11 O35 K1 -155.0(10) . . . 3_666 ?
O32 W11 O35 K1 -82.2(10) . . . 3_666 ?
O15 W11 O35 K1 -47(4) . . . 3_666 ?
K2 W11 O35 K1 53.2(9) 2 . . 3_666 ?
O25 W7 O36 Na1 -3.5(12) . . . . ?
O23 W7 O36 Na1 95.3(11) . . . . ?
O37 W7 O36 Na1 -173.9(10) . . . . ?
O48 W7 O36 Na1 -87.4(11) . . . . ?
O26 W7 O36 Na1 -114(3) . . . . ?
W12 W7 O36 Na1 -165.8(5) . . . . ?
Ce1 W7 O36 Na1 -39.6(15) . . . . ?
K4 W7 O36 Na1 -151.4(15) . . . . ?
O25 W7 O36 K4 147.9(7) . . . . ?
O23 W7 O36 K4 -113.3(8) . . . . ?
O37 W7 O36 K4 -22.5(9) . . . . ?
O48 W7 O36 K4 64.1(9) . . . . ?
O26 W7 O36 K4 38(4) . . . . ?
W12 W7 O36 K4 -14.4(12) . . . . ?
Ce1 W7 O36 K4 111.8(7) . . . . ?
O11W Na1 O36 W7 -118(2) . . . . ?
O24 Na1 O36 W7 -2.9(14) . . . . ?
O18 Na1 O36 W7 -95.1(13) 2_545 . . . ?
O12W Na1 O36 W7 84(2) . . . . ?
O16 Na1 O36 W7 176.2(11) 2_545 . . . ?
W6 Na1 O36 W7 -19.5(10) . . . . ?
W2 Na1 O36 W7 169.1(8) 2_545 . . . ?
Na2 Na1 O36 W7 38.1(14) 4_565 . . . ?
K2 Na1 O36 W7 -33.9(16) . . . . ?
O11W Na1 O36 K4 101(2) . . . . ?
O24 Na1 O36 K4 -144.3(10) . . . . ?
O18 Na1 O36 K4 123.6(11) 2_545 . . . ?
O12W Na1 O36 K4 -58(2) . . . . ?
O16 Na1 O36 K4 34.9(12) 2_545 . . . ?
W6 Na1 O36 K4 -160.8(10) . . . . ?
W2 Na1 O36 K4 27.8(14) 2_545 . . . ?
Na2 Na1 O36 K4 -103.3(10) 4_565 . . . ?
K2 Na1 O36 K4 -175.2(7) . . . . ?
O5 K4 O36 W7 -115.0(18) 3_556 . . . ?
O14W K4 O36 W7 14.1(13) . . . . ?
O49 K4 O36 W7 -51.7(10) . . . . ?
O37 K4 O36 W7 17.2(7) . . . . ?
O13W K4 O36 W7 -146.4(14) . . . . ?
O37 K4 O36 W7 98.9(9) 3_556 . . . ?
O38 K4 O36 W7 146.5(9) 3_556 . . . ?
O14W K4 O36 W7 95.9(10) 3_556 . . . ?
W12 K4 O36 W7 130.9(7) 3_556 . . . ?
K4 K4 O36 W7 59.6(8) 3_556 . . . ?
O5 K4 O36 Na1 30(3) 3_556 . . . ?
O14W K4 O36 Na1 159.1(11) . . . . ?
O49 K4 O36 Na1 93.4(12) . . . . ?
O37 K4 O36 Na1 162.3(13) . . . . ?
O13W K4 O36 Na1 -1.3(14) . . . . ?
O37 K4 O36 Na1 -116.1(11) 3_556 . . . ?
O38 K4 O36 Na1 -68.5(11) 3_556 . . . ?
O14W K4 O36 Na1 -119.0(13) 3_556 . . . ?
W7 K4 O36 Na1 145.1(17) . . . . ?
W12 K4 O36 Na1 -84.0(11) 3_556 . . . ?
K4 K4 O36 Na1 -155.3(11) 3_556 . . . ?
O36 W7 O37 W12 168.8(10) . . . . ?
O25 W7 O37 W12 13(3) . . . . ?
O23 W7 O37 W12 -87.9(10) . . . . ?
O48 W7 O37 W12 74.9(10) . . . . ?
O26 W7 O37 W12 0.7(9) . . . . ?
Ce1 W7 O37 W12 24.2(11) . . . . ?
K4 W7 O37 W12 147.3(12) . . . . ?
O36 W7 O37 K4 21.6(9) . . . . ?
O25 W7 O37 K4 -134.5(18) . . . . ?
O23 W7 O37 K4 124.8(8) . . . . ?
O48 W7 O37 K4 -72.4(7) . . . . ?
O26 W7 O37 K4 -146.6(8) . . . . ?
W12 W7 O37 K4 -147.3(12) . . . . ?
Ce1 W7 O37 K4 -123.0(4) . . . . ?
O36 W7 O37 K4 -63.0(13) . . . 3_556 ?
O25 W7 O37 K4 141.0(16) . . . 3_556 ?
O23 W7 O37 K4 40.3(13) . . . 3_556 ?
O48 W7 O37 K4 -157.0(13) . . . 3_556 ?
O26 W7 O37 K4 128.8(13) . . . 3_556 ?
W12 W7 O37 K4 128.2(17) . . . 3_556 ?
Ce1 W7 O37 K4 152.4(9) . . . 3_556 ?
K4 W7 O37 K4 -84.5(12) . . . 3_556 ?
O38 W12 O37 W7 168.9(10) . . . . ?
O27 W12 O37 W7 15(2) . . . . ?
O47 W12 O37 W7 -85.6(10) . . . . ?
O53 W12 O37 W7 77.2(10) . . . . ?
O26 W12 O37 W7 -0.7(9) . . . . ?
Ce2 W12 O37 W7 23.1(10) . . . . ?
K4 W12 O37 W7 145.3(12) 3_556 . . . ?
O38 W12 O37 K4 -61.9(13) . . . . ?
O27 W12 O37 K4 143.7(16) . . . . ?
O47 W12 O37 K4 43.6(12) . . . . ?
O53 W12 O37 K4 -153.6(12) . . . . ?
O26 W12 O37 K4 128.5(13) . . . . ?
W7 W12 O37 K4 129.2(17) . . . . ?
Ce2 W12 O37 K4 152.3(9) . . . . ?
K4 W12 O37 K4 -85.5(12) 3_556 . . . ?
O38 W12 O37 K4 23.6(9) . . . 3_556 ?
O27 W12 O37 K4 -130.8(16) . . . 3_556 ?
O47 W12 O37 K4 129.1(8) . . . 3_556 ?
O53 W12 O37 K4 -68.1(7) . . . 3_556 ?
O26 W12 O37 K4 -146.0(8) . . . 3_556 ?
W7 W12 O37 K4 -145.3(12) . . . 3_556 ?
Ce2 W12 O37 K4 -122.2(4) . . . 3_556 ?
O5 K4 O37 W7 142.9(8) 3_556 . . . ?
O14W K4 O37 W7 161.6(9) . . . . ?
O36 K4 O37 W7 -15.6(6) . . . . ?
O49 K4 O37 W7 90.9(8) . . . . ?
O13W K4 O37 W7 5.2(16) . . . . ?
O37 K4 O37 W7 -133.8(8) 3_556 . . . ?
O38 K4 O37 W7 -78.5(8) 3_556 . . . ?
O14W K4 O37 W7 -81.4(8) 3_556 . . . ?
W12 K4 O37 W7 -109.5(6) 3_556 . . . ?
K4 K4 O37 W7 -133.8(8) 3_556 . . . ?
O5 K4 O37 W12 8.9(17) 3_556 . . . ?
O14W K4 O37 W12 27.6(12) . . . . ?
O36 K4 O37 W12 -149.6(14) . . . . ?
O49 K4 O37 W12 -43.2(12) . . . . ?
O13W K4 O37 W12 -128.8(17) . . . . ?
O37 K4 O37 W12 92.2(12) 3_556 . . . ?
O38 K4 O37 W12 147.5(11) 3_556 . . . ?
O14W K4 O37 W12 144.5(13) 3_556 . . . ?
W7 K4 O37 W12 -134.0(16) . . . . ?
W12 K4 O37 W12 116.5(11) 3_556 . . . ?
K4 K4 O37 W12 92.2(12) 3_556 . . . ?
O5 K4 O37 K4 -83.3(8) 3_556 . . 3_556 ?
O14W K4 O37 K4 -64.6(7) . . . 3_556 ?
O36 K4 O37 K4 118.2(7) . . . 3_556 ?
O49 K4 O37 K4 -135.4(7) . . . 3_556 ?
O13W K4 O37 K4 139.0(14) . . . 3_556 ?
O37 K4 O37 K4 0.0 3_556 . . 3_556 ?
O38 K4 O37 K4 55.3(7) 3_556 . . 3_556 ?
O14W K4 O37 K4 52.3(6) 3_556 . . 3_556 ?
W7 K4 O37 K4 133.8(8) . . . 3_556 ?
W12 K4 O37 K4 24.3(5) 3_556 . . 3_556 ?
O27 W12 O38 K4 145.4(8) . . . 3_556 ?
O47 W12 O38 K4 -115.8(8) . . . 3_556 ?
O37 W12 O38 K4 -22.9(9) . . . 3_556 ?
O53 W12 O38 K4 61.8(8) . . . 3_556 ?
O26 W12 O38 K4 38(5) . . . 3_556 ?
W7 W12 O38 K4 -14.7(12) . . . 3_556 ?
Ce2 W12 O38 K4 112.1(7) . . . 3_556 ?
O51 W9 O40 W15 82.8(12) . . . . ?
O22 W9 O40 W15 -173.4(11) . . . . ?
O45 W9 O40 W15 -46(2) . . . . ?
O44 W9 O40 W15 -82.9(10) . . . . ?
O47 W9 O40 W15 -7.2(9) . . . . ?
K3 W9 O40 W15 -174.7(14) 1_655 . . . ?
O51 W9 O40 K3 -102.4(9) . . . 1_655 ?
O22 W9 O40 K3 1.4(9) . . . 1_655 ?
O45 W9 O40 K3 128.6(15) . . . 1_655 ?
O44 W9 O40 K3 91.8(7) . . . 1_655 ?
O47 W9 O40 K3 167.5(8) . . . 1_655 ?
O50 W15 O40 W9 177.3(11) . . . . ?
O49 W15 O40 W9 -78.2(12) . . . . ?
O48 W15 O40 W9 43(2) . . . . ?
O47 W15 O40 W9 7.3(9) . . . . ?
O46 W15 O40 W9 89.8(11) . . . . ?
K4 W15 O40 W9 -54.8(12) . . . . ?
K3 W15 O40 W9 -80.7(9) 3_556 . . . ?
O50 W15 O40 K3 4.8(14) . . . 1_655 ?
O49 W15 O40 K3 109.4(13) . . . 1_655 ?
O48 W15 O40 K3 -129.3(15) . . . 1_655 ?
O47 W15 O40 K3 -165.2(13) . . . 1_655 ?
O46 W15 O40 K3 -82.7(12) . . . 1_655 ?
K4 W15 O40 K3 132.7(9) . . . 1_655 ?
K3 W15 O40 K3 106.8(11) 3_556 . . 1_655 ?
O34 W1 O41 W3 171.7(10) . . . . ?
O32 W1 O41 W3 -86.8(10) . . . . ?
O19 W1 O41 W3 18(3) . . . . ?
O31 W1 O41 W3 76.8(10) . . . . ?
O29 W1 O41 W3 0.2(8) . . . . ?
Ce2 W1 O41 W3 25.3(11) . . . . ?
K1 W1 O41 W3 145.4(12) . . . . ?
O34 W1 O41 K5 -66.0(13) . . . . ?
O32 W1 O41 K5 35.6(12) . . . . ?
O19 W1 O41 K5 140.6(15) . . . . ?
O31 W1 O41 K5 -160.9(12) . . . . ?
O29 W1 O41 K5 122.6(12) . . . . ?
W3 W1 O41 K5 122.4(17) . . . . ?
Ce2 W1 O41 K5 147.7(8) . . . . ?
K1 W1 O41 K5 -92.2(11) . . . . ?
O34 W1 O41 K1 26.2(9) . . . . ?
O32 W1 O41 K1 127.8(7) . . . . ?
O19 W1 O41 K1 -127.1(17) . . . . ?
O31 W1 O41 K1 -68.7(7) . . . . ?
O29 W1 O41 K1 -145.2(7) . . . . ?
W3 W1 O41 K1 -145.4(12) . . . . ?
Ce2 W1 O41 K1 -120.1(4) . . . . ?
O52 W3 O41 W1 170.1(10) . . . . ?
O44 W3 O41 W1 -88.5(10) . . . . ?
O46 W3 O41 W1 13(3) . . . . ?
O54 W3 O41 W1 75.7(10) . . . . ?
O29 W3 O41 W1 -0.2(8) . . . . ?
Ce1 W3 O41 W1 21.6(11) . . . . ?
K5 W3 O41 W1 139.4(13) . . . . ?
O52 W3 O41 K5 30.8(9) . . . . ?
O44 W3 O41 K5 132.2(8) . . . . ?
O46 W3 O41 K5 -125.9(19) . . . . ?
O54 W3 O41 K5 -63.6(7) . . . . ?
O29 W3 O41 K5 -139.6(8) . . . . ?
W1 W3 O41 K5 -139.4(13) . . . . ?
Ce1 W3 O41 K5 -117.7(4) . . . . ?
O52 W3 O41 K1 -63.7(13) . . . . ?
O44 W3 O41 K1 37.7(12) . . . . ?
O46 W3 O41 K1 139.6(19) . . . . ?
O54 W3 O41 K1 -158.1(12) . . . . ?
O29 W3 O41 K1 125.9(12) . . . . ?
W1 W3 O41 K1 126.2(16) . . . . ?
Ce1 W3 O41 K1 147.8(9) . . . . ?
K5 W3 O41 K1 -94.5(12) . . . . ?
O17W K5 O41 W1 97.8(13) . . . . ?
O43 K5 O41 W1 -39.9(12) . . . . ?
O3 K5 O41 W1 68(2) 1_655 . . . ?
O4 K5 O41 W1 177.0(10) 1_655 . . . ?
O2 K5 O41 W1 -116.9(11) 1_655 . . . ?
O15W K5 O41 W1 29.2(12) 3_666 . . . ?
O52 K5 O41 W1 -149.0(14) . . . . ?
O54 K5 O41 W1 -84.6(12) . . . . ?
W3 K5 O41 W1 -128.7(16) . . . . ?
W14 K5 O41 W1 -149.3(9) 1_655 . . . ?
W13 K5 O41 W1 -54.7(10) . . . . ?
O17W K5 O41 W3 -133.5(10) . . . . ?
O43 K5 O41 W3 88.8(8) . . . . ?
O3 K5 O41 W3 -163.3(13) 1_655 . . . ?
O4 K5 O41 W3 -54.3(10) 1_655 . . . ?
O2 K5 O41 W3 11.8(10) 1_655 . . . ?
O15W K5 O41 W3 157.9(9) 3_666 . . . ?
O52 K5 O41 W3 -20.2(6) . . . . ?
O54 K5 O41 W3 44.1(6) . . . . ?
W14 K5 O41 W3 -20.6(10) 1_655 . . . ?
W13 K5 O41 W3 74.1(6) . . . . ?
O17W K5 O41 K1 2.3(8) . . . . ?
O43 K5 O41 K1 -135.4(6) . . . . ?
O3 K5 O41 K1 -27.5(19) 1_655 . . . ?
O4 K5 O41 K1 81.5(7) 1_655 . . . ?
O2 K5 O41 K1 147.6(6) 1_655 . . . ?
O15W K5 O41 K1 -66.3(7) 3_666 . . . ?
O52 K5 O41 K1 115.5(7) . . . . ?
O54 K5 O41 K1 179.9(8) . . . . ?
W3 K5 O41 K1 135.8(10) . . . . ?
W14 K5 O41 K1 115.2(4) 1_655 . . . ?
W13 K5 O41 K1 -150.2(5) . . . . ?
O17W K1 O41 W1 -132.4(10) . . . . ?
O42 K1 O41 W1 93.5(8) . . . . ?
O35 K1 O41 W1 41.1(18) 3_666 . . . ?
O34 K1 O41 W1 -58.2(8) 3_666 . . . ?
O16W K1 O41 W1 151.8(14) . . . . ?
O34 K1 O41 W1 -18.2(6) . . . . ?
O17 K1 O41 W1 -123.7(13) 3_666 . . . ?
O15W K1 O41 W1 8.4(9) . . . . ?
W5 K1 O41 W1 77.4(6) . . . . ?
O17W K1 O41 W3 95.6(13) . . . . ?
O42 K1 O41 W3 -38.5(11) . . . . ?
O35 K1 O41 W3 -90.8(19) 3_666 . . . ?
O34 K1 O41 W3 169.8(11) 3_666 . . . ?
O16W K1 O41 W3 19.9(16) . . . . ?
O34 K1 O41 W3 -150.2(13) . . . . ?
O17 K1 O41 W3 104.3(16) 3_666 . . . ?
O15W K1 O41 W3 -123.6(12) . . . . ?
W1 K1 O41 W3 -132.0(15) . . . . ?
W5 K1 O41 W3 -54.6(10) . . . . ?
O17W K1 O41 K5 -2.3(9) . . . . ?
O42 K1 O41 K5 -136.5(7) . . . . ?
O35 K1 O41 K5 171.2(14) 3_666 . . . ?
O34 K1 O41 K5 71.9(7) 3_666 . . . ?
O16W K1 O41 K5 -78.1(13) . . . . ?
O34 K1 O41 K5 111.9(7) . . . . ?
O17 K1 O41 K5 6.3(15) 3_666 . . . ?
O15W K1 O41 K5 138.4(7) . . . . ?
W1 K1 O41 K5 130.1(9) . . . . ?
W5 K1 O41 K5 -152.5(6) . . . . ?
O30 W5 O42 K1 -106.0(13) . . . . ?
O31 W5 O42 K1 -2.3(13) . . . . ?
O45 W5 O42 K1 152.5(12) . . . . ?
O27 W5 O42 K1 69(4) . . . . ?
O44 W5 O42 K1 82.6(12) . . . . ?
O17W K1 O42 W5 -110.8(15) . . . . ?
O35 K1 O42 W5 115.3(13) 3_666 . . . ?
O34 K1 O42 W5 48(2) 3_666 . . . ?
O16W K1 O42 W5 -129(2) . . . . ?
O34 K1 O42 W5 7.5(14) . . . . ?
O17 K1 O42 W5 157.5(10) 3_666 . . . ?
O41 K1 O42 W5 -43.4(12) . . . . ?
O15W K1 O42 W5 60.5(13) . . . . ?
W1 K1 O42 W5 -12.2(11) . . . . ?
W11 K1 O42 W5 131.3(11) 3_666 . . . ?
O39 W13 O43 K5 -117.9(11) . . . . ?
O54 W13 O43 K5 -13.8(12) . . . . ?
O33 W13 O43 K5 143.5(11) . . . . ?
O28 W13 O43 K5 85(5) . . . . ?
O32 W13 O43 K5 71.0(10) . . . . ?
O17W K5 O43 W13 -113.4(14) . . . . ?
O3 K5 O43 W13 166.4(10) 1_655 . . . ?
O4 K5 O43 W13 94.0(14) 1_655 . . . ?
O41 K5 O43 W13 -34.0(11) . . . . ?
O2 K5 O43 W13 88.2(11) 1_655 . . . ?
O15W K5 O43 W13 -115.7(13) 3_666 . . . ?
O52 K5 O43 W13 21.1(12) . . . . ?
O54 K5 O43 W13 9.0(8) . . . . ?
W3 K5 O43 W13 -1.8(10) . . . . ?
W14 K5 O43 W13 90.8(11) 1_655 . . . ?
O52 W3 O44 W9 -53.7(14) . . . . ?
O46 W3 O44 W9 50.5(13) . . . . ?
O41 W3 O44 W9 -153.8(12) . . . . ?
O54 W3 O44 W9 127(3) . . . . ?
O29 W3 O44 W9 130.5(12) . . . . ?
W1 W3 O44 W9 173.3(11) . . . . ?
Ce1 W3 O44 W9 90.4(11) . . . . ?
K5 W3 O44 W9 -111.1(11) . . . . ?
O52 W3 O44 W5 132.3(14) . . . . ?
O46 W3 O44 W5 -123.6(13) . . . . ?
O41 W3 O44 W5 32.2(14) . . . . ?
O54 W3 O44 W5 -47(4) . . . . ?
O29 W3 O44 W5 -43.5(13) . . . . ?
W1 W3 O44 W5 -0.7(12) . . . . ?
Ce1 W3 O44 W5 -83.6(13) . . . . ?
K5 W3 O44 W5 74.9(14) . . . . ?
O51 W9 O44 W3 -125(3) . . . . ?
O22 W9 O44 W3 86.9(14) . . . . ?
O40 W9 O44 W3 -8.3(12) . . . . ?
O45 W9 O44 W3 -170.4(15) . . . . ?
O47 W9 O44 W3 -80.3(12) . . . . ?
K3 W9 O44 W3 40.1(12) 1_655 . . . ?
O51 W9 O44 W5 51(3) . . . . ?
O22 W9 O44 W5 -97.4(9) . . . . ?
O40 W9 O44 W5 167.4(8) . . . . ?
O45 W9 O44 W5 5.3(7) . . . . ?
O47 W9 O44 W5 95.4(7) . . . . ?
K3 W9 O44 W5 -144.2(6) 1_655 . . . ?
O42 W5 O44 W3 -90.2(15) . . . . ?
O30 W5 O44 W3 124(3) . . . . ?
O31 W5 O44 W3 8.4(14) . . . . ?
O45 W5 O44 W3 170.2(16) . . . . ?
O27 W5 O44 W3 86.6(14) . . . . ?
K1 W5 O44 W3 -57.4(13) . . . . ?
O42 W5 O44 W9 94.4(9) . . . . ?
O30 W5 O44 W9 -51(4) . . . . ?
O31 W5 O44 W9 -166.9(8) . . . . ?
O45 W5 O44 W9 -5.1(7) . . . . ?
O27 W5 O44 W9 -88.8(7) . . . . ?
K1 W5 O44 W9 127.2(6) . . . . ?
O51 W9 O45 W5 -175.9(12) . . . . ?
O22 W9 O45 W5 79.9(12) . . . . ?
O40 W9 O45 W5 -46(2) . . . . ?
O44 W9 O45 W5 -7.0(10) . . . . ?
O47 W9 O45 W5 -82.5(11) . . . . ?
K3 W9 O45 W5 52.2(16) 1_655 . . . ?
O42 W5 O45 W9 -77.4(12) . . . . ?
O30 W5 O45 W9 176.3(12) . . . . ?
O31 W5 O45 W9 45(2) . . . . ?
O27 W5 O45 W9 88.7(12) . . . . ?
O44 W5 O45 W9 7.0(10) . . . . ?
K1 W5 O45 W9 -59.2(13) . . . . ?
O52 W3 O46 W15 63.2(16) . . . . ?
O44 W3 O46 W15 -39.4(16) . . . . ?
O41 W3 O46 W15 -140.5(15) . . . . ?
O54 W3 O46 W15 156.4(16) . . . . ?
O29 W3 O46 W15 -127.0(16) . . . . ?
W1 W3 O46 W15 -131.8(11) . . . . ?
Ce1 W3 O46 W15 -152(2) . . . . ?
K5 W3 O46 W15 116.1(13) . . . . ?
O52 W3 O46 Ce1 -145.1(9) . . . . ?
O44 W3 O46 Ce1 112.4(10) . . . . ?
O41 W3 O46 Ce1 11(3) . . . . ?
O54 W3 O46 Ce1 -51.8(9) . . . . ?
O29 W3 O46 Ce1 24.8(8) . . . . ?
W1 W3 O46 Ce1 20.0(12) . . . . ?
K5 W3 O46 Ce1 -92.2(10) . . . . ?
O50 W15 O46 W3 -109.5(16) . . . . ?
O49 W15 O46 W3 70(5) . . . . ?
O48 W15 O46 W3 147.1(17) . . . . ?
O40 W15 O46 W3 -10.2(14) . . . . ?
O47 W15 O46 W3 61.7(15) . . . . ?
K4 W15 O46 W3 124.2(11) . . . . ?
K3 W15 O46 W3 6(2) 3_556 . . . ?
O50 W15 O46 Ce1 100.1(11) . . . . ?
O49 W15 O46 Ce1 -81(4) . . . . ?
O48 W15 O46 Ce1 -3.3(9) . . . . ?
O40 W15 O46 Ce1 -160.6(11) . . . . ?
O47 W15 O46 Ce1 -88.7(10) . . . . ?
K4 W15 O46 Ce1 -26.2(14) . . . . ?
K3 W15 O46 Ce1 -144.0(5) 3_556 . . . ?
O28 Ce1 O46 W3 41.7(13) . . . . ?
O25 Ce1 O46 W3 -156.9(8) . . . . ?
O29 Ce1 O46 W3 -24.5(8) . . . . ?
O20 Ce1 O46 W3 -45.3(14) . . . . ?
O26 Ce1 O46 W3 -98.9(10) . . . . ?
Cl1 Ce1 O46 W3 121.4(9) . . . . ?
O21 Ce1 O46 W3 116(2) . . . . ?
O48 Ce1 O46 W3 -155.9(13) . . . . ?
O54 Ce1 O46 W3 41.1(8) . . . . ?
W7 Ce1 O46 W3 -137.4(9) . . . . ?
W2 Ce1 O46 W3 22.6(17) . . . . ?
O28 Ce1 O46 W15 -159.9(9) . . . . ?
O25 Ce1 O46 W15 1.5(13) . . . . ?
O29 Ce1 O46 W15 133.9(11) . . . . ?
O20 Ce1 O46 W15 113.1(9) . . . . ?
O26 Ce1 O46 W15 59.5(9) . . . . ?
Cl1 Ce1 O46 W15 -80.2(9) . . . . ?
O21 Ce1 O46 W15 -86(2) . . . . ?
O48 Ce1 O46 W15 2.5(7) . . . . ?
O54 Ce1 O46 W15 -160.5(12) . . . . ?
W7 Ce1 O46 W15 21.0(9) . . . . ?
W2 Ce1 O46 W15 -179.02(10) . . . . ?
O38 W12 O47 W15 132.4(14) . . . . ?
O27 W12 O47 W15 -121.4(14) . . . . ?
O37 W12 O47 W15 31.8(14) . . . . ?
O53 W12 O47 W15 -40(3) . . . . ?
O26 W12 O47 W15 -42.6(14) . . . . ?
W7 W12 O47 W15 -1.2(13) . . . . ?
Ce2 W12 O47 W15 -82.2(13) . . . . ?
K4 W12 O47 W15 76.0(15) 3_556 . . . ?
O38 W12 O47 W9 -52.0(13) . . . . ?
O27 W12 O47 W9 54.2(12) . . . . ?
O37 W12 O47 W9 -152.5(12) . . . . ?
O53 W12 O47 W9 136(2) . . . . ?
O26 W12 O47 W9 133.0(12) . . . . ?
W7 W12 O47 W9 174.4(10) . . . . ?
Ce2 W12 O47 W9 93.4(10) . . . . ?
K4 W12 O47 W9 -108.3(9) 3_556 . . . ?
O50 W15 O47 W12 126(3) . . . . ?
O49 W15 O47 W12 -90.5(15) . . . . ?
O48 W15 O47 W12 9.0(14) . . . . ?
O40 W15 O47 W12 171.2(16) . . . . ?
O46 W15 O47 W12 87.8(14) . . . . ?
K4 W15 O47 W12 -55.7(13) . . . . ?
K3 W15 O47 W12 -118.6(14) 3_556 . . . ?
O50 W15 O47 W9 -50(4) . . . . ?
O49 W15 O47 W9 93.0(9) . . . . ?
O48 W15 O47 W9 -167.5(9) . . . . ?
O40 W15 O47 W9 -5.3(7) . . . . ?
O46 W15 O47 W9 -88.6(7) . . . . ?
K4 W15 O47 W9 127.8(6) . . . . ?
K3 W15 O47 W9 64.9(5) 3_556 . . . ?
O51 W9 O47 W12 87.0(13) . . . . ?
O22 W9 O47 W12 -125(3) . . . . ?
O40 W9 O47 W12 -171.6(13) . . . . ?
O45 W9 O47 W12 -9.5(12) . . . . ?
O44 W9 O47 W12 -82.2(11) . . . . ?
K3 W9 O47 W12 -161.0(8) 1_655 . . . ?
O51 W9 O47 W15 -96.0(9) . . . . ?
O22 W9 O47 W15 52(3) . . . . ?
O40 W9 O47 W15 5.4(7) . . . . ?
O45 W9 O47 W15 167.5(8) . . . . ?
O44 W9 O47 W15 94.8(7) . . . . ?
K3 W9 O47 W15 16.0(8) 1_655 . . . ?
O50 W15 O48 W7 165(2) . . . . ?
O49 W15 O48 W7 59(2) . . . . ?
O40 W15 O48 W7 -62(3) . . . . ?
O47 W15 O48 W7 -28(2) . . . . ?
O46 W15 O48 W7 -109(2) . . . . ?
K4 W15 O48 W7 54(2) . . . . ?
K3 W15 O48 W7 46(3) 3_556 . . . ?
O50 W15 O48 Ce1 -83.6(10) . . . . ?
O49 W15 O48 Ce1 170.6(10) . . . . ?
O40 W15 O48 Ce1 49.8(18) . . . . ?
O47 W15 O48 Ce1 83.6(8) . . . . ?
O46 W15 O48 Ce1 2.6(7) . . . . ?
K4 W15 O48 Ce1 166.0(9) . . . . ?
K3 W15 O48 Ce1 158.0(3) 3_556 . . . ?
O36 W7 O48 W15 -103(2) . . . . ?
O25 W7 O48 W15 153(2) . . . . ?
O23 W7 O48 W15 69(4) . . . . ?
O37 W7 O48 W15 -6(2) . . . . ?
O26 W7 O48 W15 71(2) . . . . ?
W12 W7 O48 W15 27(2) . . . . ?
Ce1 W7 O48 W15 117(2) . . . . ?
K4 W7 O48 W15 -58(2) . . . . ?
O36 W7 O48 Ce1 139.8(7) . . . . ?
O25 W7 O48 Ce1 35.9(6) . . . . ?
O23 W7 O48 Ce1 -49(3) . . . . ?
O37 W7 O48 Ce1 -123.5(7) . . . . ?
O26 W7 O48 Ce1 -46.4(6) . . . . ?
W12 W7 O48 Ce1 -90.2(4) . . . . ?
K4 W7 O48 Ce1 -175.1(5) . . . . ?
O28 Ce1 O48 W15 85(3) . . . . ?
O46 Ce1 O48 W15 -2.9(8) . . . . ?
O25 Ce1 O48 W15 176.2(11) . . . . ?
O29 Ce1 O48 W15 -51.0(10) . . . . ?
O20 Ce1 O48 W15 -130.8(8) . . . . ?
O26 Ce1 O48 W15 -103.4(10) . . . . ?
Cl1 Ce1 O48 W15 86.3(8) . . . . ?
O21 Ce1 O48 W15 157.7(7) . . . . ?
O54 Ce1 O48 W15 13.2(10) . . . . ?
W7 Ce1 O48 W15 -151.9(13) . . . . ?
W2 Ce1 O48 W15 178.91(12) . . . . ?
O28 Ce1 O48 W7 -123(2) . . . . ?
O46 Ce1 O48 W7 149.1(10) . . . . ?
O25 Ce1 O48 W7 -31.9(7) . . . . ?
O29 Ce1 O48 W7 101.0(7) . . . . ?
O20 Ce1 O48 W7 21.1(9) . . . . ?
O26 Ce1 O48 W7 48.5(7) . . . . ?
Cl1 Ce1 O48 W7 -121.8(6) . . . . ?
O21 Ce1 O48 W7 -50.4(8) . . . . ?
O54 Ce1 O48 W7 165.1(5) . . . . ?
W2 Ce1 O48 W7 -29.2(13) . . . . ?
O50 W15 O49 K3 96.0(17) . . . 3_556 ?
O48 W15 O49 K3 -158.3(14) . . . 3_556 ?
O40 W15 O49 K3 -5.0(16) . . . 3_556 ?
O47 W15 O49 K3 -75.3(15) . . . 3_556 ?
O46 W15 O49 K3 -83(4) . . . 3_556 ?
K4 W15 O49 K3 -151(3) . . . 3_556 ?
O50 W15 O49 K4 -112.7(14) . . . . ?
O48 W15 O49 K4 -7.1(15) . . . . ?
O40 W15 O49 K4 146.2(13) . . . . ?
O47 W15 O49 K4 76.0(13) . . . . ?
O46 W15 O49 K4 68(5) . . . . ?
K3 W15 O49 K4 151(3) 3_556 . . . ?
O5 K4 O49 W15 176.5(16) 3_556 . . . ?
O14W K4 O49 W15 -110.7(16) . . . . ?
O36 K4 O49 W15 15.3(15) . . . . ?
O37 K4 O49 W15 -38.5(14) . . . . ?
O13W K4 O49 W15 91.1(18) . . . . ?
O37 K4 O49 W15 -126.2(13) 3_556 . . . ?
O38 K4 O49 W15 111(2) 3_556 . . . ?
O14W K4 O49 W15 -28(2) 3_556 . . . ?
W7 K4 O49 W15 -6.7(13) . . . . ?
K4 K4 O49 W15 -73.7(15) 3_556 . . . ?
O5 K4 O49 K3 -24.1(7) 3_556 . . 3_556 ?
O14W K4 O49 K3 48.7(8) . . . 3_556 ?
O36 K4 O49 K3 174.7(7) . . . 3_556 ?
O37 K4 O49 K3 120.9(8) . . . 3_556 ?
O13W K4 O49 K3 -109.5(12) . . . 3_556 ?
O37 K4 O49 K3 33.2(12) 3_556 . . 3_556 ?
O38 K4 O49 K3 -90(2) 3_556 . . 3_556 ?
O14W K4 O49 K3 131.5(9) 3_556 . . 3_556 ?
W7 K4 O49 K3 152.7(7) . . . 3_556 ?
W12 K4 O49 K3 -11.4(19) 3_556 . . 3_556 ?
K4 K4 O49 K3 85.7(7) 3_556 . . 3_556 ?
O22 W9 O51 K3 -103.3(14) . . . 3_556 ?
O40 W9 O51 K3 -5.1(14) . . . 3_556 ?
O45 W9 O51 K3 152.4(12) . . . 3_556 ?
O44 W9 O51 K3 109(3) . . . 3_556 ?
O47 W9 O51 K3 66.5(12) . . . 3_556 ?
K3 W9 O51 K3 -55.0(13) 1_655 . . 3_556 ?
O44 W3 O52 K3 38.1(14) . . . 1_655 ?
O46 W3 O52 K3 -59.2(14) . . . 1_655 ?
O41 W3 O52 K3 130.6(12) . . . 1_655 ?
O54 W3 O52 K3 -142.1(12) . . . 1_655 ?
O29 W3 O52 K3 -166(4) . . . 1_655 ?
W1 W3 O52 K3 137.8(8) . . . 1_655 ?
Ce1 W3 O52 K3 -91.0(13) . . . 1_655 ?
K5 W3 O52 K3 159.0(16) . . . 1_655 ?
O44 W3 O52 K5 -120.9(7) . . . . ?
O46 W3 O52 K5 141.7(7) . . . . ?
O41 W3 O52 K5 -28.5(8) . . . . ?
O54 W3 O52 K5 58.9(7) . . . . ?
O29 W3 O52 K5 35(5) . . . . ?
W1 W3 O52 K5 -21.3(10) . . . . ?
Ce1 W3 O52 K5 110.0(7) . . . . ?
O17W K5 O52 W3 95.7(10) . . . . ?
O43 K5 O52 W3 -53.7(9) . . . . ?
O3 K5 O52 W3 -176.6(8) 1_655 . . . ?
O4 K5 O52 W3 170.2(10) 1_655 . . . ?
O41 K5 O52 W3 22.4(7) . . . . ?
O2 K5 O52 W3 -128.7(9) 1_655 . . . ?
O15W K5 O52 W3 19.6(15) 3_666 . . . ?
O54 K5 O52 W3 -41.3(6) . . . . ?
W14 K5 O52 W3 -157.9(9) 1_655 . . . ?
W13 K5 O52 W3 -44.9(7) . . . . ?
O17W K5 O52 K3 -64.0(12) . . . 1_655 ?
O43 K5 O52 K3 146.6(9) . . . 1_655 ?
O3 K5 O52 K3 23.6(15) 1_655 . . 1_655 ?
O4 K5 O52 K3 10.4(9) 1_655 . . 1_655 ?
O41 K5 O52 K3 -137.4(12) . . . 1_655 ?
O2 K5 O52 K3 71.6(9) 1_655 . . 1_655 ?
O15W K5 O52 K3 -140.2(11) 3_666 . . 1_655 ?
O54 K5 O52 K3 159.0(12) . . . 1_655 ?
W3 K5 O52 K3 -159.8(15) . . . 1_655 ?
W14 K5 O52 K3 42.3(8) 1_655 . . 1_655 ?
W13 K5 O52 K3 155.3(9) . . . 1_655 ?
O9 W10 O53 W12 173(2) . . . . ?
O5 W10 O53 W12 69(2) . . . . ?
O4 W10 O53 W12 -54(3) . . . . ?
O10 W10 O53 W12 -100(2) . . . . ?
O23 W10 O53 W12 -19(2) . . . . ?
K4 W10 O53 W12 61(2) 3_556 . . . ?
O9 W10 O53 Ce2 -84.5(8) . . . . ?
O5 W10 O53 Ce2 170.7(8) . . . . ?
O4 W10 O53 Ce2 47.8(18) . . . . ?
O10 W10 O53 Ce2 2.4(7) . . . . ?
O23 W10 O53 Ce2 82.8(7) . . . . ?
K4 W10 O53 Ce2 163.5(8) 3_556 . . . ?
O38 W12 O53 W10 -113(2) . . . . ?
O27 W12 O53 W10 143(2) . . . . ?
O47 W12 O53 W10 60(4) . . . . ?
O37 W12 O53 W10 -13(2) . . . . ?
O26 W12 O53 W10 62(2) . . . . ?
W7 W12 O53 W10 20(2) . . . . ?
Ce2 W12 O53 W10 108(2) . . . . ?
K4 W12 O53 W10 -64(2) 3_556 . . . ?
O38 W12 O53 Ce2 139.5(8) . . . . ?
O27 W12 O53 Ce2 35.4(7) . . . . ?
O47 W12 O53 Ce2 -48(3) . . . . ?
O37 W12 O53 Ce2 -120.5(6) . . . . ?
O26 W12 O53 Ce2 -45.1(6) . . . . ?
W7 W12 O53 Ce2 -87.5(3) . . . . ?
K4 W12 O53 Ce2 -171.2(5) 3_556 . . . ?
O20 Ce2 O53 W10 -51.0(9) . . . . ?
O27 Ce2 O53 W10 174.6(11) . . . . ?
O10 Ce2 O53 W10 -2.6(8) . . . . ?
O19 Ce2 O53 W10 86.2(19) . . . . ?
O29 Ce2 O53 W10 -133.5(8) . . . . ?
O26 Ce2 O53 W10 -103.3(10) . . . . ?
O1W Ce2 O53 W10 81.5(8) . . . . ?
O31 Ce2 O53 W10 156.2(7) . . . . ?
O12 Ce2 O53 W10 14.2(10) . . . . ?
W8 Ce2 O53 W10 -13.3(7) . . . . ?
W1 Ce2 O53 W10 174.31(14) . . . . ?
O20 Ce2 O53 W12 100.9(7) . . . . ?
O27 Ce2 O53 W12 -33.5(7) . . . . ?
O10 Ce2 O53 W12 149.3(9) . . . . ?
O19 Ce2 O53 W12 -121.9(16) . . . . ?
O29 Ce2 O53 W12 18.5(9) . . . . ?
O26 Ce2 O53 W12 48.7(7) . . . . ?
O1W Ce2 O53 W12 -126.6(7) . . . . ?
O31 Ce2 O53 W12 -51.9(7) . . . . ?
O12 Ce2 O53 W12 166.1(5) . . . . ?
W8 Ce2 O53 W12 138.6(5) . . . . ?
W1 Ce2 O53 W12 -33.8(11) . . . . ?
O39 W13 O54 W3 172.8(19) . . . . ?
O43 W13 O54 W3 70(2) . . . . ?
O33 W13 O54 W3 -56(3) . . . . ?
O28 W13 O54 W3 -99(2) . . . . ?
O32 W13 O54 W3 -18.5(19) . . . . ?
K5 W13 O54 W3 60.2(18) . . . . ?
O39 W13 O54 Ce1 -85.7(9) . . . . ?
O43 W13 O54 Ce1 171.3(8) . . . . ?
O33 W13 O54 Ce1 46(2) . . . . ?
O28 W13 O54 Ce1 2.5(7) . . . . ?
O32 W13 O54 Ce1 83.0(6) . . . . ?
K5 W13 O54 Ce1 161.7(8) . . . . ?
O39 W13 O54 K5 112.6(7) . . . . ?
O43 W13 O54 K5 9.6(8) . . . . ?
O33 W13 O54 K5 -116.0(18) . . . . ?
O28 W13 O54 K5 -159.2(7) . . . . ?
O32 W13 O54 K5 -78.7(5) . . . . ?
O52 W3 O54 W13 -113(2) . . . . ?
O44 W3 O54 W13 67(4) . . . . ?
O46 W3 O54 W13 145(2) . . . . ?
O41 W3 O54 W13 -13(2) . . . . ?
O29 W3 O54 W13 63.0(19) . . . . ?
W1 W3 O54 W13 19.2(18) . . . . ?
Ce1 W3 O54 W13 108(2) . . . . ?
K5 W3 O54 W13 -62.1(19) . . . . ?
O52 W3 O54 Ce1 139.5(7) . . . . ?
O44 W3 O54 Ce1 -41(3) . . . . ?
O46 W3 O54 Ce1 37.1(6) . . . . ?
O41 W3 O54 Ce1 -121.0(6) . . . . ?
O29 W3 O54 Ce1 -44.9(5) . . . . ?
W1 W3 O54 Ce1 -88.6(3) . . . . ?
K5 W3 O54 Ce1 -169.9(5) . . . . ?
O52 W3 O54 K5 -50.6(7) . . . . ?
O44 W3 O54 K5 129(3) . . . . ?
O46 W3 O54 K5 -153.0(7) . . . . ?
O41 W3 O54 K5 49.0(6) . . . . ?
O29 W3 O54 K5 125.1(6) . . . . ?
W1 W3 O54 K5 81.3(3) . . . . ?
Ce1 W3 O54 K5 169.9(5) . . . . ?
O28 Ce1 O54 W13 -2.8(8) . . . . ?
O46 Ce1 O54 W13 176.5(11) . . . . ?
O25 Ce1 O54 W13 90(2) . . . . ?
O29 Ce1 O54 W13 -101.0(9) . . . . ?
O20 Ce1 O54 W13 -51.1(8) . . . . ?
O26 Ce1 O54 W13 -132.2(8) . . . . ?
Cl1 Ce1 O54 W13 85.8(7) . . . . ?
O21 Ce1 O54 W13 15.0(9) . . . . ?
O48 Ce1 O54 W13 160.0(7) . . . . ?
W7 Ce1 O54 W13 179.67(12) . . . . ?
W2 Ce1 O54 W13 -13.5(7) . . . . ?
O28 Ce1 O54 W3 146.4(9) . . . . ?
O46 Ce1 O54 W3 -34.3(7) . . . . ?
O25 Ce1 O54 W3 -121(2) . . . . ?
O29 Ce1 O54 W3 48.3(6) . . . . ?
O20 Ce1 O54 W3 98.1(6) . . . . ?
O26 Ce1 O54 W3 17.1(9) . . . . ?
Cl1 Ce1 O54 W3 -125.0(6) . . . . ?
O21 Ce1 O54 W3 164.2(5) . . . . ?
O48 Ce1 O54 W3 -50.8(7) . . . . ?
W7 Ce1 O54 W3 -31.1(11) . . . . ?
W2 Ce1 O54 W3 135.7(5) . . . . ?
O28 Ce1 O54 K5 119(2) . . . . ?
O46 Ce1 O54 K5 -62.1(17) . . . . ?
O25 Ce1 O54 K5 -149(2) . . . . ?
O29 Ce1 O54 K5 20.5(16) . . . . ?
O20 Ce1 O54 K5 70.3(18) . . . . ?
O26 Ce1 O54 K5 -11(2) . . . . ?
Cl1 Ce1 O54 K5 -152.8(18) . . . . ?
O21 Ce1 O54 K5 136.4(17) . . . . ?
O48 Ce1 O54 K5 -78.6(18) . . . . ?
W7 Ce1 O54 K5 -59(2) . . . . ?
W2 Ce1 O54 K5 107.9(17) . . . . ?
O17W K5 O54 W13 114.9(12) . . . . ?
O43 K5 O54 W13 -7.7(7) . . . . ?
O3 K5 O54 W13 -51.1(12) 1_655 . . . ?
O4 K5 O54 W13 -140.8(6) 1_655 . . . ?
O41 K5 O54 W13 111.4(8) . . . . ?
O2 K5 O54 W13 -96.8(7) 1_655 . . . ?
O15W K5 O54 W13 43.9(8) 3_666 . . . ?
O52 K5 O54 W13 -172.6(9) . . . . ?
W3 K5 O54 W13 152.7(9) . . . . ?
W14 K5 O54 W13 -117.2(5) 1_655 . . . ?
O17W K5 O54 W3 -37.8(13) . . . . ?
O43 K5 O54 W3 -160.4(9) . . . . ?
O3 K5 O54 W3 156.2(8) 1_655 . . . ?
O4 K5 O54 W3 66.5(7) 1_655 . . . ?
O41 K5 O54 W3 -41.3(6) . . . . ?
O2 K5 O54 W3 110.5(7) 1_655 . . . ?
O15W K5 O54 W3 -108.9(7) 3_666 . . . ?
O52 K5 O54 W3 34.7(6) . . . . ?
W14 K5 O54 W3 90.1(5) 1_655 . . . ?
W13 K5 O54 W3 -152.7(9) . . . . ?
O17W K5 O54 Ce1 -10(2) . . . . ?
O43 K5 O54 Ce1 -132(2) . . . . ?
O3 K5 O54 Ce1 -175.6(14) 1_655 . . . ?
O4 K5 O54 Ce1 94.7(18) 1_655 . . . ?
O41 K5 O54 Ce1 -13.1(16) . . . . ?
O2 K5 O54 Ce1 138.6(18) 1_655 . . . ?
O15W K5 O54 Ce1 -80.7(18) 3_666 . . . ?
O52 K5 O54 Ce1 62.8(17) . . . . ?
W3 K5 O54 Ce1 28.2(14) . . . . ?
W14 K5 O54 Ce1 118.3(17) 1_655 . . . ?
W13 K5 O54 Ce1 -125(2) . . . . ?
O24 K2 O9W Na2 45.5(9) . . . 4_565 ?
O13 K2 O9W Na2 -23.7(10) 2_545 . . 4_565 ?
O7 K2 O9W Na2 101.4(11) . . . 4_565 ?
O9 K2 O9W Na2 -123.6(13) 4_565 . . 4_565 ?
O17 K2 O9W Na2 -55.0(18) 2_545 . . 4_565 ?
O18 K2 O9W Na2 24(2) 2_545 . . 4_565 ?
O10W K2 O9W Na2 118(2) . . . 4_565 ?
O16W K2 O9W Na2 -157.5(14) 4_465 . . 4_565 ?
W6 K2 O9W Na2 73.2(10) . . . 4_565 ?
W4 K2 O9W Na2 -44.1(12) 2_545 . . 4_565 ?
O5 K4 O14W K3 41.2(6) 3_556 . . 3_556 ?
O36 K4 O14W K3 -121.9(8) . . . 3_556 ?
O49 K4 O14W K3 -41.8(6) . . . 3_556 ?
O37 K4 O14W K3 -124.7(8) . . . 3_556 ?
O13W K4 O14W K3 13(3) . . . 3_556 ?
O37 K4 O14W K3 126.8(7) 3_556 . . 3_556 ?
O38 K4 O14W K3 123.4(7) 3_556 . . 3_556 ?
O14W K4 O14W K3 180.0(9) 3_556 . . 3_556 ?
W7 K4 O14W K3 -115.3(5) . . . 3_556 ?
W12 K4 O14W K3 117.1(5) 3_556 . . 3_556 ?
K4 K4 O14W K3 180.0(9) 3_556 . . 3_556 ?
O5 K4 O14W K4 -138.8(7) 3_556 . . 3_556 ?
O36 K4 O14W K4 58.1(9) . . . 3_556 ?
O49 K4 O14W K4 138.2(7) . . . 3_556 ?
O37 K4 O14W K4 55.3(5) . . . 3_556 ?
O13W K4 O14W K4 -167(2) . . . 3_556 ?
O37 K4 O14W K4 -53.2(5) 3_556 . . 3_556 ?
O38 K4 O14W K4 -56.6(8) 3_556 . . 3_556 ?
O14W K4 O14W K4 0.0 3_556 . . 3_556 ?
W7 K4 O14W K4 64.7(4) . . . 3_556 ?
W12 K4 O14W K4 -62.9(4) 3_556 . . 3_556 ?
O17W K1 O15W K5 -16(3) . . . 3_666 ?
O42 K1 O15W K5 174.8(18) . . . 3_666 ?
O35 K1 O15W K5 86.7(18) 3_666 . . 3_666 ?
O34 K1 O15W K5 -11.6(16) 3_666 . . 3_666 ?
O16W K1 O15W K5 161(2) . . . 3_666 ?
O34 K1 O15W K5 -83.6(18) . . . 3_666 ?
O17 K1 O15W K5 48.4(18) 3_666 . . 3_666 ?
O41 K1 O15W K5 -110.9(17) . . . 3_666 ?
W1 K1 O15W K5 -106.4(18) . . . 3_666 ?
W11 K1 O15W K5 66.9(17) 3_666 . . 3_666 ?
W5 K1 O15W K5 -167.0(18) . . . 3_666 ?
O17W K1 O16W K2 74.3(12) . . . 4_666 ?
O42 K1 O16W K2 -120.4(16) . . . 4_666 ?
O35 K1 O16W K2 -46.9(14) 3_666 . . 4_666 ?
O34 K1 O16W K2 62(3) 3_666 . . 4_666 ?
O34 K1 O16W K2 171.4(8) . . . 4_666 ?
O17 K1 O16W K2 8.6(12) 3_666 . . 4_666 ?
O41 K1 O16W K2 160.1(12) . . . 4_666 ?
O15W K1 O16W K2 -103(2) . . . 4_666 ?
W1 K1 O16W K2 174.6(7) . . . 4_666 ?
W11 K1 O16W K2 -21.1(13) 3_666 . . 4_666 ?
W5 K1 O16W K2 -137.1(13) . . . 4_666 ?
O42 K1 O17W K5 66.6(15) . . . . ?
O35 K1 O17W K5 -173.8(8) 3_666 . . . ?
O34 K1 O17W K5 -103.5(11) 3_666 . . . ?
O16W K1 O17W K5 82.5(16) . . . . ?
O34 K1 O17W K5 -48.9(12) . . . . ?
O17 K1 O17W K5 -173.0(13) 3_666 . . . ?
O41 K1 O17W K5 2.6(10) . . . . ?
O15W K1 O17W K5 -99.7(16) . . . . ?
W1 K1 O17W K5 -20.2(11) . . . . ?
W11 K1 O17W K5 -172.6(8) 3_666 . . . ?
W5 K1 O17W K5 39.5(16) . . . . ?
O43 K5 O17W K1 76.7(16) . . . . ?
O3 K5 O17W K1 166.6(12) 1_655 . . . ?
O4 K5 O17W K1 -121.5(11) 1_655 . . . ?
O41 K5 O17W K1 -2.7(10) . . . . ?
O2 K5 O17W K1 -136.0(10) 1_655 . . . ?
O15W K5 O17W K1 79.0(11) 3_666 . . . ?
O52 K5 O17W K1 -56.9(12) . . . . ?
O54 K5 O17W K1 -5.5(18) . . . . ?
W3 K5 O17W K1 -26.6(12) . . . . ?
W14 K5 O17W K1 -128.0(8) 1_655 . . . ?
W13 K5 O17W K1 39.3(18) . . . . ?
